data_4337568
loop_
_publ_author_name
'Sazama, Graham T.'
'Betley, Theodore A.'

_publ_section_title
;
 Multiple, disparate redox pathways exhibited by a tris(pyrrolido)ethane
 iron complex.
;
_journal_issue 1
_journal_name_full 'Inorganic chemistry'
_journal_page_first 269
_journal_page_last 281
_journal_paper_doi 10.1021/ic402210j
_journal_volume 53
_journal_year 2014
_chemical_formula_moiety '6(C51 H56 Fe N4), 6(C16 H32 Li O4), 6(C6 H6)'
_chemical_formula_sum 'C438 H564 Fe6 Li6 N24 O24'
_chemical_formula_weight 6925.84
_chemical_name_common '[(tpe)Fe(NHC6H4CCH3)][Li(THF)4]'
_chemical_name_systematic
;
 ?
;
_space_group_crystal_system monoclinic
_space_group_IT_number 4
_space_group_name_Hall 'P 2yb'
_space_group_name_H-M_alt 'P 1 21 1'
_symmetry_space_group_name_Hall 'P 2yb'
_symmetry_space_group_name_H-M 'P 1 21 1'
_atom_sites_solution_hydrogens constr
_audit_creation_date 2013-07-03
_audit_creation_method
;
  Olex2 1.2
  (compiled Apr 23 2013 17:59:47, GUI svn.r4466)
;
_cell_angle_alpha 90
_cell_angle_beta 90.879(3)
_cell_angle_gamma 90
_cell_formula_units_Z 2
_cell_length_a 29.056(6)
_cell_length_b 12.987(3)
_cell_length_c 52.124(12)
_cell_measurement_temperature 100(2)
_cell_volume 19667(8)
_computing_molecular_graphics
;
O. V. Dolomanov, L. J. Bourhis, R. J. Gildea, J. A. K. Howard and H. Puschmann,
OLEX2: a complete structure solution, refinement and analysis program.
J. Appl. Cryst. (2009). 42, 339-341.
;
_computing_publication_material
;
O. V. Dolomanov, L. J. Bourhis, R. J. Gildea, J. A. K. Howard and H. Puschmann,
OLEX2: a complete structure solution, refinement and analysis program.
J. Appl. Cryst. (2009). 42, 339-341.
;
_computing_structure_refinement 'SHELXL-2013 (Sheldrick, 2013)'
_diffrn_ambient_temperature 100(2)
_diffrn_measured_fraction_theta_full 1.000
_diffrn_measured_fraction_theta_max 0.997
_diffrn_radiation_type MoK\a
_diffrn_radiation_wavelength 0.71073
_diffrn_reflns_av_R_equivalents 0.0885
_diffrn_reflns_av_unetI/netI 0.0905
_diffrn_reflns_Laue_measured_fraction_full 1.000
_diffrn_reflns_Laue_measured_fraction_max 0.997
_diffrn_reflns_limit_h_max 37
_diffrn_reflns_limit_h_min -37
_diffrn_reflns_limit_k_max 16
_diffrn_reflns_limit_k_min -16
_diffrn_reflns_limit_l_max 67
_diffrn_reflns_limit_l_min -67
_diffrn_reflns_number 352705
_diffrn_reflns_point_group_measured_fraction_full 1.000
_diffrn_reflns_point_group_measured_fraction_max 0.998
_diffrn_reflns_theta_full 25.242
_diffrn_reflns_theta_max 27.480
_diffrn_reflns_theta_min 1.042
_exptl_absorpt_coefficient_mu 0.281
_exptl_absorpt_correction_type multi-scan
_exptl_crystal_density_diffrn 1.170
_exptl_crystal_density_method 'not measured'
_exptl_crystal_F_000 7452
_exptl_crystal_size_max 0.34
_exptl_crystal_size_mid 0.18
_exptl_crystal_size_min 0.1
_refine_diff_density_max 1.069
_refine_diff_density_min -0.660
_refine_diff_density_rms 0.080
_refine_ls_abs_structure_details
;
 Refined as an inversion twin.
;
_refine_ls_abs_structure_Flack 0.488(15)
_refine_ls_extinction_method none
_refine_ls_goodness_of_fit_ref 1.048
_refine_ls_hydrogen_treatment constr
_refine_ls_matrix_type fullcycle
_refine_ls_number_parameters 4543
_refine_ls_number_reflns 85867
_refine_ls_number_restraints 116
_refine_ls_restrained_S_all 1.428
_refine_ls_R_factor_all 0.1171
_refine_ls_R_factor_gt 0.0778
_refine_ls_shift/su_max 0.038
_refine_ls_shift/su_mean 0.003
_refine_ls_structure_factor_coef Fsqd
_refine_ls_weighting_details 'w=1/[\s^2^(Fo^2^)+(0.0630P)^2^+35.2259P] where P=(Fo^2^+2Fc^2^)/3'
_refine_ls_weighting_scheme calc
_refine_ls_wR_factor_gt 0.1695
_refine_ls_wR_factor_ref 0.1885
_reflns_Friedel_coverage 0.916
_reflns_Friedel_fraction_full 1.000
_reflns_Friedel_fraction_max 0.998
_reflns_number_gt 61671
_reflns_number_total 85867
_reflns_threshold_expression 'I > 2\s(I)'
_cod_data_source_file ic402210j_si_001.cif
_cod_data_source_block gts036
_cod_original_cell_volume 19667(7)
_cod_database_code 4337568
_olex2_refinement_description
;
1. Fixed Uiso
 At 1.2 times of:
  All C(H) groups, All C(H,H) groups, All C(H,H,H,H,H,H) groups, All N(H) groups
 At 1.5 times of:
  All C(H,H,H) groups
2. Restrained distances
 N4A-H4A
 0.91 with sigma of 0.02
 N4B-H4B
 0.91 with sigma of 0.02
 N4D-H4D
 0.91 with sigma of 0.02
 N4E-H4EA
 0.91 with sigma of 0.02
 N4F-H4F
 0.91 with sigma of 0.02
3. Rigid bond restraints
 O1K, C1K, C2K, C3K, C4K
 with sigma for 1-2 distances of 0.01 and sigma for 1-3 distances of 0.01
 O2K, C5K, C6K, C7K, C8K
 with sigma for 1-2 distances of 0.01 and sigma for 1-3 distances of 0.01
4. Uiso/Uaniso restraints and constraints
O1K \\sim C1K \\sim C2K \\sim C3K \\sim C4K: within 1.7A with sigma of 0.04 and sigma for terminal atoms of 0.08
O2K \\sim C5K \\sim C6K \\sim C7K \\sim C8K: within 1.7A with sigma of 0.04 and sigma for terminal atoms of 0.08
Uanis(C3E) = Uanis(C16E)
Uanis(C49F) = Uanis(C50F) = Uanis(C51F)
Uanis(C49E) = Uanis(C50E) = Uanis(C51E)
Uanis(C26F) = Uanis(C13F)
Uanis(O2L) = Uanis(O2LB)
Uanis(C5L) = Uanis(C5LB)
Uanis(C6L) = Uanis(C6LB)
Uanis(C7L) = Uanis(C7LB)
Uanis(C8L) = Uanis(C8LB)
Uanis(O3K) = Uanis(O3Z) = Uanis(O1K)
Uanis(C9K) = Uanis(C9Z) = Uanis(C1K)
Uanis(C10K) = Uanis(C10Z) = Uanis(C2K)
Uanis(C11K) = Uanis(C11Z) = Uanis(C3K)
Uanis(C12K) = Uanis(C12Z) = Uanis(C4K)
5. Same fragment restrains
{O1L, C1L, C2L, C3L, C4L}
as
{O2L, C5L, C6L, C7L, C8L}
{O1L, C1L, C2L, C3L, C4L}
as
{O2LB, C5LB, C6LB, C7LB, C8LB}
6. Others
 Sof(O2LB)=Sof(C5LB)=Sof(H5LD)=Sof(H5LC)=Sof(C6LB)=Sof(H6LC)=Sof(H6LD)=
 Sof(C7LB)=Sof(H7LC)=Sof(H7LD)=Sof(C8LB)=Sof(H8LC)=Sof(H8LD)=1-FVAR(1)
 Sof(O2L)=Sof(C5L)=Sof(H5LA)=Sof(H5LB)=Sof(C6L)=Sof(H6LA)=Sof(H6LB)=Sof(C7L)=
 Sof(H7LA)=Sof(H7LB)=Sof(C8L)=Sof(H8LA)=Sof(H8LB)=FVAR(1)
 Sof(O1)=Sof(C1)=Sof(H1A)=Sof(H1B)=Sof(C2)=Sof(H2A)=Sof(H2B)=Sof(C3)=Sof(H3A)=
 Sof(H3B)=Sof(C4)=Sof(H4G)=Sof(H4H)=1-FVAR(2)
 Sof(O3K)=Sof(C9K)=Sof(H9KA)=Sof(H9KB)=Sof(C10K)=Sof(H10A)=Sof(H10B)=Sof(C11K)=
 Sof(H11G)=Sof(H11H)=Sof(C12K)=Sof(H12A)=Sof(H12B)=FVAR(2)
7.a Secondary CH2 refined with riding coordinates:
 C1G(H1GA,H1GB), C2G(H2GA,H2GB), C3G(H3GA,H3GB), C4G(H4GA,H4GB), C5G(H5GA,
 H5GB), C6G(H6GA,H6GB), C7G(H7GA,H7GB), C8G(H8GA,H8GB), C9G(H9GA,H9GB),
 C10G(H10E,H10F), C11G(H11K,H11L), C12G(H12E,H12F), C13G(H13W,H13X), C14G(H14W,
 H14X), C15G(H15W,H15X), C16G(H16E,H16F), C1H(H1HA,H1HB), C2H(H2HA,H2HB),
 C3H(H3HA,H3HB), C4H(H4HA,H4HB), C5H(H5HA,H5HB), C6H(H6HA,H6HB), C7H(H7HA,H7HB),
  C8H(H8HA,H8HB), C9H(H9HA,H9HB), C10H(H10G,H10H), C11H(H11M,H11N), C12H(H12G,
 H12H), C13H(H13Y,H13Z), C14H(H14Y,H14Z), C15H(H15Y,H15Z), C16H(H16G,H16H),
 C1Z(H1ZA,H1ZB), C2Z(H2ZA,H2ZB), C3Z(H3ZA,H3ZB), C4Z(H4ZA,H4ZB), C5Z(H5ZA,H5ZB),
  C6Z(H6ZA,H6ZB), C7Z(H7ZA,H7ZB), C8Z(H8ZA,H8ZB), C9Z(H9ZA,H9ZB), C10Z(H10I,
 H10J), C11Z(H11O,H11P), C12Z(H12I,H12J), C13Z(H13,H13|), C14Z(H14,H14|),
 C15Z(H15,H15|), C16Z(H16I,H16J), C1J(H1JA,H1JB), C2J(H2JA,H2JB), C3J(H3JA,
 H3JB), C4J(H4JA,H4JB), C5J(H5JA,H5JB), C6J(H6JA,H6JB), C7J(H7JA,H7JB),
 C8J(H8JA,H8JB), C9J(H9JA,H9JB), C10J(H10K,H10L), C11J(H11Q,H11R), C12J(H12K,
 H12L), C13J(H0AA,H2AA), C14J(H3AA,H5AA), C15J(H6AA,H7AA), C16J(H16K,H16L),
 C1K(H1KA,H1KB), C2K(H2KA,H2KB), C3K(H3KA,H3KB), C4K(H4KA,H4KB), C5K(H5KA,H5KB),
  C6K(H6KA,H6KB), C7K(H7KA,H7KB), C8K(H8KA,H8KB), C9K(H9KA,H9KB), C10K(H10A,
 H10B), C11K(H11G,H11H), C12K(H12A,H12B), C1(H1A,H1B), C2(H2A,H2B), C3(H3A,H3B),
  C4(H4G,H4H), C13K(H13S,H13T), C14K(H14S,H14T), C15K(H15S,H15T), C16K(H16A,
 H16B), C1L(H1LA,H1LB), C2L(H2LA,H2LB), C3L(H3LA,H3LB), C4L(H4LA,H4LB),
 C5L(H5LA,H5LB), C6L(H6LA,H6LB), C7L(H7LA,H7LB), C8L(H8LA,H8LB), C5LB(H5LD,
 H5LC), C6LB(H6LC,H6LD), C7LB(H7LC,H7LD), C8LB(H8LC,H8LD), C9L(H9LA,H9LB),
 C10L(H10C,H10D), C11L(H11I,H11J), C12L(H12C,H12D), C13L(H13U,H13V), C14L(H14U,
 H14V), C15L(H15U,H15V), C16L(H16C,H16D)
7.b Aromatic/amide H refined with riding coordinates:
 C4A(H4AA), C5A(H5A), C9A(H9A), C11A(H11A), C17A(H17A), C18A(H18A), C22A(H22A),
  C24A(H24A), C30A(H30A), C31A(H31A), C35A(H35A), C37A(H37A), C43A(H43A),
 C44A(H44A), C46A(H46A), C47A(H47A), C4B(H4BA), C5B(H5B), C9B(H9B), C11B(H11B),
 C17B(H17B), C18B(H18B), C22B(H22B), C24B(H24B), C30B(H30B), C31B(H31B),
 C35B(H35B), C37B(H37B), C43B(H43B), C44B(H44B), C46B(H46B), C47B(H47B),
 N4C(H4C), C4C(H4CA), C5C(H5C), C9C(H9C), C11C(H11C), C17C(H17C), C18C(H18C),
 C22C(H22C), C24C(H24C), C30C(H30C), C31C(H31C), C35C(H35C), C37C(H37C),
 C43C(H43C), C44C(H44C), C46C(H46C), C47C(H47C), C4D(H4DA), C5D(H5D), C9D(H9D),
 C11D(H11D), C17D(H17D), C18D(H18D), C22D(H22D), C24D(H24D), C30D(H30D),
 C31D(H31D), C35D(H35D), C37D(H37D), C43D(H43D), C44D(H44D), C46D(H46D),
 C47D(H47D), C4E(H4EA), C5E(H5E), C9E(H9E), C11E(H11E), C17E(H17E), C18E(H18E),
 C22E(H22E), C24E(H24E), C30E(H30E), C31E(H31E), C35E(H35E), C37E(H37E),
 C43E(H43E), C44E(H44E), C46E(H46E), C47E(H47E), C4F(H4FA), C5F(H5F), C9F(H9F),
 C11F(H11F), C17F(H17F), C18F(H18F), C22F(H22F), C24F(H24F), C30F(H30F),
 C31F(H31F), C35F(H35F), C37F(H37F), C43F(H43F), C44F(H44F), C46F(H46F),
 C47F(H47F), C1M(H1M), C2M(H2M), C3M(H3M), C4M(H4M), C5M(H5M), C6M(H6M),
 C1N(H1N), C2N(H2N), C3N(H3N), C4N(H4N), C5N(H5N), C6N(H6N), C1O(H1O), C2O(H2O),
  C3O(H3O), C4O(H4O), C5O(H5O), C6O(H6O), C1P(H1P), C2P(H2P), C3P(H3P),
 C4P(H4P), C5P(H5P), C6P(H6P), C1Q(H1Q), C2Q(H2Q), C3Q(H3Q), C4Q(H4Q), C5Q(H5Q),
  C6Q(H6Q), C1R(H1R), C2R(H2R), C3R(H3R), C4R(H4R), C5R(H5R), C6R(H6R)
7.c Idealised Me refined as rotating group:
 C1A(H1AA,H1AB,H1AC), C13A(H13A,H13B,H13C), C14A(H14A,H14B,H14C), C15A(H15A,
 H15B,H15C), C26A(H26A,H26B,H26C), C27A(H27A,H27B,H27C), C28A(H28A,H28B,H28C),
 C39A(H39A,H39B,H39C), C40A(H40A,H40B,H40C), C41A(H41A,H41B,H41C), C49A(H49A,
 H49B,H49C), C50A(H50A,H50B,H50C), C51A(H51A,H51B,H51C), C1B(H1BA,H1BB,H1BC),
 C13B(H13D,H13E,H13F), C14B(H14D,H14E,H14F), C15B(H15D,H15E,H15F), C26B(H26D,
 H26E,H26F), C27B(H27D,H27E,H27F), C28B(H28D,H28E,H28F), C39B(H39D,H39E,H39F),
 C40B(H40D,H40E,H40F), C41B(H41D,H41E,H41F), C49B(H49D,H49E,H49F), C50B(H50D,
 H50E,H50F), C51B(H51D,H51E,H51F), C1C(H1CA,H1CB,H1CC), C13C(H13G,H13H,H13I),
 C14C(H14G,H14H,H14I), C15C(H15G,H15H,H15I), C26C(H26G,H26H,H26I), C27C(H27G,
 H27H,H27I), C28C(H28G,H28H,H28I), C39C(H39G,H39H,H39I), C40C(H40G,H40H,H40I),
 C41C(H41G,H41H,H41I), C49C(H49G,H49H,H49I), C50C(H50G,H50H,H50I), C51C(H51G,
 H51H,H51I), C1D(H1DA,H1DB,H1DC), C13D(H13J,H13K,H13L), C14D(H14J,H14K,H14L),
 C15D(H15J,H15K,H15L), C26D(H26J,H26K,H26L), C27D(H27J,H27K,H27L), C28D(H28J,
 H28K,H28L), C39D(H39J,H39K,H39L), C40D(H40J,H40K,H40L), C41D(H41J,H41K,H41L),
 C49D(H49J,H49K,H49L), C50D(H50J,H50K,H50L), C51D(H51J,H51K,H51L), C1E(H1EA,
 H1EB,H1EC), C13E(H13M,H13N,H13O), C14E(H14M,H14N,H14O), C15E(H15M,H15N,H15O),
 C26E(H26M,H26N,H26O), C27E(H27M,H27N,H27O), C28E(H28M,H28N,H28O), C39E(H39M,
 H39N,H39O), C40E(H40M,H40N,H40O), C41E(H41M,H41N,H41O), C49E(H49M,H49N,H49O),
 C50E(H50M,H50N,H50O), C51E(H51M,H51N,H51O), C1F(H1FA,H1FB,H1FC), C13F(H13P,
 H13Q,H13R), C14F(H14P,H14Q,H14R), C15F(H15P,H15Q,H15R), C26F(H26P,H26Q,H26R),
 C27F(H27P,H27Q,H27R), C28F(H28P,H28Q,H28R), C39F(H39P,H39Q,H39R), C40F(H40P,
 H40Q,H40R), C41F(H41P,H41Q,H41R), C49F(H49P,H49Q,H49R), C50F(H50P,H50Q,H50R),
 C51F(H51P,H51Q,H51R)
;
_shelx_estimated_absorpt_t_max 0.972
_shelx_estimated_absorpt_t_min 0.911

loop_
_space_group_symop_operation_xyz
'x, y, z'
'-x, y+1/2, -z'

loop_
_atom_site_label
_atom_site_type_symbol
_atom_site_fract_x
_atom_site_fract_y
_atom_site_fract_z
_atom_site_U_iso_or_equiv
_atom_site_adp_type
_atom_site_occupancy
_atom_site_site_symmetry_order
_atom_site_calc_flag
_atom_site_refinement_flags_posn
_atom_site_refinement_flags_adp
_atom_site_refinement_flags_occupancy
_atom_site_disorder_assembly
_atom_site_disorder_group
Fe1A Fe 0.85167(3) 0.44906(8) 0.58010(2) 0.01638(19) Uani 1 1 d . . . . .
N1A N 0.83247(17) 0.5792(4) 0.56390(10) 0.0173(11) Uani 1 1 d . . . . .
N2A N 0.80831(18) 0.4648(4) 0.60846(9) 0.0186(12) Uani 1 1 d . . . . .
N3A N 0.80906(18) 0.3628(4) 0.55970(10) 0.0182(11) Uani 1 1 d . . . . .
N4A N 0.91168(16) 0.3891(4) 0.58363(10) 0.0183(12) Uani 1 1 d D . . . .
C1A C 0.7035(2) 0.5325(5) 0.56717(12) 0.0191(13) Uani 1 1 d . . . . .
H1AA H 0.6970 0.5981 0.5757 0.029 Uiso 1 1 calc R U . . .
H1AB H 0.6837 0.4787 0.5742 0.029 Uiso 1 1 calc R U . . .
H1AC H 0.6975 0.5392 0.5487 0.029 Uiso 1 1 calc R U . . .
C2A C 0.7544(2) 0.5033(5) 0.57184(11) 0.0145(12) Uani 1 1 d . . . . .
C3A C 0.7840(2) 0.5878(5) 0.56131(11) 0.0143(12) Uani 1 1 d . . . . .
C4A C 0.7741(2) 0.6789(5) 0.54840(11) 0.0164(13) Uani 1 1 d . . . . .
H4AA H 0.7444 0.7034 0.5437 0.020 Uiso 1 1 calc R U . . .
C5A C 0.8165(2) 0.7286(5) 0.54346(12) 0.0195(14) Uani 1 1 d . . . . .
H5A H 0.8203 0.7928 0.5350 0.023 Uiso 1 1 calc R U . . .
C6A C 0.8512(2) 0.6666(5) 0.55316(12) 0.0174(13) Uani 1 1 d . . . . .
C7A C 0.9019(2) 0.6866(5) 0.55357(12) 0.0204(14) Uani 1 1 d . . . . .
C8A C 0.9196(2) 0.7641(5) 0.56953(12) 0.0173(13) Uani 1 1 d . . . . .
C9A C 0.9672(2) 0.7830(6) 0.56974(12) 0.0245(15) Uani 1 1 d . . . . .
H9A H 0.9793 0.8356 0.5806 0.029 Uiso 1 1 calc R U . . .
C10A C 0.9969(2) 0.7276(6) 0.55468(12) 0.0227(15) Uani 1 1 d . . . . .
C11A C 0.9791(2) 0.6503(5) 0.53917(13) 0.0235(15) Uani 1 1 d . . . . .
H11A H 0.9991 0.6113 0.5287 0.028 Uiso 1 1 calc R U . . .
C12A C 0.9316(2) 0.6289(5) 0.53870(11) 0.0194(14) Uani 1 1 d . . . . .
C13A C 0.8887(3) 0.8271(6) 0.58640(14) 0.0289(16) Uani 1 1 d . . . . .
H13A H 0.8699 0.8734 0.5757 0.043 Uiso 1 1 calc R U . . .
H13B H 0.9075 0.8679 0.5984 0.043 Uiso 1 1 calc R U . . .
H13C H 0.8686 0.7811 0.5960 0.043 Uiso 1 1 calc R U . . .
C14A C 1.0480(2) 0.7476(7) 0.55534(15) 0.039(2) Uani 1 1 d . . . . .
H14A H 1.0543 0.8149 0.5476 0.059 Uiso 1 1 calc R U . . .
H14B H 1.0638 0.6938 0.5457 0.059 Uiso 1 1 calc R U . . .
H14C H 1.0592 0.7472 0.5732 0.059 Uiso 1 1 calc R U . . .
C15A C 0.9139(2) 0.5447(6) 0.52050(13) 0.0244(15) Uani 1 1 d . . . . .
H15A H 0.9051 0.4840 0.5305 0.037 Uiso 1 1 calc R U . . .
H15B H 0.9382 0.5259 0.5085 0.037 Uiso 1 1 calc R U . . .
H15C H 0.8870 0.5703 0.5108 0.037 Uiso 1 1 calc R U . . .
C16A C 0.7642(2) 0.4918(5) 0.60066(12) 0.0181(13) Uani 1 1 d . . . . .
C17A C 0.7358(2) 0.5047(5) 0.62165(11) 0.0159(12) Uani 1 1 d . . . . .
H17A H 0.7042 0.5234 0.6215 0.019 Uiso 1 1 calc R U . . .
C18A C 0.7649(2) 0.4833(6) 0.64389(13) 0.0243(15) Uani 1 1 d . . . . .
H18A H 0.7557 0.4862 0.6613 0.029 Uiso 1 1 calc R U . . .
C19A C 0.8074(2) 0.4586(5) 0.63547(11) 0.0180(13) Uani 1 1 d . . . . .
C20A C 0.8512(2) 0.4302(5) 0.64901(11) 0.0180(14) Uani 1 1 d . . . . .
C21A C 0.8564(2) 0.3302(5) 0.65928(12) 0.0211(14) Uani 1 1 d . . . . .
C22A C 0.8988(2) 0.3040(6) 0.67034(13) 0.0242(15) Uani 1 1 d . . . . .
H22A H 0.9031 0.2362 0.6768 0.029 Uiso 1 1 calc R U . . .
C23A C 0.9350(2) 0.3736(6) 0.67225(12) 0.0238(15) Uani 1 1 d . . . . .
C24A C 0.9287(2) 0.4726(5) 0.66252(11) 0.0200(14) Uani 1 1 d . . . . .
H24A H 0.9530 0.5213 0.6638 0.024 Uiso 1 1 calc R U . . .
C25A C 0.8868(2) 0.5011(5) 0.65081(11) 0.0206(14) Uani 1 1 d . . . . .
C26A C 0.8194(2) 0.2506(6) 0.65743(15) 0.0327(17) Uani 1 1 d . . . . .
H26A H 0.7898 0.2817 0.6616 0.049 Uiso 1 1 calc R U . . .
H26B H 0.8263 0.1947 0.6695 0.049 Uiso 1 1 calc R U . . .
H26C H 0.8180 0.2230 0.6399 0.049 Uiso 1 1 calc R U . . .
C27A C 0.9805(2) 0.3395(6) 0.68371(14) 0.0302(17) Uani 1 1 d . . . . .
H27A H 0.9752 0.2858 0.6965 0.045 Uiso 1 1 calc R U . . .
H27B H 0.9958 0.3984 0.6919 0.045 Uiso 1 1 calc R U . . .
H27C H 1.0000 0.3121 0.6701 0.045 Uiso 1 1 calc R U . . .
C28A C 0.8816(2) 0.6090(5) 0.64091(14) 0.0266(15) Uani 1 1 d . . . . .
H28A H 0.8784 0.6076 0.6222 0.040 Uiso 1 1 calc R U . . .
H28B H 0.9088 0.6495 0.6458 0.040 Uiso 1 1 calc R U . . .
H28C H 0.8541 0.6404 0.6483 0.040 Uiso 1 1 calc R U . . .
C29A C 0.7650(2) 0.4023(5) 0.55827(11) 0.0137(12) Uani 1 1 d . . . . .
C30A C 0.7377(2) 0.3354(5) 0.54349(11) 0.0171(13) Uani 1 1 d . . . . .
H30A H 0.7059 0.3433 0.5394 0.020 Uiso 1 1 calc R U . . .
C31A C 0.7664(2) 0.2543(5) 0.53580(12) 0.0198(14) Uani 1 1 d . . . . .
H31A H 0.7574 0.1975 0.5254 0.024 Uiso 1 1 calc R U . . .
C32A C 0.8099(2) 0.2712(5) 0.54605(11) 0.0171(13) Uani 1 1 d . . . . .
C33A C 0.8535(2) 0.2127(5) 0.54364(11) 0.0195(14) Uani 1 1 d . . . . .
C34A C 0.8771(2) 0.2134(7) 0.52016(13) 0.0317(18) Uani 1 1 d . . . . .
C35A C 0.9170(3) 0.1587(7) 0.51844(13) 0.0335(19) Uani 1 1 d . . . . .
H35A H 0.9319 0.1567 0.5024 0.040 Uiso 1 1 calc R U . . .
C36A C 0.9371(3) 0.1052(6) 0.53910(14) 0.0285(16) Uani 1 1 d . . . . .
C37A C 0.9124(3) 0.1025(6) 0.56159(15) 0.0311(17) Uani 1 1 d . . . . .
H37A H 0.9240 0.0629 0.5756 0.037 Uiso 1 1 calc R U . . .
C38A C 0.8710(2) 0.1554(6) 0.56460(13) 0.0269(16) Uani 1 1 d . . . . .
C39A C 0.8586(3) 0.2721(8) 0.49756(14) 0.049(3) Uani 1 1 d . . . . .
H39A H 0.8285 0.2441 0.4925 0.073 Uiso 1 1 calc R U . . .
H39B H 0.8799 0.2658 0.4832 0.073 Uiso 1 1 calc R U . . .
H39C H 0.8553 0.3449 0.5022 0.073 Uiso 1 1 calc R U . . .
C40A C 0.9817(3) 0.0470(7) 0.53650(16) 0.040(2) Uani 1 1 d . . . . .
H40A H 0.9751 -0.0248 0.5320 0.060 Uiso 1 1 calc R U . . .
H40B H 0.9989 0.0494 0.5528 0.060 Uiso 1 1 calc R U . . .
H40C H 1.0001 0.0786 0.5230 0.060 Uiso 1 1 calc R U . . .
C41A C 0.8462(3) 0.1494(7) 0.58978(14) 0.039(2) Uani 1 1 d . . . . .
H41A H 0.8651 0.1816 0.6033 0.059 Uiso 1 1 calc R U . . .
H41B H 0.8407 0.0771 0.5942 0.059 Uiso 1 1 calc R U . . .
H41C H 0.8167 0.1857 0.5883 0.059 Uiso 1 1 calc R U . . .
C42A C 0.9525(2) 0.4161(5) 0.59615(11) 0.0163(13) Uani 1 1 d . . . . .
C43A C 0.9654(2) 0.5194(5) 0.60009(11) 0.0159(13) Uani 1 1 d . . . . .
H43A H 0.9461 0.5734 0.5940 0.019 Uiso 1 1 calc R U . . .
C44A C 1.0061(2) 0.5422(5) 0.61269(11) 0.0161(13) Uani 1 1 d . . . . .
H44A H 1.0141 0.6125 0.6152 0.019 Uiso 1 1 calc R U . . .
C45A C 1.0358(2) 0.4670(5) 0.62183(12) 0.0176(13) Uani 1 1 d . . . . .
C46A C 1.0236(2) 0.3645(5) 0.61766(12) 0.0187(13) Uani 1 1 d . . . . .
H46A H 1.0432 0.3112 0.6238 0.022 Uiso 1 1 calc R U . . .
C47A C 0.9826(2) 0.3387(5) 0.60451(12) 0.0199(14) Uani 1 1 d . . . . .
H47A H 0.9754 0.2685 0.6013 0.024 Uiso 1 1 calc R U . . .
C48A C 1.0814(2) 0.4969(5) 0.63518(12) 0.0195(13) Uani 1 1 d . . . . .
C49A C 1.1105(2) 0.5635(5) 0.61734(13) 0.0227(14) Uani 1 1 d . . . . .
H49A H 1.1198 0.5226 0.6025 0.034 Uiso 1 1 calc R U . . .
H49B H 1.1380 0.5877 0.6266 0.034 Uiso 1 1 calc R U . . .
H49C H 1.0924 0.6228 0.6115 0.034 Uiso 1 1 calc R U . . .
C50A C 1.0709(2) 0.5607(6) 0.65986(13) 0.0265(16) Uani 1 1 d . . . . .
H50A H 1.0545 0.6239 0.6550 0.040 Uiso 1 1 calc R U . . .
H50B H 1.0999 0.5784 0.6687 0.040 Uiso 1 1 calc R U . . .
H50C H 1.0517 0.5197 0.6713 0.040 Uiso 1 1 calc R U . . .
C51A C 1.1113(2) 0.4058(6) 0.64291(16) 0.0341(19) Uani 1 1 d . . . . .
H51A H 1.0951 0.3639 0.6556 0.051 Uiso 1 1 calc R U . . .
H51B H 1.1403 0.4307 0.6504 0.051 Uiso 1 1 calc R U . . .
H51C H 1.1177 0.3639 0.6277 0.051 Uiso 1 1 calc R U . . .
Fe1B Fe 0.36234(3) 0.57251(8) 0.58230(2) 0.01384(18) Uani 1 1 d . . . . .
N1B N 0.31790(17) 0.5452(4) 0.60980(9) 0.0160(11) Uani 1 1 d . . . . .
N2B N 0.35583(17) 0.4334(4) 0.56695(9) 0.0165(11) Uani 1 1 d . . . . .
N3B N 0.31717(17) 0.6369(4) 0.55874(10) 0.0181(11) Uani 1 1 d . . . . .
N4B N 0.4137(2) 0.6552(4) 0.59031(10) 0.0232(13) Uani 1 1 d D . . . .
C1B C 0.2245(2) 0.4325(5) 0.56587(11) 0.0199(14) Uani 1 1 d . . . . .
H1BA H 0.2213 0.3674 0.5752 0.030 Uiso 1 1 calc R U . . .
H1BB H 0.2214 0.4197 0.5474 0.030 Uiso 1 1 calc R U . . .
H1BC H 0.2004 0.4804 0.5713 0.030 Uiso 1 1 calc R U . . .
C2B C 0.2723(2) 0.4797(5) 0.57180(11) 0.0166(13) Uani 1 1 d . . . . .
C3B C 0.2765(2) 0.5061(5) 0.60040(11) 0.0160(12) Uani 1 1 d . . . . .
C4B C 0.2459(2) 0.5015(5) 0.62002(12) 0.0192(13) Uani 1 1 d . . . . .
H4BA H 0.2153 0.4763 0.6189 0.023 Uiso 1 1 calc R U . . .
C5B C 0.2682(2) 0.5411(5) 0.64231(11) 0.0167(13) Uani 1 1 d . . . . .
H5B H 0.2552 0.5487 0.6588 0.020 Uiso 1 1 calc R U . . .
C6B C 0.31285(19) 0.5667(5) 0.63538(10) 0.0131(12) Uani 1 1 d . . . . .
C7B C 0.3511(2) 0.6067(5) 0.65187(11) 0.0154(13) Uani 1 1 d . . . . .
C8B C 0.3889(2) 0.5423(5) 0.65780(11) 0.0138(12) Uani 1 1 d . . . . .
C9B C 0.4241(2) 0.5805(5) 0.67395(11) 0.0174(13) Uani 1 1 d . . . . .
H9B H 0.4497 0.5375 0.6781 0.021 Uiso 1 1 calc R U . . .
C10B C 0.4225(2) 0.6785(5) 0.68399(12) 0.0187(14) Uani 1 1 d . . . . .
C11B C 0.3859(2) 0.7426(5) 0.67726(11) 0.0148(13) Uani 1 1 d . . . . .
H11B H 0.3848 0.8108 0.6838 0.018 Uiso 1 1 calc R U . . .
C12B C 0.3506(2) 0.7070(5) 0.66087(11) 0.0162(13) Uani 1 1 d . . . . .
C13B C 0.3914(2) 0.4328(5) 0.64811(12) 0.0215(14) Uani 1 1 d . . . . .
H13D H 0.3676 0.3914 0.6563 0.032 Uiso 1 1 calc R U . . .
H13E H 0.4218 0.4040 0.6523 0.032 Uiso 1 1 calc R U . . .
H13F H 0.3865 0.4321 0.6295 0.032 Uiso 1 1 calc R U . . .
C14B C 0.4602(2) 0.7197(6) 0.70145(14) 0.0283(16) Uani 1 1 d . . . . .
H14D H 0.4761 0.6621 0.7099 0.042 Uiso 1 1 calc R U . . .
H14E H 0.4467 0.7644 0.7145 0.042 Uiso 1 1 calc R U . . .
H14F H 0.4822 0.7592 0.6913 0.042 Uiso 1 1 calc R U . . .
C15B C 0.3122(2) 0.7807(5) 0.65345(12) 0.0187(13) Uani 1 1 d . . . . .
H15D H 0.2989 0.7603 0.6368 0.028 Uiso 1 1 calc R U . . .
H15E H 0.3246 0.8507 0.6522 0.028 Uiso 1 1 calc R U . . .
H15F H 0.2883 0.7788 0.6665 0.028 Uiso 1 1 calc R U . . .
C16B C 0.3098(2) 0.4064(5) 0.56401(10) 0.0153(13) Uani 1 1 d . . . . .
C17B C 0.3076(2) 0.3092(5) 0.55272(12) 0.0198(14) Uani 1 1 d . . . . .
H17B H 0.2805 0.2719 0.5483 0.024 Uiso 1 1 calc R U . . .
C18B C 0.3531(2) 0.2771(5) 0.54916(12) 0.0222(14) Uani 1 1 d . . . . .
H18B H 0.3623 0.2136 0.5418 0.027 Uiso 1 1 calc R U . . .
C19B C 0.3823(2) 0.3531(5) 0.55819(12) 0.0205(14) Uani 1 1 d . . . . .
C20B C 0.4340(2) 0.3603(5) 0.55846(11) 0.0169(13) Uani 1 1 d . . . . .
C21B C 0.4553(2) 0.4366(5) 0.54313(12) 0.0204(14) Uani 1 1 d . . . . .
C22B C 0.5035(2) 0.4445(5) 0.54453(11) 0.0181(13) Uani 1 1 d . . . . .
H22B H 0.5186 0.4939 0.5342 0.022 Uiso 1 1 calc R U . . .
C23B C 0.5294(2) 0.3823(5) 0.56055(12) 0.0230(15) Uani 1 1 d . . . . .
C24B C 0.5077(2) 0.3063(5) 0.57447(12) 0.0223(14) Uani 1 1 d . . . . .
H24B H 0.5258 0.2602 0.5846 0.027 Uiso 1 1 calc R U . . .
C25B C 0.4602(2) 0.2958(5) 0.57400(11) 0.0198(14) Uani 1 1 d . . . . .
C26B C 0.4291(2) 0.5070(6) 0.52559(12) 0.0245(15) Uani 1 1 d . . . . .
H26D H 0.3995 0.4756 0.5209 0.037 Uiso 1 1 calc R U . . .
H26E H 0.4469 0.5191 0.5100 0.037 Uiso 1 1 calc R U . . .
H26F H 0.4237 0.5728 0.5343 0.037 Uiso 1 1 calc R U . . .
C27B C 0.5812(2) 0.3950(7) 0.56264(14) 0.0341(18) Uani 1 1 d . . . . .
H27D H 0.5914 0.4458 0.5500 0.051 Uiso 1 1 calc R U . . .
H27E H 0.5962 0.3287 0.5593 0.051 Uiso 1 1 calc R U . . .
H27F H 0.5897 0.4185 0.5799 0.051 Uiso 1 1 calc R U . . .
C28B C 0.4377(2) 0.2175(5) 0.59157(13) 0.0247(15) Uani 1 1 d . . . . .
H28D H 0.4321 0.2493 0.6083 0.037 Uiso 1 1 calc R U . . .
H28E H 0.4582 0.1581 0.5938 0.037 Uiso 1 1 calc R U . . .
H28F H 0.4085 0.1947 0.5839 0.037 Uiso 1 1 calc R U . . .
C29B C 0.2766(2) 0.5830(5) 0.55679(12) 0.0189(14) Uani 1 1 d . . . . .
C30B C 0.2474(2) 0.6314(5) 0.54007(12) 0.0198(13) Uani 1 1 d . . . . .
H30B H 0.2174 0.6093 0.5351 0.024 Uiso 1 1 calc R U . . .
C31B C 0.2706(2) 0.7223(6) 0.53146(12) 0.0216(14) Uani 1 1 d . . . . .
H31B H 0.2589 0.7724 0.5198 0.026 Uiso 1 1 calc R U . . .
C32B C 0.3139(2) 0.7230(5) 0.54354(11) 0.0176(13) Uani 1 1 d . . . . .
C33B C 0.3516(2) 0.7972(5) 0.54027(11) 0.0169(13) Uani 1 1 d . . . . .
C34B C 0.3632(2) 0.8696(5) 0.55993(12) 0.0228(15) Uani 1 1 d . . . . .
C35B C 0.3966(2) 0.9429(6) 0.55613(12) 0.0244(15) Uani 1 1 d . . . . .
H35B H 0.4043 0.9894 0.5696 0.029 Uiso 1 1 calc R U . . .
C36B C 0.4195(2) 0.9502(6) 0.53293(13) 0.0230(14) Uani 1 1 d . . . . .
C37B C 0.4084(2) 0.8786(5) 0.51363(13) 0.0229(15) Uani 1 1 d . . . . .
H37B H 0.4243 0.8813 0.4978 0.027 Uiso 1 1 calc R U . . .
C38B C 0.3752(2) 0.8043(5) 0.51698(12) 0.0197(14) Uani 1 1 d . . . . .
C39B C 0.3381(3) 0.8669(6) 0.58519(13) 0.0277(16) Uani 1 1 d . . . . .
H39D H 0.3097 0.9074 0.5837 0.042 Uiso 1 1 calc R U . . .
H39E H 0.3578 0.8962 0.5987 0.042 Uiso 1 1 calc R U . . .
H39F H 0.3305 0.7955 0.5895 0.042 Uiso 1 1 calc R U . . .
C40B C 0.4547(3) 1.0322(6) 0.52779(13) 0.0320(18) Uani 1 1 d . . . . .
H40D H 0.4576 1.0775 0.5428 0.048 Uiso 1 1 calc R U . . .
H40E H 0.4450 1.0726 0.5128 0.048 Uiso 1 1 calc R U . . .
H40F H 0.4845 0.9998 0.5245 0.048 Uiso 1 1 calc R U . . .
C41B C 0.3664(3) 0.7263(6) 0.49544(13) 0.0283(16) Uani 1 1 d . . . . .
H41D H 0.3704 0.6563 0.5022 0.043 Uiso 1 1 calc R U . . .
H41E H 0.3883 0.7380 0.4816 0.043 Uiso 1 1 calc R U . . .
H41F H 0.3350 0.7346 0.4887 0.043 Uiso 1 1 calc R U . . .
C42B C 0.4522(2) 0.6466(6) 0.60657(12) 0.0198(14) Uani 1 1 d . . . . .
C43B C 0.4749(2) 0.5531(5) 0.60941(12) 0.0227(15) Uani 1 1 d . . . . .
H43B H 0.4637 0.4944 0.6004 0.027 Uiso 1 1 calc R U . . .
C44B C 0.5136(2) 0.5438(5) 0.62514(13) 0.0236(15) Uani 1 1 d . . . . .
H44B H 0.5283 0.4787 0.6266 0.028 Uiso 1 1 calc R U . . .
C45B C 0.5316(2) 0.6279(5) 0.63901(12) 0.0200(14) Uani 1 1 d . . . . .
C46B C 0.5083(2) 0.7212(5) 0.63579(12) 0.0186(14) Uani 1 1 d . . . . .
H46B H 0.5192 0.7803 0.6447 0.022 Uiso 1 1 calc R U . . .
C47B C 0.4699(2) 0.7303(5) 0.62005(12) 0.0191(14) Uani 1 1 d . . . . .
H47B H 0.4552 0.7954 0.6184 0.023 Uiso 1 1 calc R U . . .
C48B C 0.5751(2) 0.6141(6) 0.65610(14) 0.0263(15) Uani 1 1 d . . . . .
C49B C 0.5640(3) 0.5397(6) 0.67838(14) 0.0324(18) Uani 1 1 d . . . . .
H49D H 0.5412 0.5715 0.6896 0.049 Uiso 1 1 calc R U . . .
H49E H 0.5922 0.5254 0.6883 0.049 Uiso 1 1 calc R U . . .
H49F H 0.5517 0.4752 0.6714 0.049 Uiso 1 1 calc R U . . .
C50B C 0.6134(2) 0.5693(6) 0.64022(14) 0.0319(17) Uani 1 1 d . . . . .
H50D H 0.6035 0.5031 0.6330 0.048 Uiso 1 1 calc R U . . .
H50E H 0.6408 0.5588 0.6511 0.048 Uiso 1 1 calc R U . . .
H50F H 0.6208 0.6168 0.6263 0.048 Uiso 1 1 calc R U . . .
C51B C 0.5915(2) 0.7151(6) 0.66775(16) 0.0344(18) Uani 1 1 d . . . . .
H51D H 0.5999 0.7627 0.6540 0.052 Uiso 1 1 calc R U . . .
H51E H 0.6183 0.7024 0.6789 0.052 Uiso 1 1 calc R U . . .
H51F H 0.5667 0.7454 0.6778 0.052 Uiso 1 1 calc R U . . .
Fe1C Fe 0.86154(3) 0.50130(8) 0.25150(2) 0.01423(18) Uani 1 1 d . . . . .
N1C N 0.85356(16) 0.6395(4) 0.23637(9) 0.0152(11) Uani 1 1 d . . . . .
N2C N 0.81806(17) 0.5277(4) 0.27954(9) 0.0172(11) Uani 1 1 d . . . . .
N3C N 0.81621(17) 0.4373(4) 0.22856(9) 0.0157(11) Uani 1 1 d . . . . .
N4C N 0.91357(17) 0.4170(5) 0.25907(11) 0.0237(13) Uani 1 1 d . . . . .
H4C H 0.9130 0.3580 0.2508 0.028 Uiso 1 1 calc R U . . .
C1C C 0.7224(2) 0.6387(6) 0.23762(13) 0.0244(15) Uani 1 1 d . . . . .
H1CA H 0.7193 0.7021 0.2476 0.037 Uiso 1 1 calc R U . . .
H1CB H 0.6988 0.5894 0.2428 0.037 Uiso 1 1 calc R U . . .
H1CC H 0.7184 0.6543 0.2193 0.037 Uiso 1 1 calc R U . . .
C2C C 0.7702(2) 0.5921(5) 0.24245(12) 0.0184(14) Uani 1 1 d . . . . .
C3C C 0.8074(2) 0.6672(5) 0.23378(12) 0.0185(13) Uani 1 1 d . . . . .
C4C C 0.8049(2) 0.7639(5) 0.22309(12) 0.0217(14) Uani 1 1 d . . . . .
H4CA H 0.7775 0.8014 0.2195 0.026 Uiso 1 1 calc R U . . .
C5C C 0.8504(2) 0.7976(5) 0.21843(12) 0.0222(14) Uani 1 1 d . . . . .
H5C H 0.8591 0.8612 0.2109 0.027 Uiso 1 1 calc R U . . .
C6C C 0.87996(19) 0.7194(5) 0.22696(12) 0.0165(13) Uani 1 1 d . . . . .
C7C C 0.9299(2) 0.7134(5) 0.22646(12) 0.0174(13) Uani 1 1 d . . . . .
C8C C 0.9578(2) 0.7810(5) 0.24175(12) 0.0202(14) Uani 1 1 d . . . . .
C9C C 1.0059(2) 0.7717(6) 0.24152(13) 0.0265(16) Uani 1 1 d . . . . .
H9C H 1.0240 0.8184 0.2514 0.032 Uiso 1 1 calc R U . . .
C10C C 1.0279(2) 0.6968(6) 0.22730(14) 0.0272(16) Uani 1 1 d . . . . .
C11C C 1.0001(2) 0.6318(6) 0.21195(13) 0.0253(15) Uani 1 1 d . . . . .
H11C H 1.0144 0.5804 0.2018 0.030 Uiso 1 1 calc R U . . .
C12C C 0.9525(2) 0.6405(5) 0.21114(12) 0.0216(14) Uani 1 1 d . . . . .
C13C C 0.9358(2) 0.8593(6) 0.25932(13) 0.0273(16) Uani 1 1 d . . . . .
H13G H 0.9195 0.9112 0.2490 0.041 Uiso 1 1 calc R U . . .
H13H H 0.9597 0.8929 0.2698 0.041 Uiso 1 1 calc R U . . .
H13I H 0.9140 0.8245 0.2705 0.041 Uiso 1 1 calc R U . . .
C14C C 1.0793(2) 0.6812(7) 0.22899(16) 0.0362(19) Uani 1 1 d . . . . .
H14G H 1.0946 0.7479 0.2313 0.054 Uiso 1 1 calc R U . . .
H14H H 1.0900 0.6491 0.2131 0.054 Uiso 1 1 calc R U . . .
H14I H 1.0868 0.6364 0.2436 0.054 Uiso 1 1 calc R U . . .
C15C C 0.9248(3) 0.5684(6) 0.19384(13) 0.0277(16) Uani 1 1 d . . . . .
H15G H 0.9166 0.5064 0.2035 0.042 Uiso 1 1 calc R U . . .
H15H H 0.9433 0.5490 0.1790 0.042 Uiso 1 1 calc R U . . .
H15I H 0.8967 0.6033 0.1879 0.042 Uiso 1 1 calc R U . . .
C16C C 0.7761(2) 0.5668(5) 0.27101(11) 0.0154(12) Uani 1 1 d . . . . .
C17C C 0.7455(2) 0.5714(5) 0.29116(11) 0.0147(12) Uani 1 1 d . . . . .
H17C H 0.7145 0.5944 0.2905 0.018 Uiso 1 1 calc R U . . .
C18C C 0.7707(2) 0.5339(5) 0.31341(11) 0.0167(13) Uani 1 1 d . . . . .
H18C H 0.7592 0.5284 0.3303 0.020 Uiso 1 1 calc R U . . .
C19C C 0.8135(2) 0.5078(5) 0.30579(11) 0.0189(13) Uani 1 1 d . . . . .
C20C C 0.8533(2) 0.4686(5) 0.32082(11) 0.0153(13) Uani 1 1 d . . . . .
C21C C 0.8525(2) 0.3655(5) 0.33043(12) 0.0191(14) Uani 1 1 d . . . . .
C22C C 0.8886(2) 0.3325(6) 0.34677(13) 0.0251(15) Uani 1 1 d . . . . .
H22C H 0.8878 0.2647 0.3536 0.030 Uiso 1 1 calc R U . . .
C23C C 0.9253(2) 0.3963(5) 0.35321(12) 0.0195(14) Uani 1 1 d . . . . .
C24C C 0.9260(2) 0.4968(6) 0.34323(12) 0.0209(14) Uani 1 1 d . . . . .
H24C H 0.9512 0.5409 0.3472 0.025 Uiso 1 1 calc R U . . .
C25C C 0.8908(2) 0.5322(5) 0.32776(11) 0.0180(13) Uani 1 1 d . . . . .
C26C C 0.8146(2) 0.2920(6) 0.32330(13) 0.0271(16) Uani 1 1 d . . . . .
H26G H 0.7850 0.3207 0.3285 0.041 Uiso 1 1 calc R U . . .
H26H H 0.8199 0.2261 0.3320 0.041 Uiso 1 1 calc R U . . .
H26I H 0.8143 0.2812 0.3047 0.041 Uiso 1 1 calc R U . . .
C27C C 0.9635(2) 0.3591(6) 0.37074(14) 0.0306(17) Uani 1 1 d . . . . .
H27G H 0.9510 0.3100 0.3831 0.046 Uiso 1 1 calc R U . . .
H27H H 0.9770 0.4178 0.3799 0.046 Uiso 1 1 calc R U . . .
H27I H 0.9872 0.3253 0.3606 0.046 Uiso 1 1 calc R U . . .
C28C C 0.8915(2) 0.6429(5) 0.31834(12) 0.0208(14) Uani 1 1 d . . . . .
H28G H 0.8887 0.6438 0.2996 0.031 Uiso 1 1 calc R U . . .
H28H H 0.9205 0.6755 0.3236 0.031 Uiso 1 1 calc R U . . .
H28I H 0.8657 0.6807 0.3257 0.031 Uiso 1 1 calc R U . . .
C29C C 0.7745(2) 0.4925(5) 0.22716(11) 0.0148(13) Uani 1 1 d . . . . .
C30C C 0.7441(2) 0.4397(5) 0.21098(11) 0.0204(14) Uani 1 1 d . . . . .
H30C H 0.7134 0.4592 0.2068 0.024 Uiso 1 1 calc R U . . .
C31C C 0.7676(2) 0.3508(5) 0.20184(12) 0.0219(14) Uani 1 1 d . . . . .
H31C H 0.7557 0.3005 0.1903 0.026 Uiso 1 1 calc R U . . .
C32C C 0.8107(2) 0.3518(5) 0.21290(12) 0.0180(13) Uani 1 1 d . . . . .
C33C C 0.8494(2) 0.2772(5) 0.20894(12) 0.0188(14) Uani 1 1 d . . . . .
C34C C 0.8723(2) 0.2767(6) 0.18528(12) 0.0238(15) Uani 1 1 d . . . . .
C35C C 0.9066(2) 0.2039(6) 0.18132(12) 0.0264(16) Uani 1 1 d . . . . .
H35C H 0.9219 0.2034 0.1653 0.032 Uiso 1 1 calc R U . . .
C36C C 0.9192(2) 0.1330(6) 0.19954(14) 0.0258(15) Uani 1 1 d . . . . .
C37C C 0.8962(2) 0.1354(6) 0.22274(14) 0.0278(16) Uani 1 1 d . . . . .
H37C H 0.9040 0.0864 0.2356 0.033 Uiso 1 1 calc R U . . .
C38C C 0.8618(2) 0.2078(6) 0.22768(13) 0.0219(14) Uani 1 1 d . . . . .
C39C C 0.8613(3) 0.3530(7) 0.16449(13) 0.0358(19) Uani 1 1 d . . . . .
H39G H 0.8388 0.3230 0.1524 0.054 Uiso 1 1 calc R U . . .
H39H H 0.8895 0.3704 0.1553 0.054 Uiso 1 1 calc R U . . .
H39I H 0.8484 0.4155 0.1721 0.054 Uiso 1 1 calc R U . . .
C40C C 0.9578(3) 0.0549(7) 0.19491(17) 0.043(2) Uani 1 1 d . . . . .
H40G H 0.9577 0.0352 0.1768 0.065 Uiso 1 1 calc R U . . .
H40H H 0.9528 -0.0063 0.2055 0.065 Uiso 1 1 calc R U . . .
H40I H 0.9875 0.0860 0.1995 0.065 Uiso 1 1 calc R U . . .
C41C C 0.8361(2) 0.2033(6) 0.25287(12) 0.0255(15) Uani 1 1 d . . . . .
H41G H 0.8406 0.2680 0.2623 0.038 Uiso 1 1 calc R U . . .
H41H H 0.8478 0.1459 0.2633 0.038 Uiso 1 1 calc R U . . .
H41I H 0.8032 0.1931 0.2493 0.038 Uiso 1 1 calc R U . . .
C42C C 0.9524(2) 0.4281(5) 0.27487(12) 0.0175(13) Uani 1 1 d . . . . .
C43C C 0.9747(2) 0.5237(5) 0.27742(12) 0.0202(14) Uani 1 1 d . . . . .
H43C H 0.9631 0.5823 0.2685 0.024 Uiso 1 1 calc R U . . .
C44C C 1.0136(2) 0.5320(5) 0.29297(12) 0.0211(14) Uani 1 1 d . . . . .
H44C H 1.0284 0.5970 0.2944 0.025 Uiso 1 1 calc R U . . .
C45C C 1.0320(2) 0.4485(5) 0.30660(12) 0.0189(13) Uani 1 1 d . . . . .
C46C C 1.0097(2) 0.3555(5) 0.30425(12) 0.0213(14) Uani 1 1 d . . . . .
H46C H 1.0213 0.2975 0.3134 0.026 Uiso 1 1 calc R U . . .
C47C C 0.9702(2) 0.3442(5) 0.28879(12) 0.0185(13) Uani 1 1 d . . . . .
H47C H 0.9554 0.2792 0.2877 0.022 Uiso 1 1 calc R U . . .
C48C C 1.0758(2) 0.4631(6) 0.32320(13) 0.0234(15) Uani 1 1 d . . . . .
C49C C 1.1145(2) 0.5051(6) 0.30604(14) 0.0301(16) Uani 1 1 d . . . . .
H49G H 1.1223 0.4534 0.2931 0.045 Uiso 1 1 calc R U . . .
H49H H 1.1418 0.5205 0.3167 0.045 Uiso 1 1 calc R U . . .
H49I H 1.1040 0.5682 0.2974 0.045 Uiso 1 1 calc R U . . .
C50C C 1.0663(3) 0.5397(6) 0.34537(14) 0.0299(17) Uani 1 1 d . . . . .
H50G H 1.0533 0.6034 0.3383 0.045 Uiso 1 1 calc R U . . .
H50H H 1.0952 0.5551 0.3545 0.045 Uiso 1 1 calc R U . . .
H50I H 1.0445 0.5088 0.3573 0.045 Uiso 1 1 calc R U . . .
C51C C 1.0930(2) 0.3618(6) 0.33518(14) 0.0307(17) Uani 1 1 d . . . . .
H51G H 1.0690 0.3329 0.3461 0.046 Uiso 1 1 calc R U . . .
H51H H 1.1207 0.3752 0.3456 0.046 Uiso 1 1 calc R U . . .
H51I H 1.1002 0.3128 0.3215 0.046 Uiso 1 1 calc R U . . .
Fe1D Fe 0.35511(3) 0.62653(7) 0.24678(2) 0.01542(18) Uani 1 1 d . . . . .
N1D N 0.31040(16) 0.6114(4) 0.27482(9) 0.0190(11) Uani 1 1 d . . . . .
N2D N 0.33724(16) 0.4947(4) 0.23062(9) 0.0205(11) Uani 1 1 d . . . . .
N3D N 0.31372(16) 0.7117(4) 0.22572(9) 0.0198(11) Uani 1 1 d . . . . .
N4D N 0.41253(18) 0.6869(4) 0.25196(11) 0.0270(13) Uani 1 1 d D . . . .
C1D C 0.2076(2) 0.5453(6) 0.23203(13) 0.0322(17) Uani 1 1 d . . . . .
H1DA H 0.1998 0.4805 0.2406 0.048 Uiso 1 1 calc R U . . .
H1DB H 0.2024 0.5383 0.2135 0.048 Uiso 1 1 calc R U . . .
H1DC H 0.1882 0.6007 0.2386 0.048 Uiso 1 1 calc R U . . .
C2D C 0.2582(2) 0.5712(5) 0.23741(12) 0.0232(14) Uani 1 1 d . . . . .
C3D C 0.2671(2) 0.5828(5) 0.26625(11) 0.0186(12) Uani 1 1 d . . . . .
C4D C 0.2389(2) 0.5720(5) 0.28680(13) 0.0254(14) Uani 1 1 d . . . . .
H4DA H 0.2073 0.5533 0.2862 0.031 Uiso 1 1 calc R U . . .
C5D C 0.2655(2) 0.5939(5) 0.30914(12) 0.0197(13) Uani 1 1 d . . . . .
H5D H 0.2552 0.5932 0.3263 0.024 Uiso 1 1 calc R U . . .
C6D C 0.30999(19) 0.6169(5) 0.30094(11) 0.0171(12) Uani 1 1 d . . . . .
C7D C 0.35161(18) 0.6468(5) 0.31544(10) 0.0157(12) Uani 1 1 d . . . . .
C8D C 0.3888(2) 0.5748(5) 0.31814(11) 0.0176(12) Uani 1 1 d . . . . .
C9D C 0.4301(2) 0.6068(5) 0.32971(11) 0.0224(13) Uani 1 1 d . . . . .
H9D H 0.4549 0.5593 0.3311 0.027 Uiso 1 1 calc R U . . .
C10D C 0.4361(2) 0.7052(5) 0.33921(11) 0.0204(13) Uani 1 1 d . . . . .
C11D C 0.3992(2) 0.7740(5) 0.33739(12) 0.0214(13) Uani 1 1 d . . . . .
H11D H 0.4020 0.8405 0.3448 0.026 Uiso 1 1 calc R U . . .
C12D C 0.3584(2) 0.7469(5) 0.32487(11) 0.0198(13) Uani 1 1 d . . . . .
C13D C 0.3833(2) 0.4663(5) 0.30821(12) 0.0207(13) Uani 1 1 d . . . . .
H13J H 0.3620 0.4284 0.3191 0.031 Uiso 1 1 calc R U . . .
H13K H 0.4134 0.4319 0.3084 0.031 Uiso 1 1 calc R U . . .
H13L H 0.3711 0.4681 0.2906 0.031 Uiso 1 1 calc R U . . .
C14D C 0.4818(2) 0.7404(6) 0.35058(13) 0.0313(16) Uani 1 1 d . . . . .
H14J H 0.5020 0.6807 0.3531 0.047 Uiso 1 1 calc R U . . .
H14K H 0.4767 0.7739 0.3671 0.047 Uiso 1 1 calc R U . . .
H14L H 0.4963 0.7893 0.3389 0.047 Uiso 1 1 calc R U . . .
C15D C 0.3207(2) 0.8273(5) 0.32189(12) 0.0211(13) Uani 1 1 d . . . . .
H15J H 0.3044 0.8169 0.3055 0.032 Uiso 1 1 calc R U . . .
H15K H 0.3345 0.8962 0.3222 0.032 Uiso 1 1 calc R U . . .
H15L H 0.2991 0.8208 0.3360 0.032 Uiso 1 1 calc R U . . .
C16D C 0.2901(2) 0.4850(5) 0.22741(12) 0.0235(14) Uani 1 1 d . . . . .
C17D C 0.2795(2) 0.3966(6) 0.21483(13) 0.0308(16) Uani 1 1 d . . . . .
H17D H 0.2496 0.3730 0.2102 0.037 Uiso 1 1 calc R U . . .
C18D C 0.3224(2) 0.3454(6) 0.20989(13) 0.0292(15) Uani 1 1 d . . . . .
H18D H 0.3263 0.2817 0.2012 0.035 Uiso 1 1 calc R U . . .
C19D C 0.3567(2) 0.4069(5) 0.22011(11) 0.0208(13) Uani 1 1 d . . . . .
C20D C 0.4064(2) 0.3889(5) 0.22121(11) 0.0215(13) Uani 1 1 d . . . . .
C21D C 0.4374(2) 0.4463(5) 0.20566(11) 0.0221(13) Uani 1 1 d . . . . .
C22D C 0.4839(2) 0.4259(5) 0.20736(12) 0.0266(15) Uani 1 1 d . . . . .
H22D H 0.5046 0.4658 0.1975 0.032 Uiso 1 1 calc R U . . .
C23D C 0.5014(2) 0.3483(6) 0.22314(13) 0.0342(17) Uani 1 1 d . . . . .
C24D C 0.4708(2) 0.2920(5) 0.23823(12) 0.0264(15) Uani 1 1 d . . . . .
H24D H 0.4825 0.2397 0.2493 0.032 Uiso 1 1 calc R U . . .
C25D C 0.4243(2) 0.3108(5) 0.23743(11) 0.0236(14) Uani 1 1 d . . . . .
C26D C 0.4195(2) 0.5286(6) 0.18806(14) 0.0339(16) Uani 1 1 d . . . . .
H26J H 0.3864 0.5189 0.1851 0.051 Uiso 1 1 calc R U . . .
H26K H 0.4355 0.5247 0.1717 0.051 Uiso 1 1 calc R U . . .
H26L H 0.4250 0.5962 0.1959 0.051 Uiso 1 1 calc R U . . .
C27D C 0.5525(3) 0.3241(7) 0.22400(16) 0.046(2) Uani 1 1 d . . . . .
H27J H 0.5613 0.2914 0.2079 0.068 Uiso 1 1 calc R U . . .
H27K H 0.5591 0.2772 0.2383 0.068 Uiso 1 1 calc R U . . .
H27L H 0.5699 0.3880 0.2264 0.068 Uiso 1 1 calc R U . . .
C28D C 0.3930(2) 0.2474(6) 0.25442(13) 0.0308(16) Uani 1 1 d . . . . .
H28J H 0.3717 0.2933 0.2633 0.046 Uiso 1 1 calc R U . . .
H28K H 0.4117 0.2096 0.2671 0.046 Uiso 1 1 calc R U . . .
H28L H 0.3754 0.1985 0.2438 0.046 Uiso 1 1 calc R U . . .
C29D C 0.2692(2) 0.6739(6) 0.22402(12) 0.0259(15) Uani 1 1 d . . . . .
C30D C 0.2439(2) 0.7398(6) 0.20939(13) 0.0315(16) Uani 1 1 d . . . . .
H30D H 0.2122 0.7319 0.2050 0.038 Uiso 1 1 calc R U . . .
C31D C 0.2726(2) 0.8231(6) 0.20173(13) 0.0336(17) Uani 1 1 d . . . . .
H31D H 0.2638 0.8804 0.1914 0.040 Uiso 1 1 calc R U . . .
C32D C 0.3154(2) 0.8036(5) 0.21224(12) 0.0258(14) Uani 1 1 d . . . . .
C33D C 0.3585(2) 0.8633(5) 0.21021(13) 0.0266(14) Uani 1 1 d . . . . .
C34D C 0.3747(2) 0.9254(5) 0.23031(13) 0.0292(15) Uani 1 1 d . . . . .
C35D C 0.4159(2) 0.9774(6) 0.22823(14) 0.0337(17) Uani 1 1 d . . . . .
H35D H 0.4266 1.0171 0.2424 0.040 Uiso 1 1 calc R U . . .
C36D C 0.4426(2) 0.9743(5) 0.20644(13) 0.0285(15) Uani 1 1 d . . . . .
C37D C 0.4257(2) 0.9113(6) 0.18638(14) 0.0385(19) Uani 1 1 d . . . . .
H37D H 0.4429 0.9060 0.1711 0.046 Uiso 1 1 calc R U . . .
C38D C 0.3845(3) 0.8561(6) 0.18823(13) 0.0354(17) Uani 1 1 d . . . . .
C39D C 0.3471(3) 0.9357(7) 0.25465(15) 0.047(2) Uani 1 1 d . . . . .
H39J H 0.3206 0.9809 0.2514 0.070 Uiso 1 1 calc R U . . .
H39K H 0.3665 0.9652 0.2683 0.070 Uiso 1 1 calc R U . . .
H39L H 0.3362 0.8676 0.2599 0.070 Uiso 1 1 calc R U . . .
C40D C 0.4865(3) 1.0333(6) 0.20352(16) 0.0393(18) Uani 1 1 d . . . . .
H40J H 0.4814 1.0907 0.1916 0.059 Uiso 1 1 calc R U . . .
H40K H 0.5103 0.9876 0.1968 0.059 Uiso 1 1 calc R U . . .
H40L H 0.4965 1.0602 0.2203 0.059 Uiso 1 1 calc R U . . .
C41D C 0.3697(3) 0.7850(7) 0.16601(15) 0.050(2) Uani 1 1 d . . . . .
H41J H 0.3509 0.7286 0.1727 0.075 Uiso 1 1 calc R U . . .
H41K H 0.3971 0.7567 0.1578 0.075 Uiso 1 1 calc R U . . .
H41L H 0.3517 0.8244 0.1534 0.075 Uiso 1 1 calc R U . . .
C42D C 0.4549(2) 0.6645(5) 0.26402(11) 0.0195(13) Uani 1 1 d . . . . .
C43D C 0.46737(19) 0.5623(5) 0.26728(10) 0.0171(12) Uani 1 1 d . . . . .
H43D H 0.4479 0.5098 0.2605 0.021 Uiso 1 1 calc R U . . .
C44D C 0.50785(19) 0.5348(5) 0.28021(10) 0.0177(12) Uani 1 1 d . . . . .
H44D H 0.5148 0.4640 0.2827 0.021 Uiso 1 1 calc R U . . .
C45D C 0.53907(19) 0.6111(5) 0.28977(11) 0.0176(12) Uani 1 1 d . . . . .
C46D C 0.5263(2) 0.7119(5) 0.28534(11) 0.0220(13) Uani 1 1 d . . . . .
H46D H 0.5466 0.7651 0.2908 0.026 Uiso 1 1 calc R U . . .
C47D C 0.4854(2) 0.7392(5) 0.27331(12) 0.0223(13) Uani 1 1 d . . . . .
H47D H 0.4779 0.8100 0.2713 0.027 Uiso 1 1 calc R U . . .
C48D C 0.5834(2) 0.5768(5) 0.30368(11) 0.0216(13) Uani 1 1 d . . . . .
C49D C 0.5705(2) 0.5119(6) 0.32769(12) 0.0329(17) Uani 1 1 d . . . . .
H49J H 0.5545 0.5557 0.3400 0.049 Uiso 1 1 calc R U . . .
H49K H 0.5985 0.4841 0.3357 0.049 Uiso 1 1 calc R U . . .
H49L H 0.5502 0.4550 0.3224 0.049 Uiso 1 1 calc R U . . .
C50D C 0.6115(2) 0.5106(6) 0.28566(13) 0.0274(14) Uani 1 1 d . . . . .
H50J H 0.5943 0.4480 0.2813 0.041 Uiso 1 1 calc R U . . .
H50K H 0.6407 0.4917 0.2941 0.041 Uiso 1 1 calc R U . . .
H50L H 0.6178 0.5494 0.2700 0.041 Uiso 1 1 calc R U . . .
C51D C 0.6122(2) 0.6706(6) 0.31267(16) 0.0382(18) Uani 1 1 d . . . . .
H51J H 0.6213 0.7111 0.2977 0.057 Uiso 1 1 calc R U . . .
H51K H 0.6398 0.6466 0.3219 0.057 Uiso 1 1 calc R U . . .
H51L H 0.5937 0.7136 0.3240 0.057 Uiso 1 1 calc R U . . .
Fe1E Fe 0.35523(3) 0.60492(8) 0.91563(2) 0.0245(2) Uani 1 1 d . . . . .
N1E N 0.31308(18) 0.5837(5) 0.94468(10) 0.0304(14) Uani 1 1 d . . . . .
N2E N 0.34230(19) 0.4674(5) 0.90053(11) 0.0320(14) Uani 1 1 d . . . . .
N3E N 0.30915(18) 0.6764(5) 0.89441(10) 0.0303(14) Uani 1 1 d . . . . .
N4E N 0.4073(2) 0.6795(5) 0.92134(13) 0.0359(15) Uani 1 1 d D . . . .
C1E C 0.2128(2) 0.4817(7) 0.90502(14) 0.044(2) Uani 1 1 d . . . . .
H1EA H 0.2078 0.4254 0.9172 0.066 Uiso 1 1 calc R U . . .
H1EB H 0.2088 0.4561 0.8874 0.066 Uiso 1 1 calc R U . . .
H1EC H 0.1906 0.5369 0.9081 0.066 Uiso 1 1 calc R U . . .
C2E C 0.2616(2) 0.5234(7) 0.90862(12) 0.0325(17) Uani 1 1 d . . . . .
C3E C 0.2702(2) 0.5462(6) 0.93722(13) 0.0333(13) Uani 1 1 d . . . . .
C4E C 0.2448(2) 0.5383(6) 0.95835(13) 0.0340(17) Uani 1 1 d . . . . .
H4EA H 0.2141 0.5135 0.9585 0.041 Uiso 1 1 calc DR U . . .
C5E C 0.2691(2) 0.5707(6) 0.97984(13) 0.0342(17) Uani 1 1 d . . . . .
H5E H 0.2585 0.5746 0.9970 0.041 Uiso 1 1 calc R U . . .
C6E C 0.3132(2) 0.5969(5) 0.97085(12) 0.0236(14) Uani 1 1 d . . . . .
C7E C 0.3533(2) 0.6347(6) 0.98556(12) 0.0246(14) Uani 1 1 d . . . . .
C8E C 0.3913(2) 0.5672(6) 0.98947(12) 0.0259(15) Uani 1 1 d . . . . .
C9E C 0.4306(2) 0.6027(6) 1.00281(15) 0.0377(19) Uani 1 1 d . . . . .
H9E H 0.4562 0.5582 1.0052 0.045 Uiso 1 1 calc R U . . .
C10E C 0.4323(3) 0.7009(7) 1.01241(17) 0.044(2) Uani 1 1 d . . . . .
C11E C 0.3948(2) 0.7647(6) 1.00837(14) 0.0354(18) Uani 1 1 d . . . . .
H11E H 0.3955 0.8321 1.0154 0.042 Uiso 1 1 calc R U . . .
C12E C 0.3565(2) 0.7343(6) 0.99451(13) 0.0304(17) Uani 1 1 d . . . . .
C13E C 0.3898(3) 0.4560(6) 0.97998(15) 0.0383(18) Uani 1 1 d . . . . .
H13M H 0.3673 0.4171 0.9899 0.057 Uiso 1 1 calc R U . . .
H13N H 0.4203 0.4247 0.9822 0.057 Uiso 1 1 calc R U . . .
H13O H 0.3809 0.4549 0.9618 0.057 Uiso 1 1 calc R U . . .
C14E C 0.4759(3) 0.7409(8) 1.0261(2) 0.076(4) Uani 1 1 d . . . . .
H14M H 0.4975 0.6838 1.0289 0.113 Uiso 1 1 calc R U . . .
H14N H 0.4676 0.7706 1.0427 0.113 Uiso 1 1 calc R U . . .
H14O H 0.4904 0.7938 1.0156 0.113 Uiso 1 1 calc R U . . .
C15E C 0.3178(2) 0.8096(6) 0.98970(14) 0.0329(17) Uani 1 1 d . . . . .
H15M H 0.3015 0.7914 0.9737 0.049 Uiso 1 1 calc R U . . .
H15N H 0.3304 0.8793 0.9882 0.049 Uiso 1 1 calc R U . . .
H15O H 0.2963 0.8071 1.0040 0.049 Uiso 1 1 calc R U . . .
C16E C 0.2958(2) 0.4466(6) 0.89934(13) 0.0333(13) Uani 1 1 d . . . . .
C17E C 0.2910(3) 0.3473(7) 0.88878(14) 0.046(2) Uani 1 1 d . . . . .
H17E H 0.2627 0.3123 0.8857 0.056 Uiso 1 1 calc R U . . .
C18E C 0.3345(3) 0.3091(7) 0.88360(16) 0.047(2) Uani 1 1 d . . . . .
H18E H 0.3414 0.2440 0.8763 0.056 Uiso 1 1 calc R U . . .
C19E C 0.3656(3) 0.3832(6) 0.89097(13) 0.0361(19) Uani 1 1 d . . . . .
C20E C 0.4159(3) 0.3827(6) 0.88951(13) 0.0365(18) Uani 1 1 d . . . . .
C21E C 0.4397(2) 0.4530(6) 0.87314(13) 0.0295(15) Uani 1 1 d . . . . .
C22E C 0.4872(2) 0.4521(7) 0.87335(14) 0.0379(18) Uani 1 1 d . . . . .
H22E H 0.5030 0.4994 0.8627 0.046 Uiso 1 1 calc R U . . .
C23E C 0.5129(3) 0.3844(8) 0.88852(14) 0.047(2) Uani 1 1 d . . . . .
C24E C 0.4899(3) 0.3128(7) 0.90302(15) 0.052(2) Uani 1 1 d . . . . .
H24E H 0.5070 0.2630 0.9125 0.063 Uiso 1 1 calc R U . . .
C25E C 0.4433(3) 0.3122(6) 0.90405(13) 0.041(2) Uani 1 1 d . . . . .
C26E C 0.4143(2) 0.5282(6) 0.85690(14) 0.0326(16) Uani 1 1 d . . . . .
H26M H 0.3823 0.5054 0.8546 0.049 Uiso 1 1 calc R U . . .
H26N H 0.4289 0.5330 0.8401 0.049 Uiso 1 1 calc R U . . .
H26O H 0.4149 0.5958 0.8652 0.049 Uiso 1 1 calc R U . . .
C27E C 0.5662(3) 0.3893(10) 0.88956(17) 0.074(4) Uani 1 1 d . . . . .
H27M H 0.5772 0.4327 0.8755 0.111 Uiso 1 1 calc R U . . .
H27N H 0.5788 0.3197 0.8878 0.111 Uiso 1 1 calc R U . . .
H27O H 0.5764 0.4186 0.9060 0.111 Uiso 1 1 calc R U . . .
C28E C 0.4194(5) 0.2330(7) 0.92190(18) 0.076(4) Uani 1 1 d . . . . .
H28M H 0.4001 0.2697 0.9342 0.114 Uiso 1 1 calc R U . . .
H28N H 0.4428 0.1930 0.9312 0.114 Uiso 1 1 calc R U . . .
H28O H 0.4001 0.1865 0.9115 0.114 Uiso 1 1 calc R U . . .
C29E C 0.2666(2) 0.6241(6) 0.89371(12) 0.0296(16) Uani 1 1 d . . . . .
C30E C 0.2373(2) 0.6773(7) 0.87805(13) 0.039(2) Uani 1 1 d . . . . .
H30E H 0.2062 0.6601 0.8742 0.046 Uiso 1 1 calc R U . . .
C31E C 0.2617(3) 0.7631(7) 0.86842(13) 0.043(2) Uani 1 1 d . . . . .
H31E H 0.2498 0.8131 0.8568 0.051 Uiso 1 1 calc R U . . .
C32E C 0.3059(2) 0.7618(6) 0.87887(12) 0.0327(17) Uani 1 1 d . . . . .
C33E C 0.3455(2) 0.8312(6) 0.87558(13) 0.0344(17) Uani 1 1 d . . . . .
C34E C 0.3606(3) 0.8958(6) 0.89568(15) 0.0390(19) Uani 1 1 d . . . . .
C35E C 0.3994(3) 0.9581(6) 0.89287(14) 0.0400(19) Uani 1 1 d . . . . .
H35E H 0.4101 0.9979 0.9070 0.048 Uiso 1 1 calc R U . . .
C36E C 0.4230(3) 0.9633(6) 0.86952(16) 0.042(2) Uani 1 1 d . . . . .
C37E C 0.4062(3) 0.9045(7) 0.84982(16) 0.046(2) Uani 1 1 d . . . . .
H37E H 0.4212 0.9082 0.8338 0.056 Uiso 1 1 calc R U . . .
C38E C 0.3685(2) 0.8395(7) 0.85187(13) 0.0366(19) Uani 1 1 d . . . . .
C39E C 0.3362(3) 0.8980(8) 0.92116(15) 0.050(2) Uani 1 1 d . . . . .
H39M H 0.3051 0.9255 0.9186 0.075 Uiso 1 1 calc R U . . .
H39N H 0.3534 0.9420 0.9332 0.075 Uiso 1 1 calc R U . . .
H39O H 0.3345 0.8280 0.9281 0.075 Uiso 1 1 calc R U . . .
C40E C 0.4641(3) 1.0330(7) 0.86601(19) 0.057(3) Uani 1 1 d . . . . .
H40M H 0.4678 1.0773 0.8811 0.086 Uiso 1 1 calc R U . . .
H40N H 0.4592 1.0759 0.8507 0.086 Uiso 1 1 calc R U . . .
H40O H 0.4918 0.9912 0.8639 0.086 Uiso 1 1 calc R U . . .
C41E C 0.3533(3) 0.7707(9) 0.82913(14) 0.055(3) Uani 1 1 d . . . . .
H41M H 0.3282 0.7256 0.8345 0.083 Uiso 1 1 calc R U . . .
H41N H 0.3794 0.7286 0.8236 0.083 Uiso 1 1 calc R U . . .
H41O H 0.3427 0.8141 0.8148 0.083 Uiso 1 1 calc R U . . .
C42E C 0.4512(2) 0.6641(6) 0.93385(14) 0.0324(17) Uani 1 1 d . . . . .
C43E C 0.4681(2) 0.5652(6) 0.93729(14) 0.0287(15) Uani 1 1 d . . . . .
H43E H 0.4515 0.5080 0.9306 0.034 Uiso 1 1 calc R U . . .
C44E C 0.5093(2) 0.5499(6) 0.95054(13) 0.0301(16) Uani 1 1 d . . . . .
H44E H 0.5187 0.4812 0.9540 0.036 Uiso 1 1 calc R U . . .
C45E C 0.5373(2) 0.6299(7) 0.95903(15) 0.0400(19) Uani 1 1 d . . . . .
C46E C 0.5187(3) 0.7299(7) 0.95585(19) 0.055(3) Uani 1 1 d . . . . .
H46E H 0.5353 0.7875 0.9624 0.066 Uiso 1 1 calc R U . . .
C47E C 0.4777(3) 0.7454(6) 0.94369(18) 0.044(2) Uani 1 1 d . . . . .
H47E H 0.4666 0.8138 0.9418 0.053 Uiso 1 1 calc R U . . .
C48E C 0.5832(3) 0.6056(7) 0.97306(17) 0.046(2) Uani 1 1 d . . . . .
C49E C 0.5724(3) 0.5511(8) 0.99913(19) 0.0618(16) Uani 1 1 d . . . . .
H49M H 0.5555 0.5987 1.0102 0.093 Uiso 1 1 calc R U . . .
H49N H 0.6012 0.5309 1.0077 0.093 Uiso 1 1 calc R U . . .
H49O H 0.5536 0.4898 0.9958 0.093 Uiso 1 1 calc R U . . .
C50E C 0.6119(3) 0.5357(8) 0.9561(2) 0.0618(16) Uani 1 1 d . . . . .
H50M H 0.5963 0.4693 0.9539 0.093 Uiso 1 1 calc R U . . .
H50N H 0.6422 0.5247 0.9642 0.093 Uiso 1 1 calc R U . . .
H50O H 0.6157 0.5680 0.9393 0.093 Uiso 1 1 calc R U . . .
C51E C 0.6108(3) 0.7031(8) 0.9786(2) 0.0618(16) Uani 1 1 d . . . . .
H51M H 0.6105 0.7471 0.9633 0.093 Uiso 1 1 calc R U . . .
H51N H 0.6426 0.6846 0.9830 0.093 Uiso 1 1 calc R U . . .
H51O H 0.5971 0.7403 0.9929 0.093 Uiso 1 1 calc R U . . .
Fe1F Fe 0.85972(3) 0.51620(8) 0.91258(2) 0.0241(2) Uani 1 1 d . . . . .
N1F N 0.8488(2) 0.6532(5) 0.89740(11) 0.0344(15) Uani 1 1 d . . . . .
N2F N 0.81517(18) 0.5382(5) 0.94034(10) 0.0287(13) Uani 1 1 d . . . . .
N3F N 0.81558(17) 0.4462(5) 0.89036(10) 0.0297(13) Uani 1 1 d . . . . .
N4F N 0.91390(18) 0.4379(5) 0.91776(11) 0.0308(13) Uani 1 1 d D . . . .
C1F C 0.7181(3) 0.6411(9) 0.89812(17) 0.058(3) Uani 1 1 d . . . . .
H1FA H 0.7121 0.6953 0.9107 0.086 Uiso 1 1 calc R U . . .
H1FB H 0.6951 0.5864 0.8998 0.086 Uiso 1 1 calc R U . . .
H1FC H 0.7162 0.6702 0.8808 0.086 Uiso 1 1 calc R U . . .
C2F C 0.7671(2) 0.5958(7) 0.90299(14) 0.040(2) Uani 1 1 d . . . . .
C3F C 0.8027(3) 0.6773(7) 0.89409(14) 0.043(2) Uani 1 1 d . . . . .
C4F C 0.7987(3) 0.7711(8) 0.88293(16) 0.056(3) Uani 1 1 d . . . . .
H4FA H 0.7707 0.8051 0.8787 0.067 Uiso 1 1 calc R U . . .
C5F C 0.8431(3) 0.8092(7) 0.87874(16) 0.056(3) Uani 1 1 d . . . . .
H5F H 0.8505 0.8735 0.8711 0.068 Uiso 1 1 calc R U . . .
C6F C 0.8743(3) 0.7366(6) 0.88767(13) 0.0359(18) Uani 1 1 d . . . . .
C7F C 0.9231(3) 0.7371(6) 0.88861(13) 0.0326(17) Uani 1 1 d . . . . .
C8F C 0.9493(4) 0.8079(6) 0.90471(14) 0.052(3) Uani 1 1 d . . . . .
C9F C 0.9961(4) 0.8070(8) 0.90551(16) 0.060(3) Uani 1 1 d . . . . .
H9F H 1.0118 0.8544 0.9164 0.071 Uiso 1 1 calc R U . . .
C10F C 1.0211(3) 0.7396(7) 0.89102(14) 0.048(2) Uani 1 1 d . . . . .
C11F C 0.9965(3) 0.6741(6) 0.87469(13) 0.0361(18) Uani 1 1 d . . . . .
H11F H 1.0133 0.6293 0.8639 0.043 Uiso 1 1 calc R U . . .
C12F C 0.9492(2) 0.6705(5) 0.87327(12) 0.0275(15) Uani 1 1 d . . . . .
C13F C 0.9234(4) 0.8799(7) 0.92272(16) 0.0552(18) Uani 1 1 d . . . . .
H13P H 0.9074 0.9329 0.9126 0.083 Uiso 1 1 calc R U . . .
H13Q H 0.9454 0.9127 0.9346 0.083 Uiso 1 1 calc R U . . .
H13R H 0.9010 0.8402 0.9325 0.083 Uiso 1 1 calc R U . . .
C14F C 1.0721(4) 0.7332(11) 0.89385(18) 0.086(4) Uani 1 1 d . . . . .
H14P H 1.0838 0.7960 0.9021 0.129 Uiso 1 1 calc R U . . .
H14Q H 1.0858 0.7259 0.8769 0.129 Uiso 1 1 calc R U . . .
H14R H 1.0803 0.6734 0.9044 0.129 Uiso 1 1 calc R U . . .
C15F C 0.9256(2) 0.5924(6) 0.85519(14) 0.0326(17) Uani 1 1 d . . . . .
H15P H 0.9164 0.5317 0.8650 0.049 Uiso 1 1 calc R U . . .
H15Q H 0.9471 0.5717 0.8418 0.049 Uiso 1 1 calc R U . . .
H15R H 0.8983 0.6241 0.8472 0.049 Uiso 1 1 calc R U . . .
C16F C 0.7732(2) 0.5765(6) 0.93197(14) 0.0359(18) Uani 1 1 d . . . . .
C17F C 0.7432(2) 0.5837(7) 0.95254(14) 0.0372(19) Uani 1 1 d . . . . .
H17F H 0.7120 0.6054 0.9520 0.045 Uiso 1 1 calc R U . . .
C18F C 0.7689(2) 0.5519(6) 0.97449(14) 0.0332(17) Uani 1 1 d . . . . .
H18F H 0.7582 0.5508 0.9916 0.040 Uiso 1 1 calc R U . . .
C19F C 0.8117(2) 0.5232(6) 0.96678(13) 0.0313(16) Uani 1 1 d . . . . .
C20F C 0.8522(2) 0.4836(6) 0.98130(12) 0.0295(16) Uani 1 1 d . . . . .
C21F C 0.8525(2) 0.3819(6) 0.99013(14) 0.0337(17) Uani 1 1 d . . . . .
C22F C 0.8915(3) 0.3473(6) 1.00363(14) 0.0397(19) Uani 1 1 d . . . . .
H22F H 0.8918 0.2784 1.0098 0.048 Uiso 1 1 calc R U . . .
C23F C 0.9294(3) 0.4080(7) 1.00847(16) 0.0402(19) Uani 1 1 d . . . . .
C24F C 0.9278(2) 0.5073(6) 0.99967(14) 0.0340(17) Uani 1 1 d . . . . .
H24F H 0.9536 0.5504 1.0030 0.041 Uiso 1 1 calc R U . . .
C25F C 0.8908(2) 0.5484(6) 0.98625(13) 0.0304(16) Uani 1 1 d . . . . .
C26F C 0.8132(4) 0.3097(7) 0.98531(16) 0.0552(18) Uani 1 1 d . . . . .
H26P H 0.7861 0.3340 0.9945 0.083 Uiso 1 1 calc R U . . .
H26Q H 0.8216 0.2407 0.9914 0.083 Uiso 1 1 calc R U . . .
H26R H 0.8062 0.3071 0.9669 0.083 Uiso 1 1 calc R U . . .
C27F C 0.9714(3) 0.3683(7) 1.02265(19) 0.057(3) Uani 1 1 d . . . . .
H27P H 0.9618 0.3269 1.0373 0.086 Uiso 1 1 calc R U . . .
H27Q H 0.9900 0.4266 1.0287 0.086 Uiso 1 1 calc R U . . .
H27R H 0.9897 0.3257 1.0111 0.086 Uiso 1 1 calc R U . . .
C28F C 0.8900(3) 0.6600(6) 0.97787(15) 0.0381(18) Uani 1 1 d . . . . .
H28P H 0.8861 0.6636 0.9592 0.057 Uiso 1 1 calc R U . . .
H28Q H 0.9190 0.6932 0.9830 0.057 Uiso 1 1 calc R U . . .
H28R H 0.8643 0.6955 0.9860 0.057 Uiso 1 1 calc R U . . .
C29F C 0.7733(2) 0.4988(7) 0.88840(12) 0.037(2) Uani 1 1 d . . . . .
C30F C 0.7445(2) 0.4457(7) 0.87233(13) 0.0390(19) Uani 1 1 d . . . . .
H30F H 0.7138 0.4638 0.8677 0.047 Uiso 1 1 calc R U . . .
C31F C 0.7695(3) 0.3575(7) 0.86389(14) 0.041(2) Uani 1 1 d . . . . .
H31F H 0.7582 0.3060 0.8525 0.050 Uiso 1 1 calc R U . . .
C32F C 0.8125(2) 0.3597(6) 0.87495(13) 0.0300(16) Uani 1 1 d . . . . .
C33F C 0.8518(2) 0.2853(6) 0.87279(12) 0.0269(15) Uani 1 1 d . . . . .
C34F C 0.8771(2) 0.2791(6) 0.85003(12) 0.0272(15) Uani 1 1 d . . . . .
C35F C 0.9121(3) 0.2064(6) 0.84826(13) 0.0370(18) Uani 1 1 d . . . . .
H35F H 0.9280 0.2007 0.8326 0.044 Uiso 1 1 calc R U . . .
C36F C 0.9246(3) 0.1420(6) 0.86834(15) 0.0398(19) Uani 1 1 d . . . . .
C37F C 0.8992(3) 0.1512(7) 0.89054(16) 0.045(2) Uani 1 1 d . . . . .
H37F H 0.9068 0.1078 0.9046 0.054 Uiso 1 1 calc R U . . .
C38F C 0.8631(2) 0.2211(6) 0.89321(14) 0.0345(17) Uani 1 1 d . . . . .
C39F C 0.8680(3) 0.3522(7) 0.82816(13) 0.0367(18) Uani 1 1 d . . . . .
H39P H 0.8411 0.3287 0.8182 0.055 Uiso 1 1 calc R U . . .
H39Q H 0.8949 0.3542 0.8170 0.055 Uiso 1 1 calc R U . . .
H39R H 0.8621 0.4212 0.8350 0.055 Uiso 1 1 calc R U . . .
C40F C 0.9623(4) 0.0629(8) 0.8658(2) 0.062(3) Uani 1 1 d . . . . .
H40P H 0.9628 0.0374 0.8481 0.093 Uiso 1 1 calc R U . . .
H40Q H 0.9565 0.0054 0.8775 0.093 Uiso 1 1 calc R U . . .
H40R H 0.9920 0.0944 0.8702 0.093 Uiso 1 1 calc R U . . .
C41F C 0.8368(3) 0.2251(7) 0.91816(13) 0.042(2) Uani 1 1 d . . . . .
H41P H 0.8460 0.2865 0.9279 0.063 Uiso 1 1 calc R U . . .
H41Q H 0.8436 0.1634 0.9283 0.063 Uiso 1 1 calc R U . . .
H41R H 0.8037 0.2280 0.9143 0.063 Uiso 1 1 calc R U . . .
C42F C 0.9539(2) 0.4525(5) 0.93190(13) 0.0240(14) Uani 1 1 d . . . . .
C43F C 0.9712(2) 0.5512(5) 0.93640(13) 0.0252(14) Uani 1 1 d . . . . .
H43F H 0.9549 0.6089 0.9297 0.030 Uiso 1 1 calc R U . . .
C44F C 1.0111(2) 0.5672(6) 0.95018(14) 0.0327(16) Uani 1 1 d . . . . .
H44F H 1.0209 0.6358 0.9534 0.039 Uiso 1 1 calc R U . . .
C45F C 1.0374(2) 0.4872(5) 0.95945(14) 0.0274(15) Uani 1 1 d . . . . .
C46F C 1.0208(2) 0.3883(6) 0.95487(16) 0.0373(18) Uani 1 1 d . . . . .
H46F H 1.0379 0.3308 0.9610 0.045 Uiso 1 1 calc R U . . .
C47F C 0.9799(2) 0.3720(6) 0.94156(15) 0.0334(17) Uani 1 1 d . . . . .
H47F H 0.9695 0.3034 0.9390 0.040 Uiso 1 1 calc R U . . .
C48F C 1.0825(3) 0.5086(7) 0.97412(16) 0.0408(19) Uani 1 1 d . . . . .
C49F C 1.1130(3) 0.5818(7) 0.95828(17) 0.0493(13) Uani 1 1 d . . . . .
H49P H 1.1236 0.5459 0.9429 0.074 Uiso 1 1 calc R U . . .
H49Q H 1.1397 0.6033 0.9687 0.074 Uiso 1 1 calc R U . . .
H49R H 1.0951 0.6426 0.9532 0.074 Uiso 1 1 calc R U . . .
C50F C 1.0717(3) 0.5591(7) 1.00015(17) 0.0493(13) Uani 1 1 d . . . . .
H50P H 1.0529 0.6208 0.9973 0.074 Uiso 1 1 calc R U . . .
H50Q H 1.1006 0.5783 1.0089 0.074 Uiso 1 1 calc R U . . .
H50R H 1.0549 0.5102 1.0108 0.074 Uiso 1 1 calc R U . . .
C51F C 1.1109(3) 0.4122(7) 0.97858(18) 0.0493(13) Uani 1 1 d . . . . .
H51P H 1.0965 0.3698 0.9918 0.074 Uiso 1 1 calc R U . . .
H51Q H 1.1420 0.4315 0.9843 0.074 Uiso 1 1 calc R U . . .
H51R H 1.1126 0.3729 0.9626 0.074 Uiso 1 1 calc R U . . .
Li1G Li 0.8301(5) 0.6171(11) 0.7481(2) 0.035(3) Uani 1 1 d . . . . .
C1G C 0.8284(3) 0.6206(10) 0.80388(17) 0.070(4) Uani 1 1 d . . . . .
H1GA H 0.8487 0.6799 0.8078 0.084 Uiso 1 1 calc R U . . .
H1GB H 0.8480 0.5596 0.8010 0.084 Uiso 1 1 calc R U . . .
C2G C 0.7988(3) 0.6017(9) 0.82516(16) 0.060(3) Uani 1 1 d . . . . .
H2GA H 0.8095 0.6404 0.8405 0.072 Uiso 1 1 calc R U . . .
H2GB H 0.7981 0.5274 0.8294 0.072 Uiso 1 1 calc R U . . .
C3G C 0.7514(3) 0.6387(9) 0.81641(16) 0.056(3) Uani 1 1 d . . . . .
H3GA H 0.7267 0.5967 0.8240 0.067 Uiso 1 1 calc R U . . .
H3GB H 0.7466 0.7120 0.8209 0.067 Uiso 1 1 calc R U . . .
C4G C 0.7535(3) 0.6235(8) 0.78752(15) 0.044(2) Uani 1 1 d . . . . .
H4GA H 0.7441 0.5527 0.7827 0.053 Uiso 1 1 calc R U . . .
H4GB H 0.7331 0.6731 0.7785 0.053 Uiso 1 1 calc R U . . .
C5G C 0.7768(3) 0.7988(7) 0.72615(17) 0.048(2) Uani 1 1 d . . . . .
H5GA H 0.7947 0.8557 0.7186 0.058 Uiso 1 1 calc R U . . .
H5GB H 0.7733 0.8119 0.7447 0.058 Uiso 1 1 calc R U . . .
C6G C 0.7295(3) 0.7891(9) 0.7128(2) 0.071(3) Uani 1 1 d . . . . .
H6GA H 0.7050 0.7769 0.7254 0.085 Uiso 1 1 calc R U . . .
H6GB H 0.7221 0.8520 0.7028 0.085 Uiso 1 1 calc R U . . .
C7G C 0.7350(3) 0.6965(8) 0.6951(2) 0.057(3) Uani 1 1 d . . . . .
H7GA H 0.7159 0.6382 0.7009 0.068 Uiso 1 1 calc R U . . .
H7GB H 0.7258 0.7143 0.6773 0.068 Uiso 1 1 calc R U . . .
C8G C 0.7853(3) 0.6689(7) 0.69656(13) 0.0374(19) Uani 1 1 d . . . . .
H8GA H 0.7898 0.5939 0.6943 0.045 Uiso 1 1 calc R U . . .
H8GB H 0.8028 0.7061 0.6833 0.045 Uiso 1 1 calc R U . . .
C9G C 0.8542(3) 0.4056(7) 0.7305(2) 0.048(2) Uani 1 1 d . . . . .
H9GA H 0.8794 0.4018 0.7434 0.058 Uiso 1 1 calc R U . . .
H9GB H 0.8673 0.4229 0.7136 0.058 Uiso 1 1 calc R U . . .
C10G C 0.8275(3) 0.3052(6) 0.72926(19) 0.042(2) Uani 1 1 d . . . . .
H10E H 0.8270 0.2710 0.7462 0.050 Uiso 1 1 calc R U . . .
H10F H 0.8408 0.2575 0.7166 0.050 Uiso 1 1 calc R U . . .
C11G C 0.7795(2) 0.3403(6) 0.72096(18) 0.040(2) Uani 1 1 d . . . . .
H11K H 0.7774 0.3530 0.7022 0.047 Uiso 1 1 calc R U . . .
H11L H 0.7556 0.2901 0.7259 0.047 Uiso 1 1 calc R U . . .
C12G C 0.7762(3) 0.4363(7) 0.7357(2) 0.054(2) Uani 1 1 d . . . . .
H12E H 0.7548 0.4846 0.7269 0.064 Uiso 1 1 calc R U . . .
H12F H 0.7641 0.4217 0.7530 0.064 Uiso 1 1 calc R U . . .
C13G C 0.9147(3) 0.6497(7) 0.72156(14) 0.043(2) Uani 1 1 d . . . . .
H13W H 0.9201 0.7240 0.7186 0.052 Uiso 1 1 calc R U . . .
H13X H 0.8939 0.6233 0.7079 0.052 Uiso 1 1 calc R U . . .
C14G C 0.9595(3) 0.5914(7) 0.72186(15) 0.039(2) Uani 1 1 d . . . . .
H14W H 0.9545 0.5177 0.7178 0.047 Uiso 1 1 calc R U . . .
H14X H 0.9814 0.6210 0.7095 0.047 Uiso 1 1 calc R U . . .
C15G C 0.9765(3) 0.6053(8) 0.74901(15) 0.043(2) Uani 1 1 d . . . . .
H15W H 0.9934 0.6710 0.7510 0.052 Uiso 1 1 calc R U . . .
H15X H 0.9968 0.5477 0.7543 0.052 Uiso 1 1 calc R U . . .
C16G C 0.9317(3) 0.6061(7) 0.76469(14) 0.0391(19) Uani 1 1 d . . . . .
H16E H 0.9259 0.5374 0.7722 0.047 Uiso 1 1 calc R U . . .
H16F H 0.9337 0.6575 0.7787 0.047 Uiso 1 1 calc R U . . .
O1G O 0.80186(18) 0.6419(4) 0.78118(9) 0.0339(12) Uani 1 1 d . . . . .
O2G O 0.79903(18) 0.7011(4) 0.72190(9) 0.0314(12) Uani 1 1 d . . . . .
O3G O 0.81987(18) 0.4805(4) 0.73787(11) 0.0364(13) Uani 1 1 d . . . . .
O4G O 0.89538(18) 0.6332(5) 0.74641(9) 0.0362(13) Uani 1 1 d . . . . .
Li1H Li 0.3321(4) 0.4548(8) 0.41513(18) 0.021(2) Uani 1 1 d . . . . .
C1H C 0.2767(2) 0.6418(5) 0.40365(13) 0.0251(15) Uani 1 1 d . . . . .
H1HA H 0.2663 0.6625 0.4209 0.030 Uiso 1 1 calc R U . . .
H1HB H 0.2542 0.5924 0.3962 0.030 Uiso 1 1 calc R U . . .
C2H C 0.2815(2) 0.7338(6) 0.38663(14) 0.0298(16) Uani 1 1 d . . . . .
H2HA H 0.2579 0.7865 0.3904 0.036 Uiso 1 1 calc R U . . .
H2HB H 0.2792 0.7145 0.3683 0.036 Uiso 1 1 calc R U . . .
C3H C 0.3293(2) 0.7712(5) 0.39375(13) 0.0255(15) Uani 1 1 d . . . . .
H3HA H 0.3421 0.8160 0.3802 0.031 Uiso 1 1 calc R U . . .
H3HB H 0.3296 0.8088 0.4103 0.031 Uiso 1 1 calc R U . . .
C4H C 0.3550(2) 0.6709(5) 0.39582(14) 0.0291(15) Uani 1 1 d . . . . .
H4HA H 0.3667 0.6497 0.3789 0.035 Uiso 1 1 calc R U . . .
H4HB H 0.3814 0.6772 0.4080 0.035 Uiso 1 1 calc R U . . .
C5H C 0.4173(2) 0.4246(7) 0.38868(14) 0.0360(18) Uani 1 1 d . . . . .
H5HA H 0.3965 0.4487 0.3747 0.043 Uiso 1 1 calc R U . . .
H5HB H 0.4229 0.3500 0.3864 0.043 Uiso 1 1 calc R U . . .
C6H C 0.4621(2) 0.4834(5) 0.38849(13) 0.0307(16) Uani 1 1 d . . . . .
H6HA H 0.4571 0.5570 0.3844 0.037 Uiso 1 1 calc R U . . .
H6HB H 0.4839 0.4535 0.3761 0.037 Uiso 1 1 calc R U . . .
C7H C 0.4789(3) 0.4686(7) 0.41621(14) 0.0391(19) Uani 1 1 d . . . . .
H7HA H 0.4945 0.4015 0.4185 0.047 Uiso 1 1 calc R U . . .
H7HB H 0.5001 0.5245 0.4215 0.047 Uiso 1 1 calc R U . . .
C8H C 0.4347(2) 0.4728(6) 0.43105(14) 0.0321(17) Uani 1 1 d . . . . .
H8HA H 0.4361 0.4242 0.4457 0.038 Uiso 1 1 calc R U . . .
H8HB H 0.4297 0.5431 0.4378 0.038 Uiso 1 1 calc R U . . .
C9H C 0.3314(3) 0.4813(7) 0.46984(13) 0.0381(19) Uani 1 1 d . . . . .
H9HA H 0.3368 0.5552 0.4664 0.046 Uiso 1 1 calc R U . . .
H9HB H 0.3615 0.4467 0.4720 0.046 Uiso 1 1 calc R U . . .
C10H C 0.3029(3) 0.4686(8) 0.49400(14) 0.046(2) Uani 1 1 d . . . . .
H10G H 0.3004 0.5347 0.5034 0.055 Uiso 1 1 calc R U . . .
H10H H 0.3167 0.4163 0.5056 0.055 Uiso 1 1 calc R U . . .
C11H C 0.2556(3) 0.4330(7) 0.48362(12) 0.039(2) Uani 1 1 d . . . . .
H11M H 0.2500 0.3598 0.4878 0.047 Uiso 1 1 calc R U . . .
H11N H 0.2305 0.4753 0.4908 0.047 Uiso 1 1 calc R U . . .
C12H C 0.2590(2) 0.4486(6) 0.45463(12) 0.0276(15) Uani 1 1 d . . . . .
H12G H 0.2397 0.3975 0.4453 0.033 Uiso 1 1 calc R U . . .
H12H H 0.2486 0.5186 0.4498 0.033 Uiso 1 1 calc R U . . .
C13H C 0.2785(3) 0.2799(6) 0.39170(13) 0.0371(19) Uani 1 1 d . . . . .
H13Y H 0.2749 0.2640 0.4101 0.044 Uiso 1 1 calc R U . . .
H13Z H 0.2971 0.2247 0.3838 0.044 Uiso 1 1 calc R U . . .
C14H C 0.2327(3) 0.2866(8) 0.3788(2) 0.060(3) Uani 1 1 d . . . . .
H14Y H 0.2080 0.2940 0.3915 0.072 Uiso 1 1 calc R U . . .
H14Z H 0.2266 0.2245 0.3683 0.072 Uiso 1 1 calc R U . . .
C15H C 0.2359(3) 0.3842(7) 0.3616(2) 0.058(3) Uani 1 1 d . . . . .
H15Y H 0.2264 0.3690 0.3436 0.070 Uiso 1 1 calc R U . . .
H15Z H 0.2166 0.4408 0.3682 0.070 Uiso 1 1 calc R U . . .
C16H C 0.2863(3) 0.4106(6) 0.36348(13) 0.0337(17) Uani 1 1 d . . . . .
H16G H 0.3038 0.3740 0.3501 0.040 Uiso 1 1 calc R U . . .
H16H H 0.2911 0.4857 0.3614 0.040 Uiso 1 1 calc R U . . .
O1H O 0.32187(15) 0.5967(3) 0.40512(9) 0.0277(11) Uani 1 1 d . . . . .
O2H O 0.39740(15) 0.4445(4) 0.41344(8) 0.0276(10) Uani 1 1 d . . . . .
O3H O 0.30555(16) 0.4350(4) 0.44878(8) 0.0285(11) Uani 1 1 d . . . . .
O4H O 0.30078(17) 0.3776(4) 0.38866(8) 0.0295(11) Uani 1 1 d . . . . .
Li1Z Li 0.7846(4) 0.5831(9) 0.4189(2) 0.019(2) Uani 1 1 d . . . . .
C1Z C 0.8760(2) 0.6062(7) 0.39533(14) 0.0301(17) Uani 1 1 d . . . . .
H1ZA H 0.8799 0.6532 0.3806 0.036 Uiso 1 1 calc R U . . .
H1ZB H 0.8651 0.5387 0.3888 0.036 Uiso 1 1 calc R U . . .
C2Z C 0.9204(3) 0.5941(7) 0.40976(18) 0.042(2) Uani 1 1 d . . . . .
H2ZA H 0.9468 0.6149 0.3991 0.050 Uiso 1 1 calc R U . . .
H2ZB H 0.9249 0.5219 0.4154 0.050 Uiso 1 1 calc R U . . .
C3Z C 0.9150(3) 0.6665(8) 0.43287(18) 0.045(2) Uani 1 1 d . . . . .
H3ZA H 0.9143 0.6270 0.4491 0.054 Uiso 1 1 calc R U . . .
H3ZB H 0.9406 0.7167 0.4338 0.054 Uiso 1 1 calc R U . . .
C4Z C 0.8702(3) 0.7198(7) 0.42797(16) 0.0323(18) Uani 1 1 d . . . . .
H4ZA H 0.8546 0.7353 0.4443 0.039 Uiso 1 1 calc R U . . .
H4ZB H 0.8748 0.7849 0.4185 0.039 Uiso 1 1 calc R U . . .
C5Z C 0.7990(3) 0.5897(7) 0.47614(13) 0.0318(18) Uani 1 1 d . . . . .
H5ZA H 0.8012 0.6592 0.4839 0.038 Uiso 1 1 calc R U . . .
H5ZB H 0.8301 0.5675 0.4709 0.038 Uiso 1 1 calc R U . . .
C6Z C 0.7781(3) 0.5127(7) 0.49494(13) 0.0319(17) Uani 1 1 d . . . . .
H6ZA H 0.7874 0.4413 0.4909 0.038 Uiso 1 1 calc R U . . .
H6ZB H 0.7871 0.5289 0.5129 0.038 Uiso 1 1 calc R U . . .
C7Z C 0.7265(3) 0.5282(7) 0.49047(13) 0.036(2) Uani 1 1 d . . . . .
H7ZA H 0.7085 0.4682 0.4963 0.043 Uiso 1 1 calc R U . . .
H7ZB H 0.7152 0.5914 0.4989 0.043 Uiso 1 1 calc R U . . .
C8Z C 0.7256(3) 0.5382(6) 0.46135(14) 0.0271(16) Uani 1 1 d . . . . .
H8ZA H 0.7240 0.4693 0.4533 0.033 Uiso 1 1 calc R U . . .
H8ZB H 0.6986 0.5788 0.4556 0.033 Uiso 1 1 calc R U . . .
C9Z C 0.6950(3) 0.6267(7) 0.39104(16) 0.0357(13) Uani 1 1 d . . . . .
H9ZA H 0.6818 0.6193 0.4084 0.043 Uiso 1 1 calc R U . . .
H9ZB H 0.6861 0.5660 0.3806 0.043 Uiso 1 1 calc R U . . .
C10Z C 0.6784(3) 0.7232(7) 0.37861(15) 0.0343(12) Uani 1 1 d . . . . .
H10I H 0.6753 0.7793 0.3913 0.041 Uiso 1 1 calc R U . . .
H10J H 0.6484 0.7123 0.3698 0.041 Uiso 1 1 calc R U . . .
C11Z C 0.7161(3) 0.7473(7) 0.35943(15) 0.0304(12) Uani 1 1 d . . . . .
H11O H 0.7119 0.7076 0.3434 0.036 Uiso 1 1 calc R U . . .
H11P H 0.7172 0.8217 0.3554 0.036 Uiso 1 1 calc R U . . .
C12Z C 0.7586(3) 0.7129(6) 0.37422(15) 0.0309(12) Uani 1 1 d . . . . .
H12I H 0.7813 0.6831 0.3624 0.037 Uiso 1 1 calc R U . . .
H12J H 0.7729 0.7723 0.3832 0.037 Uiso 1 1 calc R U . . .
C13Z C 0.7803(3) 0.3813(7) 0.38950(14) 0.0281(18) Uani 1 1 d . . . . .
H13 H 0.7999 0.4003 0.3749 0.034 Uiso 1 1 calc R U . . .
H13| H 0.7478 0.3956 0.3848 0.034 Uiso 1 1 calc R U . . .
C14Z C 0.7866(3) 0.2687(6) 0.39634(15) 0.0275(17) Uani 1 1 d . . . . .
H14 H 0.7933 0.2267 0.3810 0.033 Uiso 1 1 calc R U . . .
H14| H 0.7591 0.2405 0.4049 0.033 Uiso 1 1 calc R U . . .
C15Z C 0.8280(3) 0.2737(6) 0.41472(14) 0.0273(17) Uani 1 1 d . . . . .
H15 H 0.8573 0.2780 0.4053 0.033 Uiso 1 1 calc R U . . .
H15| H 0.8290 0.2135 0.4264 0.033 Uiso 1 1 calc R U . . .
C16Z C 0.8182(3) 0.3734(6) 0.42933(14) 0.0302(18) Uani 1 1 d . . . . .
H16I H 0.7996 0.3588 0.4447 0.036 Uiso 1 1 calc R U . . .
H16J H 0.8474 0.4064 0.4349 0.036 Uiso 1 1 calc R U . . .
O1Z O 0.84398(18) 0.6480(4) 0.41289(10) 0.0316(13) Uani 1 1 d . . . . .
O2Z O 0.76732(17) 0.5893(4) 0.45447(9) 0.0242(11) Uani 1 1 d . . . . .
O3Z O 0.74411(18) 0.6362(4) 0.39269(9) 0.0304(8) Uani 1 1 d . . . . .
O4Z O 0.79368(17) 0.4384(4) 0.41227(9) 0.0232(11) Uani 1 1 d . . . . .
Li1J Li 0.2855(4) 0.4850(10) 0.7489(2) 0.024(3) Uani 1 1 d . . . . .
C1J C 0.3010(3) 0.4625(9) 0.80708(15) 0.050(3) Uani 1 1 d . . . . .
H1JA H 0.3317 0.4930 0.8041 0.060 Uiso 1 1 calc R U . . .
H1JB H 0.3048 0.3875 0.8099 0.060 Uiso 1 1 calc R U . . .
C2J C 0.2790(3) 0.5118(11) 0.83035(16) 0.073(4) Uani 1 1 d . . . . .
H2JA H 0.2891 0.5842 0.8326 0.088 Uiso 1 1 calc R U . . .
H2JB H 0.2860 0.4727 0.8462 0.088 Uiso 1 1 calc R U . . .
C3J C 0.2283(3) 0.5050(10) 0.82283(15) 0.063(3) Uani 1 1 d . . . . .
H3JA H 0.2159 0.4352 0.8262 0.075 Uiso 1 1 calc R U . . .
H3JB H 0.2099 0.5561 0.8323 0.075 Uiso 1 1 calc R U . . .
C4J C 0.2280(3) 0.5285(6) 0.79436(14) 0.0299(17) Uani 1 1 d . . . . .
H4JA H 0.2009 0.4976 0.7856 0.036 Uiso 1 1 calc R U . . .
H4JB H 0.2280 0.6037 0.7912 0.036 Uiso 1 1 calc R U . . .
C5J C 0.1940(2) 0.4433(6) 0.72201(13) 0.0225(14) Uani 1 1 d . . . . .
H5JA H 0.1847 0.5048 0.7120 0.027 Uiso 1 1 calc R U . . .
H5JB H 0.1813 0.4491 0.7395 0.027 Uiso 1 1 calc R U . . .
C6J C 0.1773(2) 0.3467(5) 0.70907(12) 0.0181(13) Uani 1 1 d . . . . .
H6JA H 0.1471 0.3575 0.7004 0.022 Uiso 1 1 calc R U . . .
H6JB H 0.1748 0.2892 0.7214 0.022 Uiso 1 1 calc R U . . .
C7J C 0.2151(2) 0.3266(5) 0.68968(12) 0.0175(13) Uani 1 1 d . . . . .
H7JA H 0.2102 0.3678 0.6739 0.021 Uiso 1 1 calc R U . . .
H7JB H 0.2165 0.2527 0.6851 0.021 Uiso 1 1 calc R U . . .
C8J C 0.2589(2) 0.3606(6) 0.70417(12) 0.0219(15) Uani 1 1 d . . . . .
H8JA H 0.2741 0.3009 0.7125 0.026 Uiso 1 1 calc R U . . .
H8JB H 0.2808 0.3931 0.6923 0.026 Uiso 1 1 calc R U . . .
C9J C 0.2796(2) 0.6907(5) 0.71990(13) 0.0213(15) Uani 1 1 d . . . . .
H9JA H 0.2474 0.6777 0.7143 0.026 Uiso 1 1 calc R U . . .
H9JB H 0.3003 0.6721 0.7057 0.026 Uiso 1 1 calc R U . . .
C10J C 0.2859(3) 0.8007(6) 0.72729(15) 0.0299(17) Uani 1 1 d . . . . .
H10K H 0.2587 0.8276 0.7363 0.036 Uiso 1 1 calc R U . . .
H10L H 0.2920 0.8443 0.7121 0.036 Uiso 1 1 calc R U . . .
C11J C 0.3279(3) 0.7948(6) 0.74514(16) 0.0332(19) Uani 1 1 d . . . . .
H11Q H 0.3567 0.7869 0.7354 0.040 Uiso 1 1 calc R U . . .
H11R H 0.3303 0.8563 0.7563 0.040 Uiso 1 1 calc R U . . .
C12J C 0.3173(3) 0.7001(6) 0.76029(15) 0.0307(17) Uani 1 1 d . . . . .
H12K H 0.3462 0.6662 0.7662 0.037 Uiso 1 1 calc R U . . .
H12L H 0.2990 0.7178 0.7755 0.037 Uiso 1 1 calc R U . . .
C13J C 0.3752(3) 0.4675(7) 0.72373(16) 0.0345(19) Uani 1 1 d . . . . .
H0AA H 0.3633 0.5339 0.7170 0.041 Uiso 1 1 calc R U . . .
H2AA H 0.3800 0.4198 0.7092 0.041 Uiso 1 1 calc R U . . .
C14J C 0.4198(3) 0.4831(7) 0.73941(18) 0.040(2) Uani 1 1 d . . . . .
H3AA H 0.4469 0.4658 0.7290 0.048 Uiso 1 1 calc R U . . .
H5AA H 0.4225 0.5555 0.7451 0.048 Uiso 1 1 calc R U . . .
C15J C 0.4168(3) 0.4113(8) 0.76242(18) 0.046(2) Uani 1 1 d . . . . .
H6AA H 0.4151 0.4506 0.7786 0.056 Uiso 1 1 calc R U . . .
H7AA H 0.4436 0.3643 0.7633 0.056 Uiso 1 1 calc R U . . .
C16J C 0.3725(3) 0.3523(7) 0.75708(16) 0.039(2) Uani 1 1 d . . . . .
H16K H 0.3786 0.2894 0.7470 0.046 Uiso 1 1 calc R U . . .
H16L H 0.3576 0.3323 0.7733 0.046 Uiso 1 1 calc R U . . .
O1J O 0.27147(16) 0.4805(4) 0.78542(8) 0.0212(11) Uani 1 1 d . . . . .
O2J O 0.24407(15) 0.4339(4) 0.72320(9) 0.0220(10) Uani 1 1 d . . . . .
O3J O 0.29088(17) 0.6313(4) 0.74290(9) 0.0225(10) Uani 1 1 d . . . . .
O4J O 0.34349(17) 0.4230(4) 0.74261(10) 0.0308(13) Uani 1 1 d . . . . .
Li1K Li 0.7968(5) 0.6114(12) 0.0812(3) 0.042(3) Uani 1 1 d . . . . .
O1K O 0.79585(18) 0.4672(4) 0.07293(9) 0.0304(8) Uani 1 1 d . U . . .
C1K C 0.7792(3) 0.4162(6) 0.05014(15) 0.0357(13) Uani 1 1 d . U . . .
H1KA H 0.7978 0.4357 0.0351 0.043 Uiso 1 1 calc R U . . .
H1KB H 0.7466 0.4346 0.0466 0.043 Uiso 1 1 calc R U . . .
C2K C 0.7837(3) 0.3040(7) 0.05564(14) 0.0343(12) Uani 1 1 d . U . . .
H2KA H 0.7866 0.2636 0.0396 0.041 Uiso 1 1 calc R U . . .
H2KB H 0.7573 0.2781 0.0655 0.041 Uiso 1 1 calc R U . . .
C3K C 0.8278(3) 0.3009(6) 0.07149(14) 0.0304(12) Uani 1 1 d . U . . .
H3KA H 0.8553 0.3056 0.0606 0.036 Uiso 1 1 calc R U . . .
H3KB H 0.8298 0.2377 0.0821 0.036 Uiso 1 1 calc R U . . .
C4K C 0.8221(3) 0.3981(6) 0.08821(14) 0.0309(12) Uani 1 1 d . U . . .
H4KA H 0.8058 0.3814 0.1042 0.037 Uiso 1 1 calc R U . . .
H4KB H 0.8524 0.4283 0.0927 0.037 Uiso 1 1 calc R U . . .
O2K O 0.8570(2) 0.6615(5) 0.07384(11) 0.0512(16) Uani 1 1 d . U . . .
C5K C 0.8853(3) 0.6139(9) 0.05472(18) 0.054(2) Uani 1 1 d . U . . .
H5KA H 0.8878 0.6594 0.0396 0.065 Uiso 1 1 calc R U . . .
H5KB H 0.8716 0.5477 0.0491 0.065 Uiso 1 1 calc R U . . .
C6K C 0.9323(4) 0.5958(10) 0.0666(2) 0.072(3) Uani 1 1 d . U . . .
H6KA H 0.9377 0.5215 0.0696 0.086 Uiso 1 1 calc R U . . .
H6KB H 0.9567 0.6228 0.0554 0.086 Uiso 1 1 calc R U . . .
C7K C 0.9310(4) 0.6535(13) 0.0913(2) 0.094(4) Uani 1 1 d . U . . .
H7KA H 0.9591 0.6958 0.0937 0.113 Uiso 1 1 calc R U . . .
H7KB H 0.9285 0.6055 0.1060 0.113 Uiso 1 1 calc R U . . .
C8K C 0.8879(4) 0.7225(11) 0.0891(2) 0.085(4) Uani 1 1 d . U . . .
H8KA H 0.8750 0.7368 0.1062 0.102 Uiso 1 1 calc R U . . .
H8KB H 0.8950 0.7885 0.0806 0.102 Uiso 1 1 calc R U . . .
O3K O 0.7823(6) 0.6074(17) 0.1174(4) 0.0304(8) Uani 0.534(15) 1 d . . P A 1
C9K C 0.8174(6) 0.6335(17) 0.1398(3) 0.0357(13) Uani 0.534(15) 1 d . . P A 1
H9KA H 0.8459 0.5923 0.1384 0.043 Uiso 0.534(15) 1 calc R U P A 1
H9KB H 0.8255 0.7075 0.1398 0.043 Uiso 0.534(15) 1 calc R U P A 1
C10K C 0.7929(6) 0.6064(13) 0.1623(3) 0.0343(12) Uani 0.534(15) 1 d . . P A 1
H10A H 0.8007 0.6540 0.1766 0.041 Uiso 0.534(15) 1 calc R U P A 1
H10B H 0.8006 0.5353 0.1678 0.041 Uiso 0.534(15) 1 calc R U P A 1
C11K C 0.7405(6) 0.6149(16) 0.1549(3) 0.0304(12) Uani 0.534(15) 1 d . . P A 1
H11G H 0.7213 0.5673 0.1650 0.036 Uiso 0.534(15) 1 calc R U P A 1
H11H H 0.7288 0.6861 0.1567 0.036 Uiso 0.534(15) 1 calc R U P A 1
C12K C 0.7434(7) 0.5828(16) 0.1275(4) 0.0309(12) Uani 0.534(15) 1 d . . P A 1
H12A H 0.7392 0.5073 0.1264 0.037 Uiso 0.534(15) 1 calc R U P A 1
H12B H 0.7181 0.6157 0.1176 0.037 Uiso 0.534(15) 1 calc R U P A 1
O1 O 0.7837(12) 0.6285(16) 0.1172(5) 0.070(8) Uani 0.466(15) 1 d . . P A 2
C1 C 0.7988(7) 0.6569(14) 0.1400(3) 0.032(4) Uani 0.466(15) 1 d . . P A 2
H1A H 0.8096 0.7291 0.1393 0.039 Uiso 0.466(15) 1 calc R U P A 2
H1B H 0.8252 0.6130 0.1453 0.039 Uiso 0.466(15) 1 calc R U P A 2
C2 C 0.7607(8) 0.6473(16) 0.1594(3) 0.043(6) Uani 0.466(15) 1 d . . P A 2
H2A H 0.7407 0.7090 0.1589 0.052 Uiso 0.466(15) 1 calc R U P A 2
H2B H 0.7738 0.6396 0.1769 0.052 Uiso 0.466(15) 1 calc R U P A 2
C3 C 0.7331(9) 0.550(3) 0.1515(4) 0.070(8) Uani 0.466(15) 1 d . . P A 2
H3A H 0.7481 0.4863 0.1578 0.083 Uiso 0.466(15) 1 calc R U P A 2
H3B H 0.7011 0.5528 0.1577 0.083 Uiso 0.466(15) 1 calc R U P A 2
C4 C 0.7350(7) 0.5589(17) 0.1227(4) 0.030(5) Uani 0.466(15) 1 d . . P A 2
H4G H 0.7075 0.5949 0.1158 0.036 Uiso 0.466(15) 1 calc R U P A 2
H4H H 0.7369 0.4900 0.1146 0.036 Uiso 0.466(15) 1 calc R U P A 2
O4K O 0.7540(2) 0.6718(5) 0.05690(11) 0.0502(16) Uani 1 1 d . . . . .
C13K C 0.7043(3) 0.6582(10) 0.0557(2) 0.072(3) Uani 1 1 d . . . . .
H13S H 0.6915 0.6529 0.0731 0.086 Uiso 1 1 calc R U . . .
H13T H 0.6960 0.5953 0.0459 0.086 Uiso 1 1 calc R U . . .
C14K C 0.6864(5) 0.7526(12) 0.0422(2) 0.096(5) Uani 1 1 d . . . . .
H14S H 0.6839 0.8116 0.0541 0.115 Uiso 1 1 calc R U . . .
H14T H 0.6560 0.7398 0.0340 0.115 Uiso 1 1 calc R U . . .
C15K C 0.7231(4) 0.7703(9) 0.0225(2) 0.064(3) Uani 1 1 d . . . . .
H15S H 0.7180 0.7262 0.0072 0.076 Uiso 1 1 calc R U . . .
H15T H 0.7239 0.8433 0.0170 0.076 Uiso 1 1 calc R U . . .
C16K C 0.7669(4) 0.7409(9) 0.0366(2) 0.061(3) Uani 1 1 d . . . . .
H16A H 0.7884 0.7064 0.0248 0.073 Uiso 1 1 calc R U . . .
H16B H 0.7822 0.8029 0.0437 0.073 Uiso 1 1 calc R U . . .
Li1L Li 0.2934(5) 0.5101(14) 0.0837(3) 0.049(4) Uani 1 1 d . . . . .
O1L O 0.2765(2) 0.5001(5) 0.11926(9) 0.0412(14) Uani 1 1 d D . . . .
C1L C 0.3079(3) 0.5020(8) 0.14176(14) 0.051(2) Uani 1 1 d D . . . .
H1LA H 0.3378 0.5327 0.1372 0.062 Uiso 1 1 calc R U . . .
H1LB H 0.3133 0.4314 0.1483 0.062 Uiso 1 1 calc R U . . .
C2L C 0.2843(3) 0.5665(8) 0.16155(15) 0.047(2) Uani 1 1 d D . . . .
H2LA H 0.2921 0.6403 0.1597 0.057 Uiso 1 1 calc R U . . .
H2LB H 0.2926 0.5437 0.1792 0.057 Uiso 1 1 calc R U . . .
C3L C 0.2327(3) 0.5464(8) 0.15528(16) 0.050(2) Uani 1 1 d D . . . .
H3LA H 0.2224 0.4801 0.1626 0.060 Uiso 1 1 calc R U . . .
H3LB H 0.2131 0.6026 0.1619 0.060 Uiso 1 1 calc R U . . .
C4L C 0.2315(3) 0.5434(8) 0.12650(15) 0.044(2) Uani 1 1 d D . . . .
H4LA H 0.2060 0.4991 0.1202 0.053 Uiso 1 1 calc R U . . .
H4LB H 0.2274 0.6134 0.1193 0.053 Uiso 1 1 calc R U . . .
O2L O 0.2483(2) 0.4530(8) 0.0591(2) 0.039(2) Uani 0.776(9) 1 d D . P B 1
C5L C 0.1983(4) 0.4648(10) 0.0580(3) 0.051(3) Uani 0.776(9) 1 d D . P B 1
H5LA H 0.1896 0.5253 0.0474 0.061 Uiso 0.776(9) 1 calc R U P B 1
H5LB H 0.1859 0.4738 0.0754 0.061 Uiso 0.776(9) 1 calc R U P B 1
C6L C 0.1800(4) 0.3658(10) 0.0458(2) 0.046(3) Uani 0.776(9) 1 d D . P B 1
H6LA H 0.1499 0.3764 0.0371 0.056 Uiso 0.776(9) 1 calc R U P B 1
H6LB H 0.1775 0.3093 0.0585 0.056 Uiso 0.776(9) 1 calc R U P B 1
C7L C 0.2192(3) 0.3465(9) 0.0264(2) 0.044(3) Uani 0.776(9) 1 d D . P B 1
H7LA H 0.2201 0.2731 0.0213 0.053 Uiso 0.776(9) 1 calc R U P B 1
H7LB H 0.2145 0.3889 0.0108 0.053 Uiso 0.776(9) 1 calc R U P B 1
C8L C 0.2636(4) 0.3770(9) 0.0402(2) 0.042(3) Uani 0.776(9) 1 d D . P B 1
H8LA H 0.2781 0.3168 0.0488 0.050 Uiso 0.776(9) 1 calc R U P B 1
H8LB H 0.2858 0.4077 0.0282 0.050 Uiso 0.776(9) 1 calc R U P B 1
O2LB O 0.2631(10) 0.458(3) 0.0592(10) 0.039(2) Uani 0.224(9) 1 d D . P B 2
C5LB C 0.2177(12) 0.496(2) 0.0508(8) 0.051(3) Uani 0.224(9) 1 d D . P B 2
H5LD H 0.2215 0.5588 0.0402 0.061 Uiso 0.224(9) 1 calc R U P B 2
H5LC H 0.1992 0.5141 0.0659 0.061 Uiso 0.224(9) 1 calc R U P B 2
C6LB C 0.1936(11) 0.415(2) 0.0354(7) 0.046(3) Uani 0.224(9) 1 d D . P B 2
H6LC H 0.1997 0.4215 0.0168 0.056 Uiso 0.224(9) 1 calc R U P B 2
H6LD H 0.1600 0.4151 0.0382 0.056 Uiso 0.224(9) 1 calc R U P B 2
C7LB C 0.2170(10) 0.316(2) 0.0471(7) 0.044(3) Uani 0.224(9) 1 d D . P B 2
H7LC H 0.1990 0.2896 0.0617 0.053 Uiso 0.224(9) 1 calc R U P B 2
H7LD H 0.2186 0.2607 0.0339 0.053 Uiso 0.224(9) 1 calc R U P B 2
C8LB C 0.2653(10) 0.346(2) 0.0561(8) 0.042(3) Uani 0.224(9) 1 d D . P B 2
H8LC H 0.2733 0.3116 0.0726 0.050 Uiso 0.224(9) 1 calc R U P B 2
H8LD H 0.2884 0.3262 0.0432 0.050 Uiso 0.224(9) 1 calc R U P B 2
C9L C 0.2829(3) 0.7085(7) 0.05467(15) 0.043(2) Uani 1 1 d . . . . .
H9LA H 0.2513 0.6894 0.0490 0.051 Uiso 1 1 calc R U . . .
H9LB H 0.3045 0.6928 0.0407 0.051 Uiso 1 1 calc R U . . .
C10L C 0.2854(3) 0.8226(9) 0.0621(2) 0.060(3) Uani 1 1 d . . . . .
H10C H 0.2890 0.8671 0.0468 0.072 Uiso 1 1 calc R U . . .
H10D H 0.2578 0.8444 0.0716 0.072 Uiso 1 1 calc R U . . .
C11L C 0.3275(3) 0.8235(8) 0.07877(18) 0.047(2) Uani 1 1 d . . . . .
H11I H 0.3294 0.8869 0.0893 0.057 Uiso 1 1 calc R U . . .
H11J H 0.3558 0.8169 0.0686 0.057 Uiso 1 1 calc R U . . .
C12L C 0.3196(3) 0.7291(7) 0.09518(17) 0.049(2) Uani 1 1 d . . . . .
H12C H 0.3492 0.7001 0.1015 0.058 Uiso 1 1 calc R U . . .
H12D H 0.3001 0.7458 0.1100 0.058 Uiso 1 1 calc R U . . .
C13L C 0.3840(4) 0.5031(10) 0.0590(2) 0.073(3) Uani 1 1 d . . . . .
H13U H 0.3721 0.5704 0.0529 0.087 Uiso 1 1 calc R U . . .
H13V H 0.3868 0.4568 0.0440 0.087 Uiso 1 1 calc R U . . .
C14L C 0.4306(5) 0.5170(12) 0.0721(3) 0.100(5) Uani 1 1 d . . . . .
H14U H 0.4557 0.4937 0.0609 0.120 Uiso 1 1 calc R U . . .
H14V H 0.4358 0.5899 0.0768 0.120 Uiso 1 1 calc R U . . .
C15L C 0.4276(4) 0.4502(11) 0.0958(3) 0.090(4) Uani 1 1 d . . . . .
H15U H 0.4270 0.4930 0.1115 0.108 Uiso 1 1 calc R U . . .
H15V H 0.4541 0.4026 0.0969 0.108 Uiso 1 1 calc R U . . .
C16L C 0.3825(5) 0.3906(11) 0.0923(2) 0.094(5) Uani 1 1 d . . . . .
H16C H 0.3876 0.3254 0.0830 0.113 Uiso 1 1 calc R U . . .
H16D H 0.3689 0.3745 0.1092 0.113 Uiso 1 1 calc R U . . .
O3L O 0.2956(2) 0.6554(5) 0.07733(10) 0.0445(15) Uani 1 1 d . . . . .
O4L O 0.3527(3) 0.4585(7) 0.07768(13) 0.075(2) Uani 1 1 d . . . . .
C1M C 0.5914(3) 0.6933(7) 0.55490(16) 0.041(2) Uani 1 1 d . . . . .
H1M H 0.6131 0.6688 0.5673 0.049 Uiso 1 1 calc R U . . .
C2M C 0.5463(3) 0.6975(6) 0.56086(16) 0.038(2) Uani 1 1 d . . . . .
H2M H 0.5365 0.6761 0.5773 0.046 Uiso 1 1 calc R U . . .
C3M C 0.5146(3) 0.7330(6) 0.54289(18) 0.036(2) Uani 1 1 d . . . . .
H3M H 0.4828 0.7356 0.5469 0.043 Uiso 1 1 calc R U . . .
C4M C 0.5289(3) 0.7639(7) 0.51973(17) 0.035(2) Uani 1 1 d . . . . .
H4M H 0.5073 0.7885 0.5073 0.042 Uiso 1 1 calc R U . . .
C5M C 0.5759(4) 0.7597(7) 0.51387(17) 0.046(2) Uani 1 1 d . . . . .
H5M H 0.5861 0.7823 0.4976 0.055 Uiso 1 1 calc R U . . .
C6M C 0.6062(3) 0.7238(8) 0.53128(19) 0.050(3) Uani 1 1 d . . . . .
H6M H 0.6380 0.7195 0.5272 0.060 Uiso 1 1 calc R U . . .
C1N C 0.0929(3) 0.4455(8) 0.87548(18) 0.048(2) Uani 1 1 d . . . . .
H1N H 0.1124 0.4913 0.8848 0.057 Uiso 1 1 calc R U . . .
C2N C 0.0468(3) 0.4326(8) 0.88296(17) 0.050(2) Uani 1 1 d . . . . .
H2N H 0.0351 0.4686 0.8973 0.060 Uiso 1 1 calc R U . . .
C3N C 0.0198(3) 0.3678(7) 0.86921(17) 0.041(2) Uani 1 1 d . . . . .
H3N H -0.0112 0.3575 0.8740 0.049 Uiso 1 1 calc R U . . .
C4N C 0.0372(3) 0.3153(7) 0.84787(17) 0.040(2) Uani 1 1 d . . . . .
H4N H 0.0175 0.2715 0.8381 0.048 Uiso 1 1 calc R U . . .
C5N C 0.0810(3) 0.3265(7) 0.84126(16) 0.040(2) Uani 1 1 d . . . . .
H5N H 0.0926 0.2890 0.8271 0.048 Uiso 1 1 calc R U . . .
C6N C 0.1098(3) 0.3931(8) 0.85501(19) 0.050(2) Uani 1 1 d . . . . .
H6N H 0.1409 0.4019 0.8502 0.060 Uiso 1 1 calc R U . . .
C1O C 0.0287(4) 0.3326(8) 0.1878(2) 0.054(3) Uani 1 1 d . . . . .
H1O H 0.0063 0.3108 0.1755 0.064 Uiso 1 1 calc R U . . .
C2O C 0.0735(4) 0.3443(8) 0.1807(2) 0.058(3) Uani 1 1 d . . . . .
H2O H 0.0825 0.3316 0.1636 0.069 Uiso 1 1 calc R U . . .
C3O C 0.1057(4) 0.3753(9) 0.19932(19) 0.059(3) Uani 1 1 d . . . . .
H3O H 0.1368 0.3849 0.1946 0.071 Uiso 1 1 calc R U . . .
C4O C 0.0930(3) 0.3926(8) 0.22472(18) 0.049(2) Uani 1 1 d . . . . .
H4O H 0.1155 0.4114 0.2372 0.059 Uiso 1 1 calc R U . . .
C5O C 0.0469(3) 0.3822(7) 0.23158(15) 0.0374(19) Uani 1 1 d . . . . .
H5O H 0.0376 0.3952 0.2487 0.045 Uiso 1 1 calc R U . . .
C6O C 0.0156(3) 0.3528(7) 0.21322(18) 0.041(2) Uani 1 1 d . . . . .
H6O H -0.0158 0.3458 0.2177 0.050 Uiso 1 1 calc R U . . .
C1P C 0.6155(3) 0.6780(8) 0.18765(17) 0.042(2) Uani 1 1 d . . . . .
H1P H 0.6465 0.6671 0.1828 0.050 Uiso 1 1 calc R U . . .
C2P C 0.5971(3) 0.6244(7) 0.20859(16) 0.039(2) Uani 1 1 d . . . . .
H2P H 0.6153 0.5747 0.2174 0.047 Uiso 1 1 calc R U . . .
C3P C 0.5536(3) 0.6430(7) 0.21629(16) 0.039(2) Uani 1 1 d . . . . .
H3P H 0.5421 0.6099 0.2311 0.046 Uiso 1 1 calc R U . . .
C4P C 0.5253(3) 0.7116(8) 0.20216(19) 0.046(2) Uani 1 1 d . . . . .
H4P H 0.4944 0.7227 0.2072 0.056 Uiso 1 1 calc R U . . .
C5P C 0.5418(4) 0.7619(8) 0.18144(18) 0.050(3) Uani 1 1 d . . . . .
H5P H 0.5224 0.8071 0.1718 0.059 Uiso 1 1 calc R U . . .
C6P C 0.5882(3) 0.7463(8) 0.17425(17) 0.044(2) Uani 1 1 d . . . . .
H6P H 0.6004 0.7832 0.1602 0.053 Uiso 1 1 calc R U . . .
C1Q C 0.6040(4) 0.6933(10) 0.8542(2) 0.072(4) Uani 1 1 d . . . . .
H1Q H 0.6343 0.6840 0.8479 0.086 Uiso 1 1 calc R U . . .
C2Q C 0.5923(3) 0.6552(10) 0.8778(2) 0.066(3) Uani 1 1 d . . . . .
H2Q H 0.6139 0.6155 0.8874 0.079 Uiso 1 1 calc R U . . .
C3Q C 0.5496(3) 0.6740(10) 0.88760(18) 0.065(3) Uani 1 1 d . . . . .
H3Q H 0.5425 0.6522 0.9045 0.078 Uiso 1 1 calc R U . . .
C4Q C 0.5162(3) 0.7257(8) 0.87260(19) 0.053(3) Uani 1 1 d . . . . .
H4Q H 0.4860 0.7357 0.8789 0.063 Uiso 1 1 calc R U . . .
C5Q C 0.5271(4) 0.7603(8) 0.8495(2) 0.058(3) Uani 1 1 d . . . . .
H5Q H 0.5047 0.7956 0.8394 0.069 Uiso 1 1 calc R U . . .
C6Q C 0.5715(5) 0.7452(9) 0.8399(2) 0.081(4) Uani 1 1 d . . . . .
H6Q H 0.5791 0.7710 0.8235 0.097 Uiso 1 1 calc R U . . .
C1R C 0.1105(3) 0.4096(8) 0.51772(17) 0.047(2) Uani 1 1 d . . . . .
H1R H 0.1405 0.4203 0.5112 0.056 Uiso 1 1 calc R U . . .
C2R C 0.0976(3) 0.4579(7) 0.54010(15) 0.038(2) Uani 1 1 d . . . . .
H2R H 0.1186 0.5011 0.5492 0.046 Uiso 1 1 calc R U . . .
C3R C 0.0535(3) 0.4423(7) 0.54909(14) 0.037(2) Uani 1 1 d . . . . .
H3R H 0.0440 0.4765 0.5642 0.044 Uiso 1 1 calc R U . . .
C4R C 0.0238(3) 0.3788(7) 0.53649(16) 0.039(2) Uani 1 1 d . . . . .
H4R H -0.0062 0.3673 0.5429 0.047 Uiso 1 1 calc R U . . .
C5R C 0.0379(3) 0.3301(7) 0.51375(16) 0.040(2) Uani 1 1 d . . . . .
H5R H 0.0174 0.2858 0.5047 0.048 Uiso 1 1 calc R U . . .
C6R C 0.0805(4) 0.3465(8) 0.50493(15) 0.049(3) Uani 1 1 d . . . . .
H6R H 0.0898 0.3137 0.4896 0.059 Uiso 1 1 calc R U . . .
H4B H 0.399(3) 0.716(4) 0.5929(16) 0.059 Uiso 1 1 d D U . . .
H4F H 0.912(3) 0.369(2) 0.9151(16) 0.059 Uiso 1 1 d D U . . .
H4D H 0.415(3) 0.747(4) 0.2435(15) 0.059 Uiso 1 1 d D U . . .
H4A H 0.907(3) 0.321(3) 0.5796(16) 0.059 Uiso 1 1 d D U . . .
H4E H 0.416(3) 0.686(7) 0.9153(16) 0.059 Uiso 1 1 d . U . . .

loop_
_atom_site_aniso_label
_atom_site_aniso_U_11
_atom_site_aniso_U_22
_atom_site_aniso_U_33
_atom_site_aniso_U_23
_atom_site_aniso_U_13
_atom_site_aniso_U_12
Fe1A 0.0124(4) 0.0217(5) 0.0151(4) 0.0015(4) 0.0018(3) 0.0030(4)
N1A 0.013(2) 0.017(3) 0.022(3) 0.001(2) 0.007(2) 0.000(2)
N2A 0.016(3) 0.030(3) 0.009(2) 0.002(2) 0.003(2) 0.003(2)
N3A 0.016(3) 0.022(3) 0.017(2) 0.002(2) 0.000(2) 0.005(2)
N4A 0.006(2) 0.024(3) 0.025(3) -0.008(2) 0.005(2) 0.001(2)
C1A 0.016(3) 0.021(4) 0.021(3) 0.004(3) 0.001(2) -0.001(3)
C2A 0.011(3) 0.016(3) 0.016(3) 0.004(2) -0.001(2) -0.003(2)
C3A 0.009(3) 0.014(3) 0.020(3) -0.003(2) -0.004(2) 0.004(2)
C4A 0.017(3) 0.022(4) 0.010(3) 0.001(2) 0.003(2) 0.005(3)
C5A 0.021(3) 0.012(3) 0.025(3) 0.007(3) -0.002(3) -0.001(3)
C6A 0.017(3) 0.016(3) 0.019(3) 0.000(2) 0.001(3) -0.001(3)
C7A 0.024(3) 0.018(4) 0.019(3) 0.006(3) 0.000(3) -0.002(3)
C8A 0.015(3) 0.015(3) 0.021(3) 0.006(2) 0.002(3) -0.002(3)
C9A 0.026(4) 0.027(4) 0.021(3) 0.000(3) 0.000(3) -0.011(3)
C10A 0.019(3) 0.031(4) 0.018(3) 0.006(3) 0.003(3) -0.002(3)
C11A 0.025(3) 0.022(4) 0.023(3) 0.000(3) 0.004(3) -0.002(3)
C12A 0.015(3) 0.028(4) 0.016(3) 0.006(3) 0.006(2) 0.001(3)
C13A 0.033(4) 0.023(4) 0.031(4) -0.010(3) 0.006(3) -0.005(3)
C14A 0.023(4) 0.059(6) 0.036(4) -0.008(4) 0.008(3) -0.018(4)
C15A 0.015(3) 0.036(4) 0.022(3) -0.010(3) 0.005(3) -0.001(3)
C16A 0.011(3) 0.022(4) 0.021(3) 0.002(3) 0.002(2) 0.005(3)
C17A 0.007(3) 0.025(4) 0.015(3) 0.002(3) 0.001(2) 0.000(3)
C18A 0.023(3) 0.032(4) 0.018(3) -0.004(3) 0.008(3) 0.006(3)
C19A 0.021(3) 0.023(4) 0.010(3) 0.004(2) -0.002(2) -0.007(3)
C20A 0.019(3) 0.025(4) 0.011(3) -0.006(2) 0.004(2) 0.005(3)
C21A 0.025(3) 0.013(3) 0.025(3) 0.001(3) 0.004(3) 0.002(3)
C22A 0.025(4) 0.021(4) 0.026(3) 0.004(3) 0.001(3) -0.003(3)
C23A 0.026(4) 0.029(4) 0.017(3) 0.003(3) -0.004(3) -0.003(3)
C24A 0.019(3) 0.026(4) 0.015(3) -0.001(3) 0.005(3) -0.010(3)
C25A 0.031(4) 0.021(4) 0.010(3) -0.003(2) 0.004(3) 0.001(3)
C26A 0.025(4) 0.028(4) 0.045(4) 0.004(3) 0.002(3) -0.007(3)
C27A 0.023(4) 0.033(4) 0.035(4) 0.015(3) -0.006(3) -0.006(3)
C28A 0.027(4) 0.018(4) 0.034(4) -0.001(3) 0.005(3) -0.007(3)
C29A 0.013(3) 0.017(3) 0.012(3) 0.000(2) 0.003(2) -0.005(2)
C30A 0.017(3) 0.015(3) 0.019(3) 0.003(2) 0.005(2) -0.003(3)
C31A 0.024(3) 0.020(4) 0.015(3) 0.003(2) 0.000(3) -0.005(3)
C32A 0.021(3) 0.019(3) 0.012(3) 0.003(2) -0.001(2) 0.001(3)
C33A 0.023(3) 0.022(4) 0.014(3) -0.002(2) 0.005(3) -0.006(3)
C34A 0.026(4) 0.053(5) 0.016(3) -0.008(3) -0.001(3) 0.001(4)
C35A 0.030(4) 0.054(5) 0.017(3) -0.014(3) 0.012(3) 0.005(4)
C36A 0.030(4) 0.020(4) 0.036(4) -0.008(3) 0.007(3) -0.005(3)
C37A 0.031(4) 0.017(4) 0.045(4) 0.003(3) 0.005(3) -0.002(3)
C38A 0.019(3) 0.036(4) 0.025(3) -0.005(3) 0.004(3) -0.006(3)
C39A 0.039(5) 0.084(7) 0.022(4) 0.011(4) 0.011(3) 0.032(5)
C40A 0.038(4) 0.042(5) 0.040(4) 0.000(4) 0.006(4) 0.007(4)
C41A 0.028(4) 0.060(6) 0.030(4) 0.013(4) 0.004(3) -0.002(4)
C42A 0.010(3) 0.023(4) 0.016(3) -0.006(2) 0.001(2) 0.001(3)
C43A 0.012(3) 0.015(3) 0.021(3) 0.001(3) 0.006(2) 0.000(3)
C44A 0.024(3) 0.009(3) 0.015(3) 0.001(2) 0.007(3) 0.002(3)
C45A 0.012(3) 0.019(3) 0.022(3) 0.005(3) 0.000(2) 0.000(2)
C46A 0.015(3) 0.012(3) 0.029(3) 0.006(3) 0.001(3) 0.000(3)
C47A 0.014(3) 0.022(4) 0.025(3) 0.001(3) 0.001(3) -0.004(3)
C48A 0.018(3) 0.017(3) 0.024(3) 0.004(3) -0.004(3) -0.006(3)
C49A 0.017(3) 0.023(4) 0.028(3) -0.002(3) 0.007(3) -0.002(3)
C50A 0.024(4) 0.029(4) 0.026(3) -0.001(3) -0.004(3) -0.011(3)
C51A 0.018(3) 0.036(5) 0.048(5) 0.019(4) -0.019(3) -0.011(3)
Fe1B 0.0096(4) 0.0187(5) 0.0132(4) -0.0009(3) 0.0010(3) -0.0045(4)
N1B 0.012(2) 0.022(3) 0.014(2) 0.001(2) -0.003(2) -0.007(2)
N2B 0.017(3) 0.016(3) 0.016(2) 0.008(2) -0.001(2) -0.008(2)
N3B 0.017(3) 0.020(3) 0.018(3) 0.000(2) 0.003(2) -0.002(2)
N4B 0.030(3) 0.016(3) 0.024(3) 0.001(2) -0.005(2) -0.007(2)
C1B 0.014(3) 0.028(4) 0.017(3) 0.000(3) 0.000(2) -0.004(3)
C2B 0.025(3) 0.014(3) 0.011(3) 0.005(2) 0.001(2) -0.008(3)
C3B 0.013(3) 0.021(3) 0.014(3) 0.001(2) 0.004(2) -0.003(3)
C4B 0.010(3) 0.026(4) 0.022(3) 0.001(3) -0.002(2) -0.003(3)
C5B 0.014(3) 0.019(3) 0.017(3) -0.003(2) 0.004(2) -0.001(2)
C6B 0.010(3) 0.019(3) 0.010(3) 0.003(2) -0.002(2) 0.000(2)
C7B 0.011(3) 0.023(4) 0.013(3) 0.003(2) 0.001(2) -0.003(3)
C8B 0.013(3) 0.017(3) 0.011(3) -0.007(2) 0.004(2) 0.002(2)
C9B 0.022(3) 0.015(3) 0.015(3) 0.002(2) -0.001(2) 0.004(3)
C10B 0.014(3) 0.025(4) 0.018(3) -0.004(3) 0.002(2) -0.005(3)
C11B 0.014(3) 0.017(3) 0.013(3) -0.011(2) 0.005(2) -0.001(2)
C12B 0.016(3) 0.024(4) 0.008(3) 0.001(2) 0.004(2) 0.006(3)
C13B 0.023(3) 0.017(4) 0.024(3) -0.003(3) -0.006(3) -0.003(3)
C14B 0.022(4) 0.032(4) 0.030(4) -0.017(3) 0.000(3) -0.002(3)
C15B 0.013(3) 0.020(4) 0.023(3) -0.004(3) 0.002(3) 0.005(3)
C16B 0.020(3) 0.019(3) 0.008(3) 0.000(2) 0.002(2) -0.007(3)
C17B 0.030(4) 0.011(3) 0.018(3) 0.001(2) -0.004(3) -0.007(3)
C18B 0.025(3) 0.018(4) 0.023(3) -0.004(3) -0.003(3) -0.001(3)
C19B 0.036(4) 0.009(3) 0.016(3) -0.002(2) 0.001(3) 0.000(3)
C20B 0.011(3) 0.026(4) 0.014(3) -0.007(2) 0.006(2) -0.002(3)
C21B 0.028(3) 0.016(3) 0.017(3) -0.001(3) 0.005(3) 0.000(3)
C22B 0.016(3) 0.024(4) 0.015(3) -0.005(3) 0.006(2) -0.004(3)
C23B 0.023(4) 0.024(4) 0.022(3) -0.006(3) 0.007(3) 0.002(3)
C24B 0.021(3) 0.024(4) 0.022(3) -0.003(3) 0.003(3) 0.003(3)
C25B 0.030(4) 0.015(3) 0.015(3) -0.006(2) 0.002(3) -0.002(3)
C26B 0.022(3) 0.034(4) 0.018(3) 0.007(3) 0.001(3) -0.006(3)
C27B 0.018(4) 0.054(5) 0.030(4) -0.001(4) 0.003(3) 0.000(3)
C28B 0.027(4) 0.016(4) 0.030(4) 0.005(3) 0.002(3) 0.002(3)
C29B 0.022(3) 0.017(3) 0.019(3) 0.008(2) -0.001(3) -0.006(3)
C30B 0.016(3) 0.022(4) 0.022(3) -0.003(3) 0.002(2) -0.005(3)
C31B 0.019(3) 0.031(4) 0.014(3) 0.005(3) -0.004(3) -0.003(3)
C32B 0.023(3) 0.019(3) 0.011(3) 0.002(2) 0.004(2) 0.004(3)
C33B 0.018(3) 0.020(3) 0.013(3) -0.001(2) -0.001(2) 0.001(3)
C34B 0.027(4) 0.020(4) 0.021(3) 0.002(3) 0.002(3) 0.000(3)
C35B 0.027(4) 0.029(4) 0.018(3) -0.001(3) 0.008(3) -0.004(3)
C36B 0.020(3) 0.023(4) 0.026(3) 0.007(3) 0.001(3) -0.004(3)
C37B 0.025(4) 0.019(4) 0.024(3) 0.008(3) 0.006(3) -0.005(3)
C38B 0.022(3) 0.018(3) 0.019(3) 0.007(3) 0.001(3) -0.001(3)
C39B 0.031(4) 0.025(4) 0.027(4) -0.002(3) 0.007(3) -0.001(3)
C40B 0.038(4) 0.034(4) 0.025(3) 0.004(3) 0.018(3) -0.010(3)
C41B 0.041(4) 0.024(4) 0.020(3) -0.001(3) 0.006(3) -0.010(3)
C42B 0.015(3) 0.030(4) 0.015(3) -0.005(3) 0.000(2) -0.012(3)
C43B 0.026(4) 0.019(4) 0.024(3) -0.006(3) 0.010(3) -0.010(3)
C44B 0.024(3) 0.015(4) 0.032(4) -0.006(3) 0.009(3) -0.002(3)
C45B 0.018(3) 0.020(4) 0.023(3) -0.006(3) 0.004(3) -0.003(3)
C46B 0.011(3) 0.019(4) 0.026(3) -0.009(3) 0.006(3) -0.003(3)
C47B 0.014(3) 0.013(3) 0.030(3) 0.000(3) 0.003(3) 0.001(3)
C48B 0.020(3) 0.025(4) 0.033(4) -0.001(3) -0.002(3) 0.004(3)
C49B 0.028(4) 0.041(5) 0.029(4) -0.004(3) 0.004(3) 0.010(3)
C50B 0.024(4) 0.037(5) 0.034(4) 0.007(3) 0.004(3) 0.000(3)
C51B 0.021(4) 0.035(5) 0.047(5) -0.005(4) -0.015(3) -0.003(3)
Fe1C 0.0123(4) 0.0151(5) 0.0152(4) -0.0002(3) -0.0007(3) 0.0017(4)
N1C 0.009(2) 0.019(3) 0.017(2) 0.001(2) -0.001(2) -0.001(2)
N2C 0.014(2) 0.022(3) 0.016(2) 0.003(2) 0.001(2) -0.002(2)
N3C 0.017(3) 0.013(3) 0.017(2) -0.004(2) 0.001(2) 0.005(2)
N4C 0.011(3) 0.027(4) 0.032(3) -0.009(3) -0.012(2) 0.004(2)
C1C 0.021(3) 0.028(4) 0.024(3) 0.000(3) -0.006(3) 0.005(3)
C2C 0.008(3) 0.023(4) 0.024(3) 0.002(3) -0.005(2) -0.001(2)
C3C 0.012(3) 0.021(4) 0.023(3) 0.001(3) -0.002(3) -0.002(3)
C4C 0.018(3) 0.026(4) 0.021(3) 0.002(3) -0.007(3) 0.007(3)
C5C 0.037(4) 0.011(3) 0.019(3) 0.002(2) 0.003(3) -0.001(3)
C6C 0.005(3) 0.021(3) 0.023(3) 0.002(3) 0.000(2) 0.000(2)
C7C 0.022(3) 0.010(3) 0.020(3) 0.006(2) 0.000(3) -0.006(3)
C8C 0.021(3) 0.014(3) 0.026(3) 0.002(3) 0.001(3) -0.008(3)
C9C 0.026(4) 0.022(4) 0.032(4) 0.005(3) 0.001(3) -0.011(3)
C10C 0.016(3) 0.032(4) 0.034(4) 0.006(3) 0.000(3) 0.001(3)
C11C 0.022(3) 0.025(4) 0.029(4) 0.000(3) 0.003(3) -0.002(3)
C12C 0.025(3) 0.024(4) 0.016(3) 0.002(3) 0.001(3) 0.002(3)
C13C 0.028(4) 0.027(4) 0.026(3) 0.001(3) -0.005(3) -0.007(3)
C14C 0.024(4) 0.044(5) 0.041(4) -0.001(4) 0.007(3) -0.005(4)
C15C 0.034(4) 0.025(4) 0.024(3) 0.001(3) 0.002(3) -0.006(3)
C16C 0.015(3) 0.015(3) 0.016(3) -0.002(2) -0.001(2) -0.002(3)
C17C 0.014(3) 0.008(3) 0.022(3) -0.001(2) 0.005(2) 0.003(2)
C18C 0.019(3) 0.019(3) 0.013(3) -0.001(2) 0.002(2) 0.000(3)
C19C 0.029(3) 0.016(3) 0.012(3) -0.002(2) 0.001(3) -0.003(3)
C20C 0.015(3) 0.018(3) 0.014(3) 0.000(2) 0.004(2) 0.003(2)
C21C 0.019(3) 0.019(4) 0.019(3) 0.004(3) 0.008(3) 0.004(3)
C22C 0.030(4) 0.022(4) 0.023(3) 0.005(3) 0.002(3) -0.001(3)
C23C 0.021(3) 0.021(4) 0.017(3) 0.001(3) 0.001(3) 0.005(3)
C24C 0.012(3) 0.029(4) 0.022(3) -0.002(3) 0.001(3) 0.003(3)
C25C 0.029(3) 0.014(3) 0.011(3) -0.005(2) 0.001(3) 0.005(3)
C26C 0.026(4) 0.028(4) 0.028(4) 0.001(3) 0.005(3) -0.005(3)
C27C 0.022(4) 0.035(5) 0.034(4) 0.004(3) -0.008(3) 0.006(3)
C28C 0.023(3) 0.018(4) 0.021(3) 0.001(3) -0.003(3) -0.004(3)
C29C 0.013(3) 0.017(3) 0.015(3) 0.000(2) -0.004(2) -0.003(2)
C30C 0.022(3) 0.023(4) 0.016(3) -0.002(3) -0.007(2) -0.001(3)
C31C 0.029(4) 0.016(3) 0.020(3) -0.006(3) -0.002(3) 0.000(3)
C32C 0.014(3) 0.018(4) 0.021(3) -0.004(3) -0.004(2) 0.001(3)
C33C 0.023(3) 0.012(3) 0.022(3) -0.008(2) 0.004(3) -0.006(3)
C34C 0.029(4) 0.024(4) 0.018(3) 0.000(3) -0.003(3) 0.004(3)
C35C 0.029(4) 0.035(4) 0.015(3) -0.006(3) 0.004(3) -0.001(3)
C36C 0.021(3) 0.019(4) 0.037(4) -0.010(3) 0.009(3) 0.006(3)
C37C 0.027(4) 0.021(4) 0.035(4) 0.003(3) -0.007(3) 0.002(3)
C38C 0.017(3) 0.024(4) 0.025(3) -0.001(3) 0.001(3) 0.000(3)
C39C 0.044(5) 0.042(5) 0.021(3) 0.003(3) 0.008(3) -0.002(4)
C40C 0.034(4) 0.050(6) 0.046(5) -0.011(4) -0.004(4) 0.016(4)
C41C 0.027(4) 0.028(4) 0.022(3) 0.005(3) 0.002(3) -0.003(3)
C42C 0.017(3) 0.014(3) 0.022(3) -0.006(2) -0.002(3) 0.008(3)
C43C 0.019(3) 0.014(3) 0.028(3) -0.001(3) 0.002(3) 0.008(3)
C44C 0.020(3) 0.018(4) 0.025(3) -0.003(3) 0.002(3) 0.000(3)
C45C 0.012(3) 0.022(4) 0.022(3) -0.004(3) 0.000(2) 0.006(3)
C46C 0.024(3) 0.019(4) 0.021(3) -0.002(3) -0.005(3) 0.007(3)
C47C 0.020(3) 0.015(3) 0.021(3) -0.003(2) 0.002(3) 0.007(3)
C48C 0.017(3) 0.027(4) 0.026(3) 0.001(3) -0.002(3) 0.000(3)
C49C 0.016(3) 0.037(5) 0.037(4) -0.007(3) 0.002(3) -0.005(3)
C50C 0.028(4) 0.033(4) 0.029(4) -0.006(3) 0.000(3) 0.001(3)
C51C 0.024(4) 0.033(4) 0.034(4) -0.005(3) -0.012(3) 0.002(3)
Fe1D 0.0072(4) 0.0237(5) 0.0153(4) 0.0020(3) -0.0002(3) -0.0013(3)
N1D 0.011(2) 0.024(3) 0.023(2) 0.000(2) -0.0027(19) 0.000(2)
N2D 0.013(2) 0.032(3) 0.016(2) 0.000(2) 0.0003(19) -0.003(2)
N3D 0.012(2) 0.026(3) 0.022(3) 0.003(2) 0.001(2) 0.003(2)
N4D 0.022(3) 0.023(3) 0.036(3) 0.008(2) -0.014(2) -0.002(2)
C1D 0.016(3) 0.047(5) 0.034(4) 0.007(3) -0.003(3) -0.009(3)
C2D 0.011(3) 0.033(4) 0.025(3) -0.001(3) -0.002(2) -0.005(3)
C3D 0.016(3) 0.018(3) 0.022(3) 0.004(2) 0.003(2) 0.002(2)
C4D 0.020(3) 0.018(3) 0.039(4) 0.012(3) 0.009(3) -0.005(3)
C5D 0.017(3) 0.020(3) 0.023(3) 0.000(2) 0.005(2) 0.006(2)
C6D 0.014(3) 0.017(3) 0.021(3) 0.004(2) 0.007(2) 0.000(2)
C7D 0.010(3) 0.022(3) 0.015(3) -0.001(2) 0.001(2) 0.007(2)
C8D 0.016(3) 0.017(3) 0.020(3) -0.002(2) 0.003(2) 0.009(2)
C9D 0.024(3) 0.027(4) 0.017(3) 0.001(2) 0.000(2) 0.005(3)
C10D 0.016(3) 0.028(4) 0.017(3) -0.007(2) 0.004(2) 0.001(3)
C11D 0.017(3) 0.021(3) 0.026(3) -0.010(3) -0.002(3) 0.002(3)
C12D 0.016(3) 0.029(4) 0.015(3) -0.005(2) 0.004(2) 0.007(3)
C13D 0.018(3) 0.019(3) 0.026(3) 0.003(2) 0.003(3) -0.001(2)
C14D 0.026(4) 0.039(4) 0.029(3) -0.010(3) -0.004(3) 0.002(3)
C15D 0.015(3) 0.023(4) 0.026(3) -0.004(3) 0.002(2) 0.008(3)
C16D 0.012(3) 0.034(4) 0.024(3) 0.001(3) 0.002(2) -0.003(3)
C17D 0.018(3) 0.046(5) 0.029(3) 0.000(3) -0.003(3) -0.011(3)
C18D 0.026(3) 0.033(4) 0.029(3) -0.009(3) 0.007(3) -0.005(3)
C19D 0.015(3) 0.028(4) 0.020(3) -0.002(3) 0.005(2) -0.004(3)
C20D 0.022(3) 0.027(4) 0.015(3) -0.006(2) 0.002(2) 0.000(3)
C21D 0.024(3) 0.019(3) 0.023(3) -0.008(3) 0.000(3) -0.002(3)
C22D 0.025(3) 0.029(4) 0.027(3) -0.004(3) 0.005(3) 0.003(3)
C23D 0.028(4) 0.045(5) 0.029(4) -0.015(3) -0.002(3) 0.014(3)
C24D 0.039(4) 0.022(4) 0.018(3) -0.009(3) -0.002(3) 0.002(3)
C25D 0.032(4) 0.024(4) 0.015(3) -0.009(2) -0.001(3) 0.000(3)
C26D 0.031(4) 0.034(4) 0.037(4) -0.002(3) 0.002(3) -0.002(3)
C27D 0.029(4) 0.066(6) 0.042(4) -0.002(4) -0.005(3) 0.012(4)
C28D 0.036(4) 0.029(4) 0.027(3) 0.003(3) 0.001(3) -0.008(3)
C29D 0.016(3) 0.040(4) 0.022(3) 0.006(3) 0.000(3) -0.007(3)
C30D 0.022(3) 0.044(5) 0.028(3) 0.007(3) -0.013(3) 0.007(3)
C31D 0.034(4) 0.039(5) 0.028(3) 0.014(3) -0.004(3) 0.002(3)
C32D 0.034(4) 0.025(4) 0.019(3) 0.009(3) 0.005(3) 0.004(3)
C33D 0.026(3) 0.023(4) 0.030(3) 0.008(3) -0.002(3) -0.002(3)
C34D 0.034(4) 0.023(4) 0.030(3) -0.002(3) -0.001(3) 0.002(3)
C35D 0.034(4) 0.036(4) 0.031(4) -0.007(3) -0.008(3) -0.004(3)
C36D 0.032(4) 0.018(4) 0.036(4) 0.004(3) 0.006(3) 0.000(3)
C37D 0.029(4) 0.051(5) 0.036(4) 0.006(4) 0.002(3) -0.015(4)
C38D 0.041(4) 0.040(5) 0.025(3) 0.006(3) 0.003(3) -0.013(4)
C39D 0.045(5) 0.052(6) 0.043(4) -0.011(4) 0.012(4) -0.015(4)
C40D 0.033(4) 0.030(4) 0.056(5) 0.002(4) 0.010(4) -0.010(3)
C41D 0.062(6) 0.059(6) 0.031(4) 0.007(4) 0.012(4) -0.021(5)
C42D 0.017(3) 0.018(3) 0.024(3) -0.001(2) -0.002(2) -0.006(2)
C43D 0.016(3) 0.022(3) 0.013(3) -0.004(2) 0.000(2) -0.005(2)
C44D 0.017(3) 0.019(3) 0.017(3) -0.002(2) 0.001(2) 0.004(2)
C45D 0.014(3) 0.023(3) 0.016(3) 0.003(2) 0.000(2) 0.003(2)
C46D 0.019(3) 0.024(4) 0.023(3) 0.001(3) -0.004(3) -0.007(3)
C47D 0.023(3) 0.011(3) 0.032(3) 0.006(3) -0.005(3) -0.003(3)
C48D 0.021(3) 0.025(4) 0.019(3) 0.001(3) -0.003(2) 0.002(3)
C49D 0.032(4) 0.048(5) 0.019(3) 0.002(3) -0.001(3) 0.018(4)
C50D 0.018(3) 0.029(4) 0.036(4) 0.003(3) 0.001(3) 0.000(3)
C51D 0.026(4) 0.032(4) 0.055(5) -0.005(4) -0.022(3) -0.002(3)
Fe1E 0.0118(4) 0.0408(6) 0.0211(4) -0.0110(4) 0.0074(3) -0.0123(4)
N1E 0.019(3) 0.051(4) 0.021(3) -0.011(3) 0.003(2) -0.018(3)
N2E 0.022(3) 0.047(4) 0.027(3) -0.008(3) 0.010(2) -0.016(3)
N3E 0.013(3) 0.058(4) 0.020(3) -0.003(3) 0.001(2) -0.008(3)
N4E 0.024(3) 0.029(4) 0.054(4) 0.010(3) -0.009(3) -0.010(3)
C1E 0.026(4) 0.076(7) 0.031(4) -0.002(4) 0.002(3) -0.024(4)
C2E 0.018(3) 0.058(5) 0.022(3) -0.002(3) 0.006(3) -0.019(3)
C3E 0.023(2) 0.051(4) 0.026(2) -0.016(2) 0.007(2) -0.020(2)
C4E 0.017(3) 0.053(5) 0.032(4) -0.002(3) 0.007(3) -0.006(3)
C5E 0.031(4) 0.047(5) 0.025(3) -0.005(3) 0.010(3) -0.007(3)
C6E 0.015(3) 0.035(4) 0.021(3) -0.007(3) 0.004(2) -0.009(3)
C7E 0.019(3) 0.034(4) 0.022(3) -0.009(3) 0.004(3) -0.004(3)
C8E 0.018(3) 0.040(4) 0.020(3) -0.007(3) 0.006(2) 0.002(3)
C9E 0.027(4) 0.042(5) 0.044(4) -0.015(4) -0.014(3) 0.009(3)
C10E 0.026(4) 0.045(5) 0.062(5) -0.028(4) -0.020(4) 0.011(4)
C11E 0.025(4) 0.045(5) 0.036(4) -0.018(3) -0.008(3) 0.003(3)
C12E 0.017(3) 0.046(5) 0.028(3) -0.011(3) -0.003(3) 0.010(3)
C13E 0.035(4) 0.034(5) 0.047(4) -0.002(4) 0.002(3) -0.003(4)
C14E 0.059(6) 0.062(7) 0.104(9) -0.037(6) -0.054(6) 0.008(5)
C15E 0.022(3) 0.043(5) 0.034(4) -0.009(3) -0.002(3) 0.007(3)
C16E 0.023(2) 0.051(4) 0.026(2) -0.016(2) 0.007(2) -0.020(2)
C17E 0.045(5) 0.063(6) 0.032(4) -0.015(4) 0.020(4) -0.032(4)
C18E 0.050(5) 0.038(5) 0.053(5) -0.024(4) 0.026(4) -0.024(4)
C19E 0.038(4) 0.041(5) 0.030(4) -0.016(3) 0.019(3) -0.022(4)
C20E 0.054(5) 0.026(4) 0.029(4) -0.016(3) 0.014(3) -0.002(4)
C21E 0.032(4) 0.025(4) 0.032(4) -0.004(3) 0.010(3) 0.002(3)
C22E 0.029(4) 0.054(5) 0.032(4) 0.004(4) 0.008(3) 0.012(4)
C23E 0.041(5) 0.074(7) 0.027(4) -0.011(4) 0.005(3) 0.020(4)
C24E 0.073(7) 0.049(6) 0.035(4) -0.007(4) 0.004(4) 0.037(5)
C25E 0.077(6) 0.021(4) 0.024(3) -0.009(3) 0.014(4) -0.003(4)
C26E 0.023(3) 0.039(5) 0.036(4) 0.002(3) 0.005(3) -0.001(3)
C27E 0.043(5) 0.139(11) 0.040(5) 0.001(6) 0.006(4) 0.042(6)
C28E 0.149(11) 0.035(6) 0.044(5) 0.009(4) 0.013(6) -0.022(6)
C29E 0.018(3) 0.048(5) 0.023(3) -0.009(3) 0.006(3) -0.008(3)
C30E 0.024(4) 0.074(6) 0.018(3) -0.001(3) 0.005(3) -0.008(4)
C31E 0.039(4) 0.069(6) 0.020(3) -0.002(4) -0.005(3) 0.010(4)
C32E 0.026(4) 0.053(5) 0.019(3) -0.005(3) 0.015(3) 0.002(3)
C33E 0.028(4) 0.049(5) 0.027(3) 0.004(3) 0.005(3) 0.004(3)
C34E 0.038(4) 0.040(5) 0.039(4) -0.005(3) 0.011(3) 0.014(4)
C35E 0.051(5) 0.038(5) 0.031(4) 0.005(3) 0.011(3) 0.007(4)
C36E 0.050(5) 0.026(4) 0.050(5) 0.013(4) 0.012(4) 0.014(4)
C37E 0.060(6) 0.035(5) 0.044(5) 0.015(4) 0.010(4) 0.001(4)
C38E 0.022(3) 0.061(6) 0.027(3) 0.015(3) 0.007(3) 0.006(4)
C39E 0.050(5) 0.067(7) 0.034(4) -0.009(4) 0.012(4) 0.004(5)
C40E 0.067(6) 0.032(5) 0.074(6) 0.021(4) 0.030(5) -0.002(4)
C41E 0.038(5) 0.108(9) 0.020(4) -0.003(4) 0.004(3) -0.005(5)
C42E 0.016(3) 0.038(5) 0.044(4) 0.000(3) -0.006(3) -0.008(3)
C43E 0.020(3) 0.025(4) 0.042(4) -0.002(3) 0.006(3) -0.004(3)
C44E 0.029(4) 0.025(4) 0.036(4) 0.003(3) 0.003(3) 0.010(3)
C45E 0.026(4) 0.046(5) 0.048(4) 0.004(4) -0.016(3) -0.002(4)
C46E 0.039(5) 0.030(5) 0.094(7) 0.005(5) -0.044(5) -0.009(4)
C47E 0.028(4) 0.027(4) 0.078(6) 0.008(4) -0.017(4) 0.000(3)
C48E 0.036(4) 0.047(5) 0.056(5) 0.001(4) -0.014(4) 0.002(4)
C49E 0.043(3) 0.067(4) 0.075(4) 0.000(3) -0.019(3) 0.013(3)
C50E 0.043(3) 0.067(4) 0.075(4) 0.000(3) -0.019(3) 0.013(3)
C51E 0.043(3) 0.067(4) 0.075(4) 0.000(3) -0.019(3) 0.013(3)
Fe1F 0.0158(4) 0.0319(6) 0.0248(5) 0.0042(4) 0.0067(4) 0.0037(4)
N1F 0.027(3) 0.041(4) 0.036(3) 0.010(3) 0.020(3) 0.016(3)
N2F 0.021(3) 0.044(4) 0.022(3) 0.010(2) 0.007(2) 0.004(3)
N3F 0.014(3) 0.051(4) 0.025(3) 0.000(3) 0.004(2) 0.006(3)
N4F 0.018(3) 0.036(4) 0.039(3) -0.001(3) -0.003(2) 0.000(3)
C1F 0.030(4) 0.095(8) 0.048(5) 0.022(5) 0.008(4) 0.030(5)
C2F 0.019(3) 0.068(6) 0.034(4) 0.019(4) 0.008(3) 0.015(4)
C3F 0.035(4) 0.063(6) 0.030(4) 0.017(4) 0.017(3) 0.031(4)
C4F 0.058(6) 0.070(7) 0.040(5) 0.026(4) 0.024(4) 0.040(5)
C5F 0.077(7) 0.048(6) 0.044(5) 0.023(4) 0.035(5) 0.033(5)
C6F 0.045(4) 0.034(4) 0.029(4) 0.008(3) 0.021(3) 0.005(4)
C7F 0.043(4) 0.026(4) 0.029(4) 0.004(3) 0.008(3) -0.004(3)
C8F 0.111(8) 0.020(4) 0.024(4) 0.003(3) 0.011(5) -0.009(5)
C9F 0.095(8) 0.053(6) 0.031(4) 0.002(4) -0.002(5) -0.049(6)
C10F 0.061(6) 0.059(6) 0.025(4) 0.004(4) 0.003(4) -0.040(5)
C11F 0.035(4) 0.049(5) 0.025(3) -0.002(3) 0.004(3) -0.019(4)
C12F 0.033(4) 0.026(4) 0.023(3) 0.001(3) 0.007(3) -0.007(3)
C13F 0.090(5) 0.036(4) 0.040(3) -0.002(3) 0.014(3) -0.006(3)
C14F 0.075(7) 0.141(12) 0.041(5) 0.022(6) -0.008(5) -0.071(8)
C15F 0.026(4) 0.037(5) 0.035(4) -0.010(3) 0.005(3) -0.002(3)
C16F 0.023(3) 0.046(5) 0.039(4) 0.006(3) 0.002(3) 0.016(3)
C17F 0.020(3) 0.057(5) 0.035(4) 0.004(4) 0.014(3) 0.014(3)
C18F 0.028(4) 0.040(5) 0.033(4) 0.004(3) 0.015(3) 0.002(3)
C19F 0.032(4) 0.036(4) 0.026(3) 0.006(3) 0.007(3) 0.005(3)
C20F 0.032(4) 0.037(4) 0.020(3) 0.004(3) 0.010(3) 0.004(3)
C21F 0.021(3) 0.046(5) 0.034(4) 0.005(3) 0.005(3) -0.002(3)
C22F 0.052(5) 0.032(5) 0.034(4) 0.018(3) -0.001(4) -0.008(4)
C23F 0.027(4) 0.044(5) 0.049(5) 0.011(4) -0.006(3) -0.001(4)
C24F 0.023(3) 0.042(5) 0.037(4) 0.007(3) 0.000(3) -0.004(3)
C25F 0.033(4) 0.032(4) 0.026(3) -0.001(3) 0.011(3) 0.001(3)
C26F 0.090(5) 0.036(4) 0.040(3) -0.002(3) 0.014(3) -0.006(3)
C27F 0.045(5) 0.046(6) 0.079(7) 0.030(5) -0.024(5) -0.009(4)
C28F 0.044(4) 0.027(4) 0.044(4) -0.008(3) 0.013(4) -0.004(3)
C29F 0.013(3) 0.078(6) 0.021(3) 0.018(4) 0.003(3) 0.012(4)
C30F 0.020(3) 0.068(6) 0.029(4) 0.011(4) -0.001(3) 0.002(4)
C31F 0.036(4) 0.060(6) 0.028(4) 0.008(4) -0.006(3) -0.018(4)
C32F 0.019(3) 0.045(5) 0.025(3) 0.004(3) -0.001(3) -0.007(3)
C33F 0.030(4) 0.029(4) 0.022(3) -0.003(3) 0.002(3) -0.009(3)
C34F 0.030(4) 0.034(4) 0.017(3) -0.002(3) -0.001(3) -0.014(3)
C35F 0.044(4) 0.045(5) 0.023(3) -0.007(3) 0.004(3) -0.007(4)
C36F 0.048(5) 0.025(4) 0.047(4) 0.001(3) 0.010(4) -0.001(4)
C37F 0.044(5) 0.044(5) 0.047(5) 0.017(4) -0.009(4) -0.008(4)
C38F 0.026(4) 0.044(5) 0.033(4) -0.003(3) -0.005(3) -0.011(3)
C39F 0.037(4) 0.051(5) 0.022(3) 0.004(3) -0.001(3) -0.010(4)
C40F 0.071(7) 0.049(6) 0.066(6) 0.015(5) 0.014(5) 0.012(5)
C41F 0.036(4) 0.066(6) 0.025(4) 0.008(4) 0.003(3) -0.012(4)
C42F 0.014(3) 0.023(4) 0.035(3) -0.007(3) 0.003(3) 0.004(3)
C43F 0.020(3) 0.024(4) 0.032(3) -0.002(3) 0.006(3) 0.000(3)
C44F 0.027(4) 0.027(4) 0.044(4) -0.005(3) 0.004(3) -0.002(3)
C45F 0.024(3) 0.019(4) 0.039(4) -0.004(3) -0.006(3) -0.003(3)
C46F 0.022(4) 0.026(4) 0.064(5) 0.001(4) -0.009(3) 0.006(3)
C47F 0.026(4) 0.015(4) 0.058(5) -0.002(3) -0.009(3) 0.002(3)
C48F 0.027(4) 0.038(5) 0.056(5) 0.000(4) -0.011(3) -0.007(4)
C49F 0.030(2) 0.058(4) 0.060(3) 0.006(3) -0.012(2) -0.007(2)
C50F 0.030(2) 0.058(4) 0.060(3) 0.006(3) -0.012(2) -0.007(2)
C51F 0.030(2) 0.058(4) 0.060(3) 0.006(3) -0.012(2) -0.007(2)
Li1G 0.046(8) 0.032(7) 0.028(6) 0.001(5) 0.005(6) 0.003(6)
C1G 0.048(5) 0.123(10) 0.039(5) 0.041(6) -0.014(4) -0.036(6)
C2G 0.057(6) 0.098(9) 0.025(4) 0.023(5) 0.006(4) 0.027(6)
C3G 0.057(6) 0.072(7) 0.038(5) 0.015(5) 0.006(4) 0.038(5)
C4G 0.040(5) 0.056(6) 0.036(4) -0.006(4) 0.002(4) 0.018(4)
C5G 0.067(6) 0.034(5) 0.044(5) 0.001(4) 0.006(4) 0.026(5)
C6G 0.047(6) 0.062(7) 0.104(9) 0.001(7) 0.022(6) 0.022(5)
C7G 0.038(5) 0.058(7) 0.073(7) 0.020(5) -0.026(5) -0.005(5)
C8G 0.046(5) 0.046(5) 0.020(3) -0.008(3) -0.008(3) 0.004(4)
C9G 0.028(4) 0.034(5) 0.083(7) -0.015(5) -0.001(4) 0.004(4)
C10G 0.030(4) 0.023(4) 0.072(6) -0.005(4) -0.006(4) 0.001(3)
C11G 0.019(4) 0.029(5) 0.070(6) -0.014(4) -0.010(4) -0.002(3)
C12G 0.044(5) 0.030(5) 0.086(7) 0.000(5) 0.006(5) 0.002(4)
C13G 0.049(5) 0.054(6) 0.026(4) 0.014(4) 0.007(4) -0.003(4)
C14G 0.043(5) 0.042(5) 0.032(4) -0.006(3) 0.001(4) -0.011(4)
C15G 0.036(4) 0.053(6) 0.039(4) -0.012(4) -0.001(4) 0.006(4)
C16G 0.040(4) 0.049(5) 0.028(4) -0.001(4) -0.010(3) -0.002(4)
O1G 0.040(3) 0.044(3) 0.017(2) 0.005(2) -0.002(2) 0.004(3)
O2G 0.044(3) 0.028(3) 0.022(2) -0.001(2) -0.001(2) 0.011(2)
O3G 0.033(3) 0.019(3) 0.057(4) -0.004(2) 0.003(3) -0.001(2)
O4G 0.036(3) 0.046(4) 0.026(3) 0.005(2) 0.003(2) -0.007(3)
Li1H 0.035(6) 0.010(5) 0.016(5) -0.003(4) -0.002(4) -0.003(5)
C1H 0.016(3) 0.025(4) 0.035(4) -0.008(3) 0.008(3) 0.004(3)
C2H 0.028(4) 0.028(4) 0.033(4) -0.005(3) -0.001(3) 0.006(3)
C3H 0.025(3) 0.026(4) 0.026(3) -0.003(3) 0.007(3) 0.003(3)
C4H 0.027(4) 0.022(4) 0.038(4) -0.004(3) 0.002(3) 0.003(3)
C5H 0.024(4) 0.048(5) 0.036(4) -0.010(3) -0.003(3) 0.008(3)
C6H 0.033(4) 0.024(4) 0.035(4) 0.007(3) -0.001(3) 0.002(3)
C7H 0.030(4) 0.053(5) 0.035(4) 0.013(4) 0.000(3) -0.003(4)
C8H 0.027(4) 0.036(5) 0.033(4) 0.001(3) -0.011(3) 0.000(3)
C9H 0.035(4) 0.057(6) 0.022(3) -0.009(3) 0.003(3) -0.017(4)
C10H 0.052(5) 0.064(6) 0.022(4) 0.001(4) 0.004(4) -0.020(4)
C11H 0.048(5) 0.051(5) 0.018(3) -0.007(3) 0.007(3) -0.018(4)
C12H 0.038(4) 0.024(4) 0.021(3) -0.004(3) 0.003(3) 0.000(3)
C13H 0.063(5) 0.023(4) 0.025(3) -0.003(3) 0.016(4) -0.012(4)
C14H 0.046(5) 0.058(7) 0.078(7) -0.016(5) 0.021(5) -0.025(5)
C15H 0.046(5) 0.039(5) 0.089(7) -0.027(5) -0.020(5) 0.006(4)
C16H 0.043(4) 0.036(4) 0.022(3) 0.003(3) -0.013(3) -0.006(3)
O1H 0.023(2) 0.019(3) 0.041(3) 0.009(2) 0.007(2) 0.0036(19)
O2H 0.025(2) 0.035(3) 0.022(2) -0.006(2) -0.0044(19) 0.006(2)
O3H 0.034(3) 0.031(3) 0.020(2) -0.004(2) 0.003(2) -0.007(2)
O4H 0.051(3) 0.021(3) 0.017(2) 0.0021(18) -0.001(2) -0.005(2)
Li1Z 0.027(6) 0.020(6) 0.011(5) -0.001(4) -0.003(4) 0.004(5)
C1Z 0.027(4) 0.039(5) 0.025(3) -0.009(3) 0.011(3) -0.006(3)
C2Z 0.033(4) 0.038(5) 0.054(5) -0.018(4) -0.007(4) 0.009(4)
C3Z 0.032(4) 0.048(6) 0.053(5) -0.016(4) -0.022(4) 0.011(4)
C4Z 0.030(4) 0.032(4) 0.035(4) -0.006(3) -0.002(3) 0.000(3)
C5Z 0.028(4) 0.049(5) 0.019(3) -0.001(3) -0.006(3) -0.002(3)
C6Z 0.044(4) 0.038(5) 0.013(3) -0.003(3) -0.002(3) 0.004(4)
C7Z 0.042(4) 0.050(5) 0.016(3) 0.010(3) 0.007(3) 0.003(4)
C8Z 0.030(4) 0.029(4) 0.023(3) 0.003(3) 0.001(3) 0.003(3)
C9Z 0.032(3) 0.044(3) 0.030(3) 0.000(2) -0.007(2) 0.002(3)
C10Z 0.035(3) 0.042(3) 0.025(2) -0.004(2) 0.000(2) 0.003(3)
C11Z 0.028(3) 0.030(3) 0.033(3) 0.002(2) 0.002(2) 0.007(2)
C12Z 0.030(3) 0.029(3) 0.034(3) 0.001(2) -0.001(2) 0.006(2)
C13Z 0.023(4) 0.042(5) 0.020(3) -0.010(3) 0.003(3) 0.005(3)
C14Z 0.032(4) 0.021(4) 0.030(4) -0.006(3) -0.006(3) 0.005(3)
C15Z 0.031(4) 0.025(4) 0.026(4) -0.001(3) 0.001(3) 0.009(3)
C16Z 0.039(4) 0.024(4) 0.027(4) -0.005(3) -0.009(3) 0.017(3)
O1Z 0.034(3) 0.032(3) 0.029(3) -0.011(2) -0.006(2) 0.001(2)
O2Z 0.031(3) 0.025(3) 0.016(2) 0.0003(19) -0.004(2) 0.002(2)
O3Z 0.037(2) 0.031(2) 0.0229(17) 0.0022(15) -0.0005(15) 0.0076(16)
O4Z 0.031(3) 0.023(3) 0.016(2) -0.0045(19) -0.007(2) 0.005(2)
Li1J 0.022(6) 0.030(7) 0.019(5) -0.003(5) 0.001(5) -0.001(5)
C1J 0.051(5) 0.075(7) 0.023(4) 0.004(4) -0.001(4) 0.009(5)
C2J 0.046(5) 0.149(12) 0.024(4) -0.017(6) 0.003(4) 0.007(7)
C3J 0.038(5) 0.125(10) 0.025(4) -0.028(5) 0.019(4) -0.033(6)
C4J 0.033(4) 0.028(4) 0.029(4) -0.009(3) 0.015(3) 0.000(3)
C5J 0.014(3) 0.025(4) 0.028(3) -0.011(3) 0.002(3) 0.000(3)
C6J 0.015(3) 0.021(3) 0.018(3) -0.006(2) 0.001(2) -0.005(3)
C7J 0.016(3) 0.021(4) 0.016(3) 0.001(2) -0.003(2) -0.002(3)
C8J 0.020(3) 0.029(4) 0.017(3) -0.005(3) 0.002(3) 0.006(3)
C9J 0.020(3) 0.021(4) 0.022(3) 0.002(3) -0.003(3) 0.003(3)
C10J 0.035(4) 0.017(4) 0.037(4) 0.000(3) 0.003(3) -0.003(3)
C11J 0.026(4) 0.031(4) 0.043(5) -0.007(3) 0.009(3) -0.009(3)
C12J 0.029(4) 0.034(5) 0.030(4) -0.008(3) -0.001(3) -0.004(3)
C13J 0.032(4) 0.038(5) 0.034(4) 0.007(3) 0.000(3) 0.004(4)
C14J 0.027(4) 0.036(5) 0.056(5) -0.001(4) 0.000(4) 0.008(4)
C15J 0.036(5) 0.055(6) 0.048(5) 0.006(4) -0.001(4) 0.009(4)
C16J 0.053(5) 0.025(4) 0.038(4) 0.003(3) -0.010(4) 0.011(4)
O1J 0.020(2) 0.028(3) 0.015(2) -0.0012(18) 0.0019(19) 0.000(2)
O2J 0.013(2) 0.030(3) 0.023(2) -0.008(2) -0.0032(18) 0.0034(19)
O3J 0.028(3) 0.021(3) 0.019(2) 0.0025(19) 0.0000(19) -0.007(2)
O4J 0.019(2) 0.040(3) 0.033(3) 0.013(2) 0.003(2) 0.005(2)
Li1K 0.054(9) 0.038(8) 0.033(7) -0.001(6) 0.001(6) 0.009(7)
O1K 0.037(2) 0.031(2) 0.0229(17) 0.0022(15) -0.0005(15) 0.0076(16)
C1K 0.032(3) 0.044(3) 0.030(3) 0.000(2) -0.007(2) 0.002(3)
C2K 0.035(3) 0.042(3) 0.025(2) -0.004(2) 0.000(2) 0.003(3)
C3K 0.028(3) 0.030(3) 0.033(3) 0.002(2) 0.002(2) 0.007(2)
C4K 0.030(3) 0.029(3) 0.034(3) 0.001(2) -0.001(2) 0.006(2)
O2K 0.054(4) 0.059(4) 0.042(3) -0.014(3) 0.007(3) -0.013(3)
C5K 0.054(5) 0.056(6) 0.052(5) -0.009(4) 0.000(4) 0.003(5)
C6K 0.062(6) 0.063(7) 0.089(8) 0.004(6) -0.022(6) -0.012(5)
C7K 0.080(8) 0.135(13) 0.067(7) -0.010(7) -0.025(6) -0.033(7)
C8K 0.096(8) 0.115(10) 0.043(5) -0.019(6) -0.006(6) -0.043(7)
O3K 0.037(2) 0.031(2) 0.0229(17) 0.0022(15) -0.0005(15) 0.0076(16)
C9K 0.032(3) 0.044(3) 0.030(3) 0.000(2) -0.007(2) 0.002(3)
C10K 0.035(3) 0.042(3) 0.025(2) -0.004(2) 0.000(2) 0.003(3)
C11K 0.028(3) 0.030(3) 0.033(3) 0.002(2) 0.002(2) 0.007(2)
C12K 0.030(3) 0.029(3) 0.034(3) 0.001(2) -0.001(2) 0.006(2)
O1 0.17(2) 0.028(13) 0.013(6) -0.013(8) 0.006(8) 0.031(12)
C1 0.040(11) 0.023(9) 0.033(9) 0.001(7) -0.019(8) 0.013(8)
C2 0.068(15) 0.040(12) 0.022(8) -0.006(7) 0.014(9) -0.024(10)
C3 0.080(17) 0.09(2) 0.039(11) -0.018(12) 0.026(11) -0.011(15)
C4 0.020(9) 0.040(13) 0.029(10) -0.019(7) 0.009(7) -0.005(7)
O4K 0.055(4) 0.049(4) 0.047(3) 0.004(3) -0.001(3) 0.015(3)
C13K 0.045(6) 0.115(11) 0.055(6) 0.011(6) -0.003(5) 0.020(6)
C14K 0.097(10) 0.137(13) 0.054(7) -0.011(7) -0.030(7) 0.060(9)
C15K 0.072(7) 0.063(7) 0.055(6) 0.013(5) -0.010(5) -0.017(6)
C16K 0.069(7) 0.057(7) 0.056(6) 0.024(5) -0.009(5) -0.001(5)
Li1L 0.056(9) 0.060(10) 0.031(7) -0.007(7) -0.006(6) -0.006(8)
O1L 0.056(4) 0.046(4) 0.022(2) -0.005(2) -0.007(2) -0.002(3)
C1L 0.072(6) 0.057(6) 0.025(4) 0.010(4) -0.016(4) 0.001(5)
C2L 0.053(5) 0.062(6) 0.027(4) -0.003(4) -0.002(4) -0.018(5)
C3L 0.050(5) 0.055(6) 0.045(5) 0.008(4) 0.006(4) -0.008(5)
C4L 0.045(5) 0.052(6) 0.036(4) -0.003(4) -0.004(4) -0.014(4)
O2L 0.015(5) 0.060(4) 0.044(3) -0.015(3) -0.008(5) -0.002(4)
C5L 0.031(6) 0.060(8) 0.062(8) -0.033(6) 0.010(5) -0.002(6)
C6L 0.041(6) 0.055(8) 0.043(6) -0.005(5) -0.001(5) -0.012(5)
C7L 0.045(6) 0.044(7) 0.043(6) -0.012(5) -0.012(5) 0.006(5)
C8L 0.047(6) 0.032(6) 0.045(6) -0.012(5) -0.018(5) 0.012(5)
O2LB 0.015(5) 0.060(4) 0.044(3) -0.015(3) -0.008(5) -0.002(4)
C5LB 0.031(6) 0.060(8) 0.062(8) -0.033(6) 0.010(5) -0.002(6)
C6LB 0.041(6) 0.055(8) 0.043(6) -0.005(5) -0.001(5) -0.012(5)
C7LB 0.045(6) 0.044(7) 0.043(6) -0.012(5) -0.012(5) 0.006(5)
C8LB 0.047(6) 0.032(6) 0.045(6) -0.012(5) -0.018(5) 0.012(5)
C9L 0.045(5) 0.057(6) 0.025(4) -0.003(4) -0.010(4) 0.012(4)
C10L 0.050(6) 0.066(7) 0.064(6) -0.011(5) -0.007(5) 0.008(5)
C11L 0.030(4) 0.051(6) 0.061(6) 0.011(5) 0.005(4) -0.005(4)
C12L 0.048(5) 0.057(6) 0.040(5) -0.014(4) -0.013(4) -0.012(5)
C13L 0.060(7) 0.087(9) 0.071(7) 0.015(6) 0.011(6) 0.015(6)
C14L 0.078(9) 0.092(11) 0.129(12) 0.020(10) -0.029(8) 0.013(8)
C15L 0.065(8) 0.091(10) 0.112(11) -0.019(9) -0.044(7) 0.021(7)
C16L 0.118(11) 0.103(10) 0.059(7) -0.030(7) -0.049(7) 0.066(9)
O3L 0.055(4) 0.048(4) 0.030(3) 0.003(3) -0.010(3) -0.009(3)
O4L 0.083(5) 0.097(6) 0.047(4) 0.016(4) 0.009(4) 0.042(5)
C1M 0.038(5) 0.047(5) 0.038(4) 0.006(4) 0.004(4) 0.006(4)
C2M 0.048(5) 0.029(5) 0.039(4) 0.009(3) 0.015(4) -0.005(4)
C3M 0.018(4) 0.025(4) 0.064(6) -0.015(4) 0.012(4) -0.002(3)
C4M 0.031(4) 0.027(4) 0.047(5) -0.011(4) -0.011(4) 0.003(3)
C5M 0.067(6) 0.040(5) 0.032(4) 0.000(4) 0.015(4) 0.002(5)
C6M 0.036(5) 0.050(6) 0.066(6) 0.013(5) 0.025(5) 0.014(4)
C1N 0.045(5) 0.050(6) 0.048(5) -0.011(4) -0.006(4) 0.000(5)
C2N 0.050(5) 0.057(6) 0.042(5) -0.016(4) -0.001(4) 0.022(5)
C3N 0.033(4) 0.044(6) 0.047(5) 0.004(4) 0.011(4) 0.001(4)
C4N 0.048(5) 0.037(5) 0.035(4) -0.002(4) -0.004(4) -0.002(4)
C5N 0.055(6) 0.036(5) 0.029(4) -0.011(4) 0.001(4) 0.005(4)
C6N 0.025(4) 0.069(7) 0.056(6) -0.008(5) 0.012(4) 0.007(4)
C1O 0.071(7) 0.038(6) 0.052(6) 0.012(4) -0.024(5) -0.008(5)
C2O 0.069(7) 0.058(7) 0.047(6) -0.011(5) 0.013(5) -0.008(6)
C3O 0.046(6) 0.081(8) 0.052(6) -0.016(5) 0.017(5) -0.015(5)
C4O 0.040(5) 0.061(6) 0.047(5) -0.023(5) 0.004(4) -0.014(4)
C5O 0.042(5) 0.039(5) 0.032(4) -0.004(4) 0.012(4) 0.002(4)
C6O 0.040(5) 0.032(5) 0.052(5) 0.007(4) -0.002(4) 0.011(4)
C1P 0.039(5) 0.052(6) 0.034(4) 0.001(4) 0.006(4) -0.005(4)
C2P 0.037(5) 0.043(5) 0.036(4) 0.002(4) -0.007(4) -0.003(4)
C3P 0.037(5) 0.044(5) 0.035(4) 0.003(4) 0.009(4) -0.010(4)
C4P 0.038(5) 0.048(6) 0.052(6) -0.004(5) -0.012(4) -0.012(4)
C5P 0.077(7) 0.034(5) 0.037(5) -0.005(4) -0.021(5) 0.010(5)
C6P 0.058(6) 0.040(5) 0.034(5) 0.005(4) 0.006(4) -0.006(4)
C1Q 0.054(6) 0.083(9) 0.079(8) 0.039(7) 0.021(6) -0.012(6)
C2Q 0.038(5) 0.101(9) 0.059(6) 0.044(6) -0.005(5) -0.007(5)
C3Q 0.038(5) 0.113(10) 0.043(5) 0.049(6) -0.004(4) -0.015(6)
C4Q 0.042(5) 0.062(7) 0.053(6) 0.028(5) -0.016(4) -0.013(5)
C5Q 0.063(7) 0.044(6) 0.066(7) 0.016(5) -0.002(5) 0.013(5)
C6Q 0.116(11) 0.052(7) 0.076(8) 0.045(6) 0.017(7) 0.024(7)
C1R 0.043(5) 0.061(6) 0.037(5) 0.002(4) 0.013(4) 0.019(5)
C2R 0.049(5) 0.037(5) 0.028(4) -0.005(4) -0.007(4) 0.010(4)
C3R 0.058(6) 0.031(4) 0.021(4) -0.001(3) -0.002(4) 0.017(4)
C4R 0.047(5) 0.043(5) 0.028(4) 0.010(4) 0.008(4) 0.007(4)
C5R 0.058(6) 0.036(5) 0.025(4) 0.000(3) 0.001(4) 0.000(4)
C6R 0.073(7) 0.058(6) 0.016(4) -0.009(4) 0.010(4) 0.010(5)

loop_
_atom_type_symbol
_atom_type_description
_atom_type_scat_dispersion_real
_atom_type_scat_dispersion_imag
_atom_type_scat_source
C C 0.0033 0.0016 'International Tables Vol C Tables 4.2.6.8 and 6.1.1.4'
H H 0.0000 0.0000 'International Tables Vol C Tables 4.2.6.8 and 6.1.1.4'
Fe Fe 0.3463 0.8444 'International Tables Vol C Tables 4.2.6.8 and 6.1.1.4'
Li Li -0.0003 0.0001 'International Tables Vol C Tables 4.2.6.8 and 6.1.1.4'
N N 0.0061 0.0033 'International Tables Vol C Tables 4.2.6.8 and 6.1.1.4'
O O 0.0106 0.0060 'International Tables Vol C Tables 4.2.6.8 and 6.1.1.4'

loop_
_geom_angle_atom_site_label_1
_geom_angle_atom_site_label_2
_geom_angle_atom_site_label_3
_geom_angle
N1A Fe1A N2A 93.0(2)
N1A Fe1A N3A 94.9(2)
N2A Fe1A N3A 93.4(2)
N4A Fe1A N1A 130.0(2)
N4A Fe1A N2A 124.2(2)
N4A Fe1A N3A 112.6(2)
C3A N1A Fe1A 112.6(4)
C6A N1A Fe1A 140.3(4)
C6A N1A C3A 107.1(5)
C16A N2A Fe1A 114.0(4)
C16A N2A C19A 106.0(5)
C19A N2A Fe1A 139.9(4)
C29A N3A Fe1A 113.1(4)
C29A N3A C32A 108.3(5)
C32A N3A Fe1A 138.6(4)
C42A N4A Fe1A 135.3(4)
C3A C2A C1A 108.4(5)
C3A C2A C16A 109.2(5)
C3A C2A C29A 109.7(5)
C16A C2A C1A 110.1(5)
C29A C2A C1A 109.9(5)
C29A C2A C16A 109.6(5)
N1A C3A C2A 118.8(5)
C4A C3A N1A 108.1(5)
C4A C3A C2A 133.1(5)
C3A C4A C5A 107.6(5)
C6A C5A C4A 107.5(6)
N1A C6A C7A 122.1(6)
C5A C6A N1A 109.6(5)
C5A C6A C7A 128.2(6)
C8A C7A C6A 119.1(6)
C12A C7A C6A 121.3(6)
C12A C7A C8A 119.7(6)
C7A C8A C9A 118.9(6)
C7A C8A C13A 121.4(6)
C9A C8A C13A 119.8(6)
C10A C9A C8A 122.0(6)
C9A C10A C11A 118.6(6)
C9A C10A C14A 121.5(7)
C11A C10A C14A 119.9(6)
C10A C11A C12A 120.8(6)
C7A C12A C11A 120.0(6)
C7A C12A C15A 121.7(6)
C11A C12A C15A 118.2(6)
N2A C16A C2A 118.1(5)
N2A C16A C17A 110.9(5)
C17A C16A C2A 131.0(5)
C16A C17A C18A 105.1(5)
C19A C18A C17A 108.0(5)
N2A C19A C20A 117.3(5)
C18A C19A N2A 109.9(5)
C18A C19A C20A 132.8(6)
C21A C20A C19A 119.4(6)
C25A C20A C19A 119.9(6)
C25A C20A C21A 120.7(6)
C20A C21A C26A 122.8(6)
C22A C21A C20A 117.9(6)
C22A C21A C26A 119.2(6)
C23A C22A C21A 122.3(7)
C22A C23A C24A 118.6(6)
C22A C23A C27A 119.7(6)
C24A C23A C27A 121.7(6)
C23A C24A C25A 120.8(6)
C20A C25A C24A 119.7(6)
C20A C25A C28A 121.6(6)
C24A C25A C28A 118.7(6)
N3A C29A C2A 119.3(5)
N3A C29A C30A 108.5(5)
C30A C29A C2A 132.2(5)
C29A C30A C31A 106.7(6)
C32A C31A C30A 108.3(6)
N3A C32A C33A 120.2(5)
C31A C32A N3A 108.2(6)
C31A C32A C33A 131.5(6)
C34A C33A C32A 119.8(6)
C38A C33A C32A 120.2(5)
C38A C33A C34A 120.0(6)
C33A C34A C39A 120.8(7)
C35A C34A C33A 118.5(7)
C35A C34A C39A 120.6(6)
C34A C35A C36A 123.6(6)
C35A C36A C40A 121.9(6)
C37A C36A C35A 116.4(7)
C37A C36A C40A 121.5(7)
C36A C37A C38A 122.9(7)
C33A C38A C41A 121.9(6)
C37A C38A C33A 118.3(6)
C37A C38A C41A 119.8(7)
N4A C42A C43A 122.2(6)
N4A C42A C47A 119.4(6)
C47A C42A C43A 118.3(6)
C44A C43A C42A 120.1(6)
C43A C44A C45A 122.6(6)
C44A C45A C46A 117.7(6)
C44A C45A C48A 120.5(6)
C46A C45A C48A 121.8(6)
C45A C46A C47A 121.0(6)
C42A C47A C46A 120.2(6)
C45A C48A C50A 109.1(5)
C49A C48A C45A 110.3(5)
C49A C48A C50A 108.4(5)
C51A C48A C45A 114.1(6)
C51A C48A C49A 106.4(5)
C51A C48A C50A 108.2(6)
N1B Fe1B N2B 94.0(2)
N3B Fe1B N1B 95.3(2)
N3B Fe1B N2B 94.4(2)
N4B Fe1B N1B 117.8(2)
N4B Fe1B N2B 132.8(2)
N4B Fe1B N3B 114.5(2)
C3B N1B Fe1B 112.4(4)
C6B N1B Fe1B 138.5(4)
C6B N1B C3B 108.2(5)
C16B N2B Fe1B 111.1(4)
C19B N2B Fe1B 140.7(4)
C19B N2B C16B 108.2(5)
C29B N3B Fe1B 113.1(4)
C29B N3B C32B 108.7(5)
C32B N3B Fe1B 138.2(4)
C42B N4B Fe1B 135.5(5)
C1B C2B C29B 108.7(5)
C3B C2B C1B 110.0(5)
C3B C2B C29B 106.8(5)
C16B C2B C1B 110.3(5)
C16B C2B C3B 110.8(5)
C16B C2B C29B 110.1(5)
N1B C3B C2B 118.8(5)
C4B C3B N1B 108.8(5)
C4B C3B C2B 132.4(6)
C3B C4B C5B 107.6(5)
C6B C5B C4B 106.9(5)
N1B C6B C5B 108.5(5)
N1B C6B C7B 122.8(5)
C5B C6B C7B 128.6(5)
C8B C7B C6B 119.4(6)
C12B C7B C6B 120.9(6)
C12B C7B C8B 119.7(5)
C7B C8B C13B 121.8(5)
C9B C8B C7B 118.7(6)
C9B C8B C13B 119.5(5)
C10B C9B C8B 121.6(6)
C9B C10B C11B 119.1(6)
C9B C10B C14B 121.9(6)
C11B C10B C14B 119.0(6)
C10B C11B C12B 120.3(6)
C7B C12B C11B 120.4(6)
C7B C12B C15B 121.2(6)
C11B C12B C15B 118.4(6)
N2B C16B C2B 120.7(5)
N2B C16B C17B 108.3(6)
C17B C16B C2B 131.0(6)
C16B C17B C18B 106.7(6)
C19B C18B C17B 108.5(6)
N2B C19B C18B 108.2(6)
N2B C19B C20B 120.7(6)
C18B C19B C20B 131.0(6)
C21B C20B C19B 118.8(6)
C25B C20B C19B 120.5(6)
C25B C20B C21B 120.7(6)
C20B C21B C26B 123.4(6)
C22B C21B C20B 117.6(6)
C22B C21B C26B 119.0(6)
C23B C22B C21B 121.6(6)
C22B C23B C24B 119.2(6)
C22B C23B C27B 120.9(6)
C24B C23B C27B 119.9(6)
C23B C24B C25B 121.5(6)
C20B C25B C24B 119.3(6)
C20B C25B C28B 121.3(6)
C24B C25B C28B 119.4(6)
N3B C29B C2B 118.5(5)
C30B C29B N3B 109.8(5)
C30B C29B C2B 131.6(6)
C29B C30B C31B 106.7(6)
C32B C31B C30B 106.8(6)
N3B C32B C31B 108.0(6)
N3B C32B C33B 123.7(6)
C31B C32B C33B 128.2(6)
C34B C33B C32B 121.1(5)
C38B C33B C32B 121.1(6)
C38B C33B C34B 117.6(6)
C33B C34B C39B 119.9(6)
C35B C34B C33B 120.7(6)
C35B C34B C39B 119.4(6)
C34B C35B C36B 121.3(7)
C35B C36B C37B 118.0(6)
C35B C36B C40B 122.6(6)
C37B C36B C40B 119.4(6)
C38B C37B C36B 121.7(6)
C33B C38B C41B 120.8(6)
C37B C38B C33B 120.5(6)
C37B C38B C41B 118.6(6)
C43B C42B N4B 120.6(6)
C43B C42B C47B 117.3(6)
C47B C42B N4B 122.0(6)
C44B C43B C42B 121.3(6)
C43B C44B C45B 121.9(7)
C44B C45B C48B 120.1(6)
C46B C45B C44B 115.8(6)
C46B C45B C48B 124.1(6)
C47B C46B C45B 122.1(6)
C46B C47B C42B 121.6(6)
C45B C48B C49B 109.1(6)
C50B C48B C45B 109.3(6)
C50B C48B C49B 109.5(6)
C50B C48B C51B 108.8(6)
C51B C48B C45B 112.3(6)
C51B C48B C49B 107.8(6)
N1C Fe1C N2C 93.8(2)
N3C Fe1C N1C 93.9(2)
N3C Fe1C N2C 95.4(2)
N4C Fe1C N1C 134.0(2)
N4C Fe1C N2C 117.5(2)
N4C Fe1C N3C 114.1(2)
C3C N1C Fe1C 112.4(4)
C6C N1C Fe1C 139.6(4)
C6C N1C C3C 108.0(5)
C16C N2C Fe1C 113.3(4)
C16C N2C C19C 106.5(5)
C19C N2C Fe1C 139.6(4)
C29C N3C Fe1C 112.8(4)
C32C N3C Fe1C 140.6(4)
C32C N3C C29C 106.6(5)
C42C N4C Fe1C 134.2(5)
C3C C2C C1C 110.0(5)
C3C C2C C16C 110.8(5)
C16C C2C C1C 109.3(5)
C29C C2C C1C 109.2(5)
C29C C2C C3C 108.9(5)
C29C C2C C16C 108.5(5)
N1C C3C C2C 119.3(6)
C4C C3C N1C 108.6(6)
C4C C3C C2C 132.1(6)
C3C C4C C5C 108.0(6)
C6C C5C C4C 106.9(6)
N1C C6C C5C 108.4(5)
N1C C6C C7C 121.6(5)
C5C C6C C7C 130.0(6)
C8C C7C C6C 121.0(6)
C12C C7C C6C 121.5(6)
C12C C7C C8C 117.5(6)
C7C C8C C13C 120.5(6)
C9C C8C C7C 120.0(6)
C9C C8C C13C 119.5(6)
C10C C9C C8C 122.3(7)
C9C C10C C11C 117.3(6)
C9C C10C C14C 121.9(7)
C11C C10C C14C 120.7(7)
C12C C11C C10C 122.1(7)
C7C C12C C15C 120.1(6)
C11C C12C C7C 120.8(6)
C11C C12C C15C 119.1(6)
N2C C16C C2C 118.3(5)
C17C C16C N2C 110.0(5)
C17C C16C C2C 131.6(5)
C16C C17C C18C 105.8(5)
C19C C18C C17C 107.7(5)
N2C C19C C20C 119.7(5)
C18C C19C N2C 110.0(6)
C18C C19C C20C 130.2(5)
C21C C20C C19C 119.4(6)
C25C C20C C19C 122.0(6)
C25C C20C C21C 118.4(6)
C20C C21C C26C 121.7(6)
C22C C21C C20C 118.7(6)
C22C C21C C26C 119.6(6)
C23C C22C C21C 121.9(6)
C22C C23C C24C 118.7(6)
C22C C23C C27C 120.7(6)
C24C C23C C27C 120.5(6)
C25C C24C C23C 120.9(6)
C20C C25C C28C 119.1(6)
C24C C25C C20C 121.4(6)
C24C C25C C28C 119.5(6)
N3C C29C C2C 118.7(5)
C30C C29C N3C 108.5(5)
C30C C29C C2C 132.8(6)
C29C C30C C31C 107.4(6)
C32C C31C C30C 106.9(6)
N3C C32C C33C 121.3(5)
C31C C32C N3C 110.5(6)
C31C C32C C33C 128.1(6)
C34C C33C C32C 119.3(6)
C38C C33C C32C 121.1(6)
C38C C33C C34C 119.7(6)
C33C C34C C39C 122.0(6)
C35C C34C C33C 118.9(6)
C35C C34C C39C 119.2(6)
C36C C35C C34C 122.6(6)
C35C C36C C37C 117.5(6)
C35C C36C C40C 121.6(6)
C37C C36C C40C 120.9(7)
C36C C37C C38C 121.9(7)
C33C C38C C37C 119.5(6)
C33C C38C C41C 120.7(6)
C37C C38C C41C 119.6(6)
N4C C42C C43C 120.9(6)
N4C C42C C47C 120.9(6)
C47C C42C C43C 118.2(6)
C44C C43C C42C 119.6(6)
C43C C44C C45C 122.7(6)
C44C C45C C48C 119.8(6)
C46C C45C C44C 117.3(6)
C46C C45C C48C 122.9(6)
C45C C46C C47C 121.7(6)
C46C C47C C42C 120.6(6)
C45C C48C C49C 108.7(5)
C45C C48C C50C 110.1(5)
C49C C48C C50C 110.0(6)
C51C C48C C45C 112.6(6)
C51C C48C C49C 107.5(6)
C51C C48C C50C 107.8(6)
N2D Fe1D N1D 93.3(2)
N3D Fe1D N1D 93.8(2)
N3D Fe1D N2D 95.5(2)
N4D Fe1D N1D 122.2(2)
N4D Fe1D N2D 131.1(3)
N4D Fe1D N3D 112.6(2)
C3D N1D Fe1D 113.1(4)
C6D N1D Fe1D 138.4(4)
C6D N1D C3D 108.4(5)
C16D N2D Fe1D 112.6(5)
C16D N2D C19D 106.6(6)
C19D N2D Fe1D 140.8(4)
C29D N3D Fe1D 113.6(5)
C29D N3D C32D 108.2(6)
C32D N3D Fe1D 138.1(5)
C42D N4D Fe1D 139.1(5)
C1D C2D C16D 111.0(6)
C1D C2D C29D 108.2(6)
C3D C2D C1D 110.4(5)
C3D C2D C16D 108.0(5)
C3D C2D C29D 109.0(6)
C29D C2D C16D 110.1(5)
N1D C3D C2D 119.0(5)
C4D C3D N1D 109.2(6)
C4D C3D C2D 131.8(6)
C3D C4D C5D 107.3(6)
C6D C5D C4D 106.6(6)
N1D C6D C5D 108.4(5)
N1D C6D C7D 120.5(5)
C5D C6D C7D 131.0(6)
C8D C7D C6D 119.4(6)
C12D C7D C6D 122.4(6)
C12D C7D C8D 117.9(6)
C7D C8D C13D 120.1(6)
C9D C8D C7D 119.3(6)
C9D C8D C13D 120.6(6)
C10D C9D C8D 122.1(6)
C9D C10D C11D 118.4(6)
C9D C10D C14D 121.5(6)
C11D C10D C14D 120.1(6)
C12D C11D C10D 121.2(6)
C7D C12D C15D 120.3(6)
C11D C12D C7D 120.9(6)
C11D C12D C15D 118.8(6)
N2D C16D C2D 119.3(6)
C17D C16D N2D 110.6(6)
C17D C16D C2D 130.1(6)
C16D C17D C18D 106.8(6)
C19D C18D C17D 106.6(6)
N2D C19D C20D 121.5(6)
C18D C19D N2D 109.4(6)
C18D C19D C20D 129.1(6)
C21D C20D C19D 121.6(6)
C25D C20D C19D 119.4(6)
C25D C20D C21D 119.0(6)
C20D C21D C26D 120.4(6)
C22D C21D C20D 119.2(7)
C22D C21D C26D 120.4(6)
C21D C22D C23D 121.7(7)
C22D C23D C24D 118.7(7)
C22D C23D C27D 121.0(8)
C24D C23D C27D 120.3(7)
C25D C24D C23D 121.5(7)
C20D C25D C28D 121.3(6)
C24D C25D C20D 119.9(7)
C24D C25D C28D 118.8(7)
N3D C29D C2D 118.5(6)
C30D C29D N3D 108.1(6)
C30D C29D C2D 133.4(6)
C29D C30D C31D 108.7(6)
C32D C31D C30D 106.2(6)
N3D C32D C33D 121.6(6)
C31D C32D N3D 108.7(6)
C31D C32D C33D 129.7(7)
C34D C33D C32D 121.7(6)
C38D C33D C32D 119.8(7)
C38D C33D C34D 118.5(7)
C33D C34D C39D 120.0(7)
C35D C34D C33D 120.4(7)
C35D C34D C39D 119.6(7)
C34D C35D C36D 123.1(7)
C35D C36D C37D 115.7(7)
C35D C36D C40D 123.8(7)
C37D C36D C40D 120.5(7)
C38D C37D C36D 122.2(7)
C33D C38D C37D 120.0(7)
C33D C38D C41D 121.0(7)
C37D C38D C41D 119.0(7)
C43D C42D N4D 118.7(6)
C43D C42D C47D 117.3(6)
C47D C42D N4D 124.0(6)
C42D C43D C44D 121.5(6)
C43D C44D C45D 121.2(6)
C44D C45D C48D 119.2(6)
C46D C45D C44D 115.6(6)
C46D C45D C48D 125.2(6)
C45D C46D C47D 123.1(6)
C46D C47D C42D 121.1(6)
C45D C48D C49D 109.0(5)
C45D C48D C51D 111.2(6)
C50D C48D C45D 109.1(5)
C50D C48D C49D 109.1(6)
C50D C48D C51D 109.8(6)
C51D C48D C49D 108.6(6)
N1E Fe1E N2E 93.6(2)
N3E Fe1E N1E 94.2(2)
N3E Fe1E N2E 94.5(3)
N4E Fe1E N1E 118.1(3)
N4E Fe1E N2E 134.1(3)
N4E Fe1E N3E 113.6(3)
C3E N1E Fe1E 113.4(4)
C6E N1E Fe1E 138.4(4)
C6E N1E C3E 108.1(5)
C16E N2E Fe1E 111.9(5)
C16E N2E C19E 108.3(6)
C19E N2E Fe1E 139.8(5)
C29E N3E Fe1E 112.2(5)
C32E N3E Fe1E 139.0(5)
C32E N3E C29E 108.7(6)
C42E N4E Fe1E 137.0(5)
C1E C2E C3E 109.0(5)
C1E C2E C29E 109.7(6)
C16E C2E C1E 110.2(7)
C16E C2E C3E 110.1(6)
C16E C2E C29E 109.7(5)
C29E C2E C3E 108.2(6)
N1E C3E C2E 118.2(5)
C4E C3E N1E 107.5(6)
C4E C3E C2E 134.3(6)
C3E C4E C5E 111.2(6)
C4E C5E C6E 105.1(6)
N1E C6E C5E 108.0(5)
N1E C6E C7E 123.4(5)
C5E C6E C7E 128.6(6)
C8E C7E C6E 118.5(6)
C12E C7E C6E 122.6(6)
C12E C7E C8E 118.8(6)
C7E C8E C13E 121.2(6)
C9E C8E C7E 119.4(7)
C9E C8E C13E 119.3(6)
C10E C9E C8E 120.8(7)
C9E C10E C11E 118.5(7)
C9E C10E C14E 120.7(7)
C11E C10E C14E 120.7(8)
C12E C11E C10E 122.5(7)
C7E C12E C15E 120.4(6)
C11E C12E C7E 119.9(7)
C11E C12E C15E 119.8(7)
N2E C16E C2E 120.8(6)
N2E C16E C17E 106.7(7)
C17E C16E C2E 132.5(6)
C18E C17E C16E 108.6(7)
C19E C18E C17E 107.0(7)
N2E C19E C20E 121.1(6)
C18E C19E N2E 109.4(7)
C18E C19E C20E 129.5(7)
C21E C20E C19E 121.2(7)
C25E C20E C19E 121.6(7)
C25E C20E C21E 117.2(7)
C20E C21E C26E 121.3(6)
C22E C21E C20E 118.7(7)
C22E C21E C26E 119.9(7)
C21E C22E C23E 122.5(8)
C22E C23E C27E 121.4(9)
C24E C23E C22E 118.6(8)
C24E C23E C27E 120.1(8)
C25E C24E C23E 121.3(8)
C20E C25E C28E 119.5(9)
C24E C25E C20E 121.6(8)
C24E C25E C28E 118.9(9)
N3E C29E C2E 119.3(6)
C30E C29E N3E 108.1(7)
C30E C29E C2E 132.5(6)
C29E C30E C31E 107.5(7)
C32E C31E C30E 108.5(7)
N3E C32E C31E 107.2(7)
N3E C32E C33E 121.0(6)
C31E C32E C33E 131.8(8)
C34E C33E C32E 120.8(6)
C34E C33E C38E 117.3(7)
C38E C33E C32E 121.8(7)
C33E C34E C39E 121.3(8)
C35E C34E C33E 120.6(7)
C35E C34E C39E 118.0(7)
C34E C35E C36E 121.5(8)
C35E C36E C40E 121.9(8)
C37E C36E C35E 116.8(8)
C37E C36E C40E 121.3(8)
C36E C37E C38E 123.8(8)
C33E C38E C41E 119.4(7)
C37E C38E C33E 119.8(8)
C37E C38E C41E 120.7(7)
C43E C42E N4E 119.8(6)
C43E C42E C47E 117.3(6)
C47E C42E N4E 122.8(7)
C42E C43E C44E 119.9(7)
C43E C44E C45E 123.4(7)
C44E C45E C46E 115.3(6)
C44E C45E C48E 119.8(7)
C46E C45E C48E 124.6(7)
C47E C46E C45E 121.4(8)
C46E C47E C42E 122.4(8)
C45E C48E C49E 108.7(7)
C50E C48E C45E 108.9(7)
C50E C48E C49E 110.7(8)
C51E C48E C45E 111.6(7)
C51E C48E C49E 108.9(8)
C51E C48E C50E 108.2(8)
N1F Fe1F N2F 93.4(2)
N3F Fe1F N1F 94.7(3)
N3F Fe1F N2F 94.0(2)
N4F Fe1F N1F 132.2(3)
N4F Fe1F N2F 121.8(2)
N4F Fe1F N3F 112.0(3)
C3F N1F Fe1F 113.8(5)
C3F N1F C6F 107.1(6)
C6F N1F Fe1F 139.1(5)
C16F N2F Fe1F 114.0(4)
C16F N2F C19F 106.6(5)
C19F N2F Fe1F 139.4(5)
C29F N3F Fe1F 112.6(5)
C32F N3F Fe1F 139.7(5)
C32F N3F C29F 107.7(6)
C42F N4F Fe1F 134.0(5)
C3F C2F C1F 107.8(7)
C16F C2F C1F 108.2(6)
C16F C2F C3F 109.7(7)
C29F C2F C1F 110.8(7)
C29F C2F C3F 109.8(6)
C29F C2F C16F 110.6(6)
N1F C3F C2F 117.2(7)
C4F C3F N1F 109.4(8)
C4F C3F C2F 133.4(7)
C3F C4F C5F 108.2(8)
C6F C5F C4F 107.8(8)
N1F C6F C7F 121.4(7)
C5F C6F N1F 107.5(7)
C5F C6F C7F 131.1(8)
C6F C7F C8F 122.5(7)
C12F C7F C6F 121.6(7)
C12F C7F C8F 115.8(7)
C7F C8F C13F 118.9(9)
C9F C8F C7F 121.8(8)
C9F C8F C13F 119.1(9)
C8F C9F C10F 121.8(8)
C9F C10F C11F 117.0(8)
C9F C10F C14F 121.1(9)
C11F C10F C14F 121.8(9)
C12F C11F C10F 123.8(8)
C7F C12F C15F 121.0(6)
C11F C12F C7F 119.6(7)
C11F C12F C15F 119.4(6)
N2F C16F C2F 117.1(6)
N2F C16F C17F 109.9(6)
C17F C16F C2F 132.9(6)
C16F C17F C18F 105.8(6)
C19F C18F C17F 108.2(6)
N2F C19F C20F 118.9(6)
C18F C19F N2F 109.4(6)
C18F C19F C20F 131.7(6)
C21F C20F C19F 119.7(7)
C21F C20F C25F 120.0(7)
C25F C20F C19F 120.3(7)
C20F C21F C22F 117.9(7)
C20F C21F C26F 122.5(7)
C22F C21F C26F 119.6(8)
C23F C22F C21F 123.3(7)
C22F C23F C27F 122.3(8)
C24F C23F C22F 117.1(7)
C24F C23F C27F 120.7(7)
C23F C24F C25F 123.9(7)
C20F C25F C28F 120.4(7)
C24F C25F C20F 117.9(7)
C24F C25F C28F 121.7(7)
N3F C29F C2F 119.2(6)
C30F C29F N3F 109.0(7)
C30F C29F C2F 131.8(7)
C29F C30F C31F 106.5(6)
C32F C31F C30F 108.6(7)
N3F C32F C33F 121.6(6)
C31F C32F N3F 108.2(7)
C31F C32F C33F 130.2(7)
C34F C33F C32F 120.5(6)
C38F C33F C32F 120.0(6)
C38F C33F C34F 119.5(7)
C33F C34F C39F 121.0(7)
C35F C34F C33F 119.0(6)
C35F C34F C39F 119.9(6)
C36F C35F C34F 123.0(7)
C35F C36F C37F 116.1(7)
C35F C36F C40F 122.0(7)
C37F C36F C40F 121.9(8)
C36F C37F C38F 123.4(7)
C33F C38F C37F 118.9(7)
C33F C38F C41F 121.3(7)
C37F C38F C41F 119.8(7)
N4F C42F C43F 121.0(6)
N4F C42F C47F 122.9(7)
C47F C42F C43F 116.0(6)
C44F C43F C42F 121.8(7)
C43F C44F C45F 122.1(7)
C44F C45F C46F 116.7(6)
C44F C45F C48F 120.4(7)
C46F C45F C48F 123.0(7)
C47F C46F C45F 121.4(7)
C42F C47F C46F 121.9(7)
C45F C48F C49F 109.8(7)
C45F C48F C50F 109.5(6)
C50F C48F C49F 109.5(7)
C51F C48F C45F 112.7(7)
C51F C48F C49F 105.9(7)
C51F C48F C50F 109.5(7)
O1G Li1G O2G 109.3(7)
O3G Li1G O1G 110.0(7)
O3G Li1G O2G 105.0(7)
O3G Li1G O4G 104.0(7)
O4G Li1G O1G 117.1(7)
O4G Li1G O2G 110.6(7)
O1G C1G C2G 110.6(8)
C1G C2G C3G 105.3(7)
C4G C3G C2G 101.9(7)
O1G C4G C3G 104.7(7)
O2G C5G C6G 105.0(8)
C7G C6G C5G 103.8(7)
C8G C7G C6G 105.5(7)
O2G C8G C7G 103.5(7)
O3G C9G C10G 103.6(6)
C9G C10G C11G 102.7(7)
C12G C11G C10G 99.9(7)
O3G C12G C11G 108.9(7)
O4G C13G C14G 105.4(6)
C15G C14G C13G 102.7(7)
C14G C15G C16G 103.4(6)
O4G C16G C15G 105.3(6)
C1G O1G Li1G 118.2(7)
C1G O1G C4G 106.8(6)
C4G O1G Li1G 126.2(6)
C5G O2G Li1G 125.8(6)
C8G O2G Li1G 126.8(6)
C8G O2G C5G 106.1(6)
C9G O3G Li1G 127.2(6)
C12G O3G Li1G 123.5(7)
C12G O3G C9G 109.3(6)
C13G O4G Li1G 117.5(6)
C13G O4G C16G 109.7(6)
C16G O4G Li1G 130.7(6)
O1H Li1H O3H 107.9(6)
O2H Li1H O1H 101.8(6)
O2H Li1H O3H 116.2(6)
O2H Li1H O4H 113.0(6)
O4H Li1H O1H 103.5(5)
O4H Li1H O3H 112.8(6)
O1H C1H C2H 105.3(5)
C1H C2H C3H 101.8(6)
C4H C3H C2H 101.1(6)
O1H C4H C3H 105.5(5)
O2H C5H C6H 105.8(6)
C5H C6H C7H 101.1(6)
C8H C7H C6H 102.6(6)
O2H C8H C7H 107.4(6)
O3H C9H C10H 107.4(6)
C9H C10H C11H 103.5(6)
C12H C11H C10H 103.7(6)
O3H C12H C11H 106.0(6)
O4H C13H C14H 107.5(7)
C13H C14H C15H 104.5(7)
C16H C15H C14H 102.2(7)
O4H C16H C15H 105.2(7)
C1H O1H Li1H 122.6(5)
C1H O1H C4H 108.8(5)
C4H O1H Li1H 128.4(5)
C5H O2H Li1H 117.8(5)
C5H O2H C8H 107.7(5)
C8H O2H Li1H 133.2(5)
C9H O3H Li1H 114.9(5)
C12H O3H Li1H 125.3(5)
C12H O3H C9H 105.8(5)
C13H O4H Li1H 126.3(5)
C13H O4H C16H 103.8(5)
C16H O4H Li1H 128.9(5)
O2Z Li1Z O1Z 112.3(6)
O2Z Li1Z O4Z 104.6(6)
O3Z Li1Z O1Z 105.4(6)
O3Z Li1Z O2Z 120.3(6)
O3Z Li1Z O4Z 107.9(6)
O4Z Li1Z O1Z 105.5(6)
O1Z C1Z C2Z 106.6(6)
C1Z C2Z C3Z 103.5(6)
C4Z C3Z C2Z 104.4(6)
O1Z C4Z C3Z 104.3(6)
O2Z C5Z C6Z 104.1(6)
C7Z C6Z C5Z 102.4(6)
C8Z C7Z C6Z 99.5(6)
O2Z C8Z C7Z 106.7(6)
O3Z C9Z C10Z 105.7(7)
C9Z C10Z C11Z 103.1(7)
C12Z C11Z C10Z 101.2(6)
O3Z C12Z C11Z 107.4(6)
O4Z C13Z C14Z 105.8(6)
C13Z C14Z C15Z 101.4(6)
C14Z C15Z C16Z 101.3(6)
O4Z C16Z C15Z 106.8(6)
C1Z O1Z Li1Z 121.9(6)
C1Z O1Z C4Z 104.7(6)
C4Z O1Z Li1Z 131.2(6)
C5Z O2Z Li1Z 125.4(6)
C8Z O2Z Li1Z 117.0(5)
C8Z O2Z C5Z 109.7(5)
C9Z O3Z Li1Z 127.7(6)
C9Z O3Z C12Z 108.4(6)
C12Z O3Z Li1Z 122.6(6)
C13Z O4Z Li1Z 127.6(6)
C16Z O4Z Li1Z 122.6(5)
C16Z O4Z C13Z 109.7(6)
O2J Li1J O1J 122.5(7)
O2J Li1J O3J 106.2(6)
O3J Li1J O1J 101.9(6)
O4J Li1J O1J 110.8(6)
O4J Li1J O2J 106.4(6)
O4J Li1J O3J 108.3(6)
O1J C1J C2J 107.9(7)
C1J C2J C3J 100.7(7)
C4J C3J C2J 103.3(7)
O1J C4J C3J 103.3(7)
O2J C5J C6J 105.3(5)
C5J C6J C7J 102.1(5)
C6J C7J C8J 102.9(5)
O2J C8J C7J 106.0(5)
O3J C9J C10J 105.6(6)
C9J C10J C11J 101.7(6)
C12J C11J C10J 101.3(6)
O3J C12J C11J 106.3(6)
O4J C13J C14J 103.1(6)
C15J C14J C13J 106.4(7)
C14J C15J C16J 102.8(7)
O4J C16J C15J 105.1(7)
C1J O1J Li1J 130.1(6)
C1J O1J C4J 108.9(6)
C4J O1J Li1J 118.9(5)
C5J O2J Li1J 128.1(5)
C8J O2J Li1J 121.4(5)
C8J O2J C5J 109.4(5)
C9J O3J Li1J 129.4(5)
C9J O3J C12J 107.0(5)
C12J O3J Li1J 122.5(6)
C13J O4J Li1J 120.9(6)
C16J O4J Li1J 133.4(6)
C16J O4J C13J 103.4(6)
O1K Li1K O3K 100.9(10)
O1K Li1K O1 109.1(10)
O1K Li1K O4K 104.0(7)
O2K Li1K O1K 107.2(7)
O2K Li1K O3K 114.7(9)
O2K Li1K O1 110.5(12)
O2K Li1K O4K 108.3(7)
O1 Li1K O4K 117.2(12)
O4K Li1K O3K 120.1(10)
C1K O1K Li1K 129.6(6)
C4K O1K Li1K 119.1(6)
C4K O1K C1K 110.2(6)
O1K C1K C2K 105.2(6)
C1K C2K C3K 101.7(7)
C2K C3K C4K 100.9(6)
O1K C4K C3K 105.2(6)
C5K O2K Li1K 121.8(7)
C8K O2K Li1K 130.2(7)
C8K O2K C5K 105.2(8)
O2K C5K C6K 107.8(8)
C7K C6K C5K 103.9(10)
C6K C7K C8K 105.0(9)
O2K C8K C7K 102.7(10)
C9K O3K Li1K 124.5(14)
C12K O3K Li1K 127.5(17)
C12K O3K C9K 108.0(19)
C10K C9K O3K 103.3(15)
C9K C10K C11K 105.9(13)
C12K C11K C10K 98.5(13)
O3K C12K C11K 112.6(18)
C1 O1 Li1K 147(3)
C1 O1 C4 105(2)
C4 O1 Li1K 106.1(16)
O1 C1 C2 110(2)
C1 C2 C3 105.8(15)
C4 C3 C2 100.1(18)
C3 C4 O1 104.5(16)
C13K O4K Li1K 127.5(7)
C16K O4K Li1K 124.3(7)
C16K O4K C13K 108.2(7)
O4K C13K C14K 104.9(10)
C13K C14K C15K 101.5(9)
C16K C15K C14K 103.4(8)
O4K C16K C15K 106.7(8)
O1L Li1L O2L 115.1(9)
O1L Li1L C5LB 112.2(12)
O1L Li1L C8LB 112.4(12)
O2LB Li1L O1L 124.4(18)
O2LB Li1L C5LB 26.4(11)
O2LB Li1L C8LB 28.8(12)
O2LB Li1L O3L 106.5(16)
O2LB Li1L O4L 101.3(14)
C8LB Li1L C5LB 52.2(7)
O3L Li1L O1L 104.1(8)
O3L Li1L O2L 106.3(8)
O3L Li1L C5LB 89.1(9)
O3L Li1L C8LB 134.2(10)
O4L Li1L O1L 112.7(8)
O4L Li1L O2L 111.1(8)
O4L Li1L C5LB 126.3(10)
O4L Li1L C8LB 84.2(9)
O4L Li1L O3L 106.8(9)
C1L O1L Li1L 126.7(7)
C1L O1L C4L 109.3(6)
C4L O1L Li1L 117.4(7)
O1L C1L C2L 105.8(7)
C1L C2L C3L 102.1(7)
C4L C3L C2L 102.9(7)
O1L C4L C3L 104.9(7)
C5L O2L Li1L 129.7(9)
C5L O2L C8L 110.8(8)
C8L O2L Li1L 119.1(7)
O2L C5L C6L 105.6(8)
C5L C6L C7L 98.7(8)
C8L C7L C6L 105.9(8)
O2L C8L C7L 103.3(8)
C5LB O2LB Li1L 123(3)
C8LB O2LB Li1L 118(3)
C8LB O2LB C5LB 110.2(19)
O2LB C5LB Li1L 30.7(16)
O2LB C5LB C6LB 109(2)
C6LB C5LB Li1L 137.6(19)
C5LB C6LB C7LB 100.1(18)
C8LB C7LB C6LB 107.5(19)
O2LB C8LB Li1L 33.7(17)
O2LB C8LB C7LB 104.2(17)
C7LB C8LB Li1L 129.6(19)
O3L C9L C10L 104.5(7)
C11L C10L C9L 100.9(8)
C10L C11L C12L 101.1(8)
O3L C12L C11L 103.8(7)
O4L C13L C14L 107.8(10)
C15L C14L C13L 103.8(11)
C14L C15L C16L 104.8(10)
O4L C16L C15L 104.9(11)
C9L O3L Li1L 128.1(7)
C9L O3L C12L 108.7(7)
C12L O3L Li1L 122.4(7)
C13L O4L Li1L 123.5(8)
C16L O4L Li1L 132.1(9)
C16L O4L C13L 102.8(9)
C2M C1M C6M 121.0(8)
C1M C2M C3M 119.8(8)
C4M C3M C2M 119.6(7)
C3M C4M C5M 119.9(8)
C6M C5M C4M 119.9(8)
C5M C6M C1M 119.8(8)
C6N C1N C2N 120.8(9)
C3N C2N C1N 118.3(8)
C2N C3N C4N 120.7(8)
C5N C4N C3N 120.5(9)
C4N C5N C6N 120.3(8)
C1N C6N C5N 119.4(8)
C2O C1O C6O 120.4(9)
C1O C2O C3O 118.3(9)
C2O C3O C4O 121.4(9)
C5O C4O C3O 119.7(9)
C6O C5O C4O 118.6(8)
C5O C6O C1O 121.6(9)
C6P C1P C2P 119.4(9)
C3P C2P C1P 120.7(9)
C2P C3P C4P 119.7(8)
C5P C4P C3P 120.7(9)
C4P C5P C6P 119.3(9)
C1P C6P C5P 120.1(9)
C6Q C1Q C2Q 119.0(11)
C1Q C2Q C3Q 120.6(10)
C2Q C3Q C4Q 119.8(9)
C5Q C4Q C3Q 119.5(10)
C4Q C5Q C6Q 120.6(10)
C1Q C6Q C5Q 120.3(10)
C6R C1R C2R 120.3(9)
C1R C2R C3R 119.0(9)
C4R C3R C2R 120.7(8)
C3R C4R C5R 119.2(9)
C6R C5R C4R 119.9(9)
C5R C6R C1R 120.9(8)

loop_
_geom_bond_atom_site_label_1
_geom_bond_atom_site_label_2
_geom_bond_distance
Fe1A N1A 1.966(5)
Fe1A N2A 1.967(5)
Fe1A N3A 1.969(6)
Fe1A N4A 1.916(5)
N1A C3A 1.417(8)
N1A C6A 1.382(8)
N2A C16A 1.384(8)
N2A C19A 1.411(7)
N3A C29A 1.379(8)
N3A C32A 1.387(8)
N4A C42A 1.389(8)
C1A C2A 1.541(8)
C2A C3A 1.505(9)
C2A C16A 1.532(8)
C2A C29A 1.525(9)
C3A C4A 1.388(9)
C4A C5A 1.417(9)
C5A C6A 1.381(9)
C6A C7A 1.496(9)
C7A C8A 1.399(9)
C7A C12A 1.387(9)
C8A C9A 1.404(9)
C8A C13A 1.509(9)
C9A C10A 1.379(10)
C10A C11A 1.384(10)
C10A C14A 1.508(9)
C11A C12A 1.407(9)
C12A C15A 1.531(9)
C16A C17A 1.390(8)
C17A C18A 1.451(9)
C18A C19A 1.357(9)
C19A C20A 1.492(9)
C20A C21A 1.412(9)
C20A C25A 1.388(9)
C21A C22A 1.396(9)
C21A C26A 1.492(10)
C22A C23A 1.389(10)
C23A C24A 1.394(10)
C23A C27A 1.507(9)
C24A C25A 1.402(9)
C25A C28A 1.500(10)
C29A C30A 1.401(9)
C30A C31A 1.406(9)
C31A C32A 1.381(9)
C32A C33A 1.485(9)
C33A C34A 1.413(9)
C33A C38A 1.411(10)
C34A C35A 1.363(10)
C34A C39A 1.495(11)
C35A C36A 1.403(11)
C36A C37A 1.385(10)
C36A C40A 1.508(11)
C37A C38A 1.395(10)
C38A C41A 1.509(10)
C42A C43A 1.408(9)
C42A C47A 1.399(9)
C43A C44A 1.375(9)
C44A C45A 1.383(9)
C45A C46A 1.395(9)
C45A C48A 1.538(9)
C46A C47A 1.404(9)
C48A C49A 1.534(9)
C48A C50A 1.565(9)
C48A C51A 1.518(10)
Fe1B N1B 1.976(5)
Fe1B N2B 1.984(6)
Fe1B N3B 1.970(5)
Fe1B N4B 1.881(6)
N1B C3B 1.388(8)
N1B C6B 1.372(7)
N2B C16B 1.388(8)
N2B C19B 1.378(8)
N3B C29B 1.374(8)
N3B C32B 1.373(8)
N4B C42B 1.397(8)
C1B C2B 1.544(8)
C2B C3B 1.533(8)
C2B C16B 1.509(9)
C2B C29B 1.560(8)
C3B C4B 1.367(8)
C4B C5B 1.418(9)
C5B C6B 1.392(8)
C6B C7B 1.488(8)
C7B C8B 1.410(8)
C7B C12B 1.384(9)
C8B C9B 1.406(9)
C8B C13B 1.512(9)
C9B C10B 1.378(9)
C10B C11B 1.392(9)
C10B C14B 1.510(9)
C11B C12B 1.402(9)
C12B C15B 1.517(9)
C16B C17B 1.394(9)
C17B C18B 1.402(9)
C18B C19B 1.378(9)
C19B C20B 1.506(9)
C20B C21B 1.420(9)
C20B C25B 1.385(9)
C21B C22B 1.406(9)
C21B C26B 1.494(9)
C22B C23B 1.377(10)
C23B C24B 1.382(10)
C23B C27B 1.517(9)
C24B C25B 1.388(9)
C25B C28B 1.522(9)
C29B C30B 1.361(9)
C30B C31B 1.436(9)
C31B C32B 1.397(9)
C32B C33B 1.470(9)
C33B C34B 1.427(9)
C33B C38B 1.407(9)
C34B C35B 1.378(10)
C34B C39B 1.515(9)
C35B C36B 1.392(9)
C36B C37B 1.404(10)
C36B C40B 1.503(10)
C37B C38B 1.378(9)
C38B C41B 1.531(9)
C42B C43B 1.388(10)
C42B C47B 1.390(9)
C43B C44B 1.387(10)
C44B C45B 1.406(9)
C45B C46B 1.398(9)
C45B C48B 1.545(9)
C46B C47B 1.380(9)
C48B C49B 1.548(10)
C48B C50B 1.514(10)
C48B C51B 1.519(11)
Fe1C N1C 1.972(5)
Fe1C N2C 1.976(5)
Fe1C N3C 1.951(5)
Fe1C N4C 1.903(5)
N1C C3C 1.394(8)
N1C C6C 1.385(8)
N2C C16C 1.388(8)
N2C C19C 1.401(7)
N3C C29C 1.410(8)
N3C C32C 1.386(8)
N4C C42C 1.395(8)
C1C C2C 1.534(8)
C2C C3C 1.528(9)
C2C C16C 1.531(8)
C2C C29C 1.525(9)
C3C C4C 1.375(9)
C4C C5C 1.416(9)
C5C C6C 1.398(9)
C6C C7C 1.453(8)
C7C C8C 1.430(9)
C7C C12C 1.409(9)
C8C C9C 1.402(9)
C8C C13C 1.516(10)
C9C C10C 1.386(10)
C10C C11C 1.410(10)
C10C C14C 1.508(10)
C11C C12C 1.387(9)
C12C C15C 1.522(10)
C16C C17C 1.387(8)
C17C C18C 1.446(8)
C18C C19C 1.355(9)
C19C C20C 1.478(9)
C20C C21C 1.431(9)
C20C C25C 1.409(9)
C21C C22C 1.408(9)
C21C C26C 1.499(10)
C22C C23C 1.388(10)
C23C C24C 1.406(9)
C23C C27C 1.505(9)
C24C C25C 1.373(9)
C25C C28C 1.519(9)
C29C C30C 1.391(8)
C30C C31C 1.427(9)
C31C C32C 1.372(9)
C32C C33C 1.499(9)
C33C C34C 1.411(9)
C33C C38C 1.373(9)
C34C C35C 1.390(10)
C34C C39C 1.500(10)
C35C C36C 1.369(10)
C36C C37C 1.391(10)
C36C C40C 1.534(10)
C37C C38C 1.398(10)
C38C C41C 1.523(9)
C42C C43C 1.404(9)
C42C C47C 1.404(9)
C43C C44C 1.386(9)
C44C C45C 1.399(9)
C45C C46C 1.375(10)
C45C C48C 1.538(9)
C46C C47C 1.398(9)
C48C C49C 1.548(10)
C48C C50C 1.552(10)
C48C C51C 1.536(10)
Fe1D N1D 1.980(5)
Fe1D N2D 1.974(6)
Fe1D N3D 1.958(5)
Fe1D N4D 1.860(6)
N1D C3D 1.378(8)
N1D C6D 1.364(8)
N2D C16D 1.383(8)
N2D C19D 1.389(9)
N3D C29D 1.385(8)
N3D C32D 1.387(9)
N4D C42D 1.403(8)
C1D C2D 1.530(9)
C2D C3D 1.529(9)
C2D C16D 1.547(10)
C2D C29D 1.541(10)
C3D C4D 1.366(9)
C4D C5D 1.416(10)
C5D C6D 1.399(9)
C6D C7D 1.469(9)
C7D C8D 1.432(8)
C7D C12D 1.403(9)
C8D C9D 1.400(9)
C8D C13D 1.509(9)
C9D C10D 1.380(10)
C10D C11D 1.397(9)
C10D C14D 1.518(9)
C11D C12D 1.389(9)
C12D C15D 1.519(9)
C16D C17D 1.355(10)
C17D C18D 1.438(10)
C18D C19D 1.377(10)
C19D C20D 1.465(9)
C20D C21D 1.429(9)
C20D C25D 1.414(10)
C21D C22D 1.380(9)
C21D C26D 1.496(10)
C22D C23D 1.392(11)
C23D C24D 1.401(11)
C23D C27D 1.517(10)
C24D C25D 1.373(10)
C25D C28D 1.521(10)
C29D C30D 1.356(10)
C30D C31D 1.426(11)
C31D C32D 1.376(10)
C32D C33D 1.478(10)
C33D C34D 1.399(10)
C33D C38D 1.384(10)
C34D C35D 1.380(11)
C34D C39D 1.518(11)
C35D C36D 1.384(11)
C36D C37D 1.410(11)
C36D C40D 1.499(10)
C37D C38D 1.401(10)
C38D C41D 1.537(12)
C42D C43D 1.386(10)
C42D C47D 1.397(9)
C43D C44D 1.393(9)
C44D C45D 1.427(9)
C45D C46D 1.380(10)
C45D C48D 1.533(9)
C46D C47D 1.382(9)
C48D C49D 1.560(10)
C48D C50D 1.522(9)
C48D C51D 1.547(10)
Fe1E N1E 1.982(5)
Fe1E N2E 1.986(6)
Fe1E N3E 1.957(6)
Fe1E N4E 1.817(6)
N1E C3E 1.387(8)
N1E C6E 1.375(8)
N2E C16E 1.379(8)
N2E C19E 1.382(10)
N3E C29E 1.410(8)
N3E C32E 1.376(10)
N4E C42E 1.437(9)
C1E C2E 1.524(9)
C2E C3E 1.537(9)
C2E C16E 1.493(11)
C2E C29E 1.529(11)
C3E C4E 1.339(9)
C4E C5E 1.380(10)
C5E C6E 1.413(9)
C6E C7E 1.469(9)
C7E C8E 1.422(9)
C7E C12E 1.378(10)
C8E C9E 1.404(9)
C8E C13E 1.527(10)
C9E C10E 1.370(11)
C10E C11E 1.383(10)
C10E C14E 1.535(11)
C11E C12E 1.375(9)
C12E C15E 1.509(9)
C16E C17E 1.409(11)
C17E C18E 1.388(12)
C18E C19E 1.371(10)
C19E C20E 1.467(11)
C20E C21E 1.433(10)
C20E C25E 1.424(12)
C21E C22E 1.381(10)
C21E C26E 1.482(10)
C22E C23E 1.391(11)
C23E C24E 1.377(13)
C23E C27E 1.551(12)
C24E C25E 1.357(13)
C25E C28E 1.557(12)
C29E C30E 1.360(10)
C30E C31E 1.417(12)
C31E C32E 1.387(10)
C32E C33E 1.475(11)
C33E C34E 1.406(11)
C33E C38E 1.418(9)
C34E C35E 1.397(12)
C34E C39E 1.515(10)
C35E C36E 1.408(10)
C36E C37E 1.364(12)
C36E C40E 1.511(12)
C37E C38E 1.387(11)
C38E C41E 1.544(12)
C42E C43E 1.386(10)
C42E C47E 1.400(11)
C43E C44E 1.386(10)
C44E C45E 1.389(11)
C45E C46E 1.416(12)
C45E C48E 1.542(10)
C46E C47E 1.355(10)
C48E C49E 1.568(13)
C48E C50E 1.526(13)
C48E C51E 1.524(13)
Fe1F N1F 1.971(6)
Fe1F N2F 1.977(5)
Fe1F N3F 1.941(6)
Fe1F N4F 1.890(6)
N1F C3F 1.383(9)
N1F C6F 1.411(10)
N2F C16F 1.382(8)
N2F C19F 1.397(8)
N3F C29F 1.408(8)
N3F C32F 1.383(10)
N4F C42F 1.379(8)
C1F C2F 1.558(10)
C2F C3F 1.555(12)
C2F C16F 1.539(10)
C2F C29F 1.484(12)
C3F C4F 1.354(12)
C4F C5F 1.402(14)
C5F C6F 1.382(11)
C6F C7F 1.420(11)
C7F C8F 1.451(12)
C7F C12F 1.408(10)
C8F C9F 1.359(14)
C8F C13F 1.530(12)
C9F C10F 1.372(14)
C10F C11F 1.393(10)
C10F C14F 1.490(14)
C11F C12F 1.375(10)
C12F C15F 1.538(10)
C16F C17F 1.395(9)
C17F C18F 1.419(10)
C18F C19F 1.365(9)
C19F C20F 1.482(10)
C20F C21F 1.400(11)
C20F C25F 1.422(10)
C21F C22F 1.399(10)
C21F C26F 1.495(12)
C22F C23F 1.375(11)
C23F C24F 1.369(11)
C23F C27F 1.507(11)
C24F C25F 1.380(10)
C25F C28F 1.513(11)
C29F C30F 1.362(11)
C30F C31F 1.430(12)
C31F C32F 1.368(10)
C32F C33F 1.502(10)
C33F C34F 1.406(9)
C33F C38F 1.388(10)
C34F C35F 1.391(11)
C34F C39F 1.503(10)
C35F C36F 1.384(11)
C36F C37F 1.388(11)
C36F C40F 1.509(12)
C37F C38F 1.394(12)
C38F C41F 1.521(10)
C42F C43F 1.395(10)
C42F C47F 1.382(10)
C43F C44F 1.371(10)
C44F C45F 1.373(10)
C45F C46F 1.391(10)
C45F C48F 1.532(10)
C46F C47F 1.383(10)
C48F C49F 1.548(12)
C48F C50F 1.543(12)
C48F C51F 1.516(12)
Li1G O1G 1.945(13)
Li1G O2G 1.959(14)
Li1G O3G 1.875(15)
Li1G O4G 1.913(15)
C1G C2G 1.435(12)
C1G O1G 1.429(9)
C2G C3G 1.521(12)
C3G C4G 1.521(11)
C4G O1G 1.468(10)
C5G C6G 1.534(14)
C5G O2G 1.443(9)
C6G C7G 1.525(15)
C7G C8G 1.504(12)
C8G O2G 1.436(8)
C9G C10G 1.517(12)
C9G O3G 1.449(9)
C10G C11G 1.524(10)
C11G C12G 1.469(12)
C12G O3G 1.395(10)
C13G C14G 1.504(12)
C13G O4G 1.436(9)
C14G C15G 1.503(11)
C15G C16G 1.548(11)
C16G O4G 1.453(9)
Li1H O1H 1.937(12)
Li1H O2H 1.905(12)
Li1H O3H 1.944(11)
Li1H O4H 1.924(11)
C1H C2H 1.496(10)
C1H O1H 1.438(8)
C2H C3H 1.513(10)
C3H C4H 1.506(10)
C4H O1H 1.451(8)
C5H C6H 1.508(10)
C5H O2H 1.445(9)
C6H C7H 1.530(10)
C7H C8H 1.509(11)
C8H O2H 1.457(8)
C9H C10H 1.526(10)
C9H O3H 1.451(8)
C10H C11H 1.541(11)
C11H C12H 1.529(9)
C12H O3H 1.402(8)
C13H C14H 1.484(13)
C13H O4H 1.435(9)
C14H C15H 1.557(15)
C15H C16H 1.508(12)
C16H O4H 1.437(8)
Li1Z O1Z 1.951(13)
Li1Z O2Z 1.930(12)
Li1Z O3Z 1.917(12)
Li1Z O4Z 1.929(13)
C1Z C2Z 1.491(11)
C1Z O1Z 1.423(8)
C2Z C3Z 1.538(12)
C3Z C4Z 1.493(11)
C4Z O1Z 1.432(9)
C5Z C6Z 1.533(11)
C5Z O2Z 1.446(8)
C6Z C7Z 1.525(11)
C7Z C8Z 1.523(10)
C8Z O2Z 1.432(9)
C9Z C10Z 1.487(12)
C9Z O3Z 1.434(9)
C10Z C11Z 1.527(11)
C11Z C12Z 1.512(11)
C12Z O3Z 1.452(9)
C13Z C14Z 1.516(11)
C13Z O4Z 1.448(8)
C14Z C15Z 1.529(10)
C15Z C16Z 1.531(10)
C16Z O4Z 1.411(9)
Li1J O1J 1.952(12)
Li1J O2J 1.907(13)
Li1J O3J 1.934(14)
Li1J O4J 1.902(13)
C1J C2J 1.520(12)
C1J O1J 1.426(10)
C2J C3J 1.524(13)
C3J C4J 1.515(11)
C4J O1J 1.489(9)
C5J C6J 1.502(9)
C5J O2J 1.461(8)
C6J C7J 1.526(9)
C7J C8J 1.534(9)
C8J O2J 1.444(8)
C9J C10J 1.491(10)
C9J O3J 1.458(8)
C10J C11J 1.524(11)
C11J C12J 1.495(11)
C12J O3J 1.480(9)
C13J C14J 1.535(12)
C13J O4J 1.476(9)
C14J C15J 1.522(13)
C15J C16J 1.522(13)
C16J O4J 1.449(9)
Li1K O1K 1.923(16)
Li1K O2K 1.911(16)
Li1K O3K 1.94(3)
Li1K O1 1.93(3)
Li1K O4K 1.928(15)
O1K C1K 1.438(9)
O1K C4K 1.414(9)
C1K C2K 1.491(12)
C2K C3K 1.513(11)
C3K C4K 1.545(11)
O2K C5K 1.441(11)
O2K C8K 1.430(12)
C5K C6K 1.507(14)
C6K C7K 1.493(17)
C7K C8K 1.542(19)
O3K C9K 1.58(3)
O3K C12K 1.29(3)
C9K C10K 1.43(2)
C10K C11K 1.57(2)
C11K C12K 1.49(3)
O1 C1 1.31(3)
O1 C4 1.71(4)
C1 C2 1.51(3)
C2 C3 1.55(3)
C3 C4 1.51(3)
O4K C13K 1.456(11)
O4K C16K 1.443(11)
C13K C14K 1.502(17)
C14K C15K 1.511(16)
C15K C16K 1.508(14)
Li1L O1L 1.927(15)
Li1L O2L 1.966(17)
Li1L O2LB 1.69(4)
Li1L C5LB 2.78(3)
Li1L C8LB 2.70(3)
Li1L O3L 1.918(19)
Li1L O4L 1.881(18)
O1L C1L 1.475(9)
O1L C4L 1.478(10)
C1L C2L 1.502(12)
C2L C3L 1.552(11)
C3L C4L 1.500(11)
O2L C5L 1.460(11)
O2L C8L 1.467(12)
C5L C6L 1.526(14)
C6L C7L 1.555(14)
C7L C8L 1.521(13)
O2LB C5LB 1.47(2)
O2LB C8LB 1.46(2)
C5LB C6LB 1.50(2)
C6LB C7LB 1.57(2)
C7LB C8LB 1.52(2)
C9L C10L 1.533(14)
C9L O3L 1.412(9)
C10L C11L 1.492(13)
C11L C12L 1.515(13)
C12L O3L 1.499(10)
C13L C14L 1.517(16)
C13L O4L 1.462(13)
C14L C15L 1.510(19)
C15L C16L 1.530(18)
C16L O4L 1.445(12)
C1M C2M 1.352(12)
C1M C6M 1.369(12)
C2M C3M 1.384(12)
C3M C4M 1.344(12)
C4M C5M 1.405(13)
C5M C6M 1.340(14)
C1N C2N 1.409(13)
C1N C6N 1.364(13)
C2N C3N 1.349(13)
C3N C4N 1.405(12)
C4N C5N 1.330(13)
C5N C6N 1.395(13)
C1O C2O 1.366(15)
C1O C6O 1.409(14)
C2O C3O 1.397(14)
C3O C4O 1.398(13)
C4O C5O 1.397(12)
C5O C6O 1.365(12)
C1P C2P 1.407(12)
C1P C6P 1.373(13)
C2P C3P 1.354(12)
C3P C4P 1.412(13)
C4P C5P 1.355(14)
C5P C6P 1.421(14)
C1Q C2Q 1.371(13)
C1Q C6Q 1.372(16)
C2Q C3Q 1.372(14)
C3Q C4Q 1.407(13)
C4Q C5Q 1.328(14)
C5Q C6Q 1.405(16)
C1R C2R 1.382(12)
C1R C6R 1.363(14)
C2R C3R 1.384(13)
C3R C4R 1.356(13)
C4R C5R 1.411(12)
C5R C6R 1.342(14)
